data_7241316
loop_
_publ_author_name
'He, Lizhong'
'He, Xinhai'
'wang, junbo'
'qu, yinhu'
'Su, Xiaolei'
'zheng, jioajiao'
'zhao, xiaoliang'

_publ_section_title
;
 The positional isomerism in the bimetal nanocluster
;
_journal_name_full CrystEngComm
_journal_paper_doi 10.1039/D0CE01334J
_journal_year 2020
_chemical_formula_moiety 'C280 H294 Ag32 Au12 P4 S26'
_chemical_formula_sum 'C280 H294 Ag32 Au12 P4 S26'
_chemical_formula_weight 10432.01
_space_group_crystal_system triclinic
_space_group_IT_number 2
_space_group_name_Hall '-P 1'
_space_group_name_H-M_alt 'P -1'
_atom_sites_solution_hydrogens geom
_atom_sites_solution_primary dual
_audit_creation_date 2017-03-01
_audit_creation_method
;
Olex2 1.2
(compiled 2017.01.04 svn.r3372 for OlexSys, GUI svn.r5292)
;
_audit_update_record
;
2020-09-14 deposited with the CCDC.	2020-09-28 downloaded from the CCDC.
;
_cell_angle_alpha 80.137(4)
_cell_angle_beta 82.278(4)
_cell_angle_gamma 78.032(4)
_cell_formula_units_Z 2
_cell_length_a 21.071(3)
_cell_length_b 21.271(3)
_cell_length_c 36.786(5)
_cell_measurement_reflns_used 9945
_cell_measurement_temperature 173
_cell_measurement_theta_max 27.51
_cell_measurement_theta_min 2.30
_cell_volume 15807(4)
_computing_cell_refinement 'SAINT v8.34A (Bruker, 2013)'
_computing_data_reduction 'SAINT v8.34A (Bruker, 2013)'
_computing_molecular_graphics 'Olex2 (Dolomanov et al., 2009)'
_computing_publication_material 'Olex2 (Dolomanov et al., 2009)'
_computing_structure_refinement 'ShelXL-1997 (Sheldrick, 2008)'
_computing_structure_solution 'ShelXT (Sheldrick, 2015)'
_diffrn_ambient_temperature 173.0
_diffrn_measured_fraction_theta_full 0.991
_diffrn_measured_fraction_theta_max 0.983
_diffrn_measurement_device_type 'Bruker APEX-II CCD'
_diffrn_measurement_method '\f and \w scans'
_diffrn_radiation_monochromator graphite
_diffrn_radiation_type MoK\a
_diffrn_radiation_wavelength 0.71073
_diffrn_reflns_av_R_equivalents 0.0861
_diffrn_reflns_av_unetI/netI 0.1405
_diffrn_reflns_Laue_measured_fraction_full 0.991
_diffrn_reflns_Laue_measured_fraction_max 0.983
_diffrn_reflns_limit_h_max 21
_diffrn_reflns_limit_h_min -27
_diffrn_reflns_limit_k_max 27
_diffrn_reflns_limit_k_min -27
_diffrn_reflns_limit_l_max 43
_diffrn_reflns_limit_l_min -48
_diffrn_reflns_number 140783
_diffrn_reflns_point_group_measured_fraction_full 0.991
_diffrn_reflns_point_group_measured_fraction_max 0.983
_diffrn_reflns_theta_full 25.242
_diffrn_reflns_theta_max 27.762
_diffrn_reflns_theta_min 1.976
_diffrn_standards_number 0
_exptl_absorpt_coefficient_mu 7.708
_exptl_absorpt_correction_type none
_exptl_crystal_colour black
_exptl_crystal_colour_primary black
_exptl_crystal_density_diffrn 2.192
_exptl_crystal_description block
_exptl_crystal_F_000 9804
_refine_diff_density_max 4.748
_refine_diff_density_min -7.871
_refine_diff_density_rms 0.459
_refine_ls_extinction_method none
_refine_ls_goodness_of_fit_ref 1.033
_refine_ls_hydrogen_treatment constr
_refine_ls_matrix_type fullcycle
_refine_ls_number_parameters 3163
_refine_ls_number_reflns 73291
_refine_ls_number_restraints 1733
_refine_ls_restrained_S_all 1.020
_refine_ls_R_factor_all 0.1697
_refine_ls_R_factor_gt 0.0963
_refine_ls_shift/su_max 0.027
_refine_ls_shift/su_mean 0.000
_refine_ls_structure_factor_coef Fsqd
_refine_ls_weighting_details 'w=1/[\s^2^(Fo^2^)+(0.1285P)^2^+867.7631P] where P=(Fo^2^+2Fc^2^)/3'
_refine_ls_weighting_scheme calc
_refine_ls_wR_factor_gt 0.2516
_refine_ls_wR_factor_ref 0.3022
_reflns_Friedel_coverage 0.000
_reflns_number_gt 40867
_reflns_number_total 73291
_reflns_threshold_expression 'I > 2\s(I)'
_cod_data_source_file d0ce01334j2.cif
_cod_data_source_block 20170224h2_0m
_cod_database_code 7241316
_shelxl_version_number 2014-3
_shelx_space_group_comment
;
The symmetry employed for this shelxl refinement is uniquely defined
by the following loop, which should always be used as a source of
symmetry information in preference to the above space-group names.
They are only intended as comments.
;
_olex2_refinement_description
;
1. Fixed Uiso
 At 1.2 times of:
  All C(H) groups, All C(H,H) groups
 At 1.5 times of:
  All C(H,H,H) groups
2. Restrained distances
 C278-C279
 1.53 with sigma of 0.02
 C191-C190 = C269-C268
 1.53 with sigma of 0.02
 C261-C260
 1.53 with sigma of 0.02
 C277-C276
 1.53 with sigma of 0.02
3. Uiso/Uaniso restraints and constraints
C248 \\sim C249 \\sim C250 \\sim C251 \\sim C252 \\sim C253 \\sim C278 \\sim
C279: within 2A with sigma of 0.01 and sigma for terminal atoms of 0.02
Uanis(C1) \\sim Ueq, Uanis(C2) \\sim Ueq, Uanis(C3) \\sim Ueq, Uanis(C4) \\sim
Ueq, Uanis(C5) \\sim Ueq, Uanis(C6) \\sim Ueq, Uanis(C7) \\sim Ueq, Uanis(C8)
\\sim Ueq, Uanis(C9) \\sim Ueq, Uanis(C10) \\sim Ueq, Uanis(C11) \\sim Ueq,
Uanis(C12) \\sim Ueq, Uanis(C13) \\sim Ueq, Uanis(C14) \\sim Ueq, Uanis(C15)
\\sim Ueq, Uanis(C16) \\sim Ueq, Uanis(C17) \\sim Ueq, Uanis(C18) \\sim Ueq,
Uanis(C19) \\sim Ueq, Uanis(C20) \\sim Ueq, Uanis(C21) \\sim Ueq, Uanis(C22)
\\sim Ueq, Uanis(C23) \\sim Ueq, Uanis(C24) \\sim Ueq, Uanis(C25) \\sim Ueq,
Uanis(C26) \\sim Ueq, Uanis(C27) \\sim Ueq, Uanis(C28) \\sim Ueq, Uanis(C29)
\\sim Ueq, Uanis(C30) \\sim Ueq, Uanis(C31) \\sim Ueq, Uanis(C32) \\sim Ueq,
Uanis(C33) \\sim Ueq, Uanis(C34) \\sim Ueq, Uanis(C35) \\sim Ueq, Uanis(C36)
\\sim Ueq, Uanis(C37) \\sim Ueq, Uanis(C38) \\sim Ueq, Uanis(C39) \\sim Ueq,
Uanis(C40) \\sim Ueq, Uanis(C41) \\sim Ueq, Uanis(C42) \\sim Ueq, Uanis(C43)
\\sim Ueq, Uanis(C44) \\sim Ueq, Uanis(C45) \\sim Ueq, Uanis(C46) \\sim Ueq,
Uanis(C47) \\sim Ueq, Uanis(C48) \\sim Ueq, Uanis(C49) \\sim Ueq, Uanis(C50)
\\sim Ueq, Uanis(C51) \\sim Ueq, Uanis(C52) \\sim Ueq, Uanis(C53) \\sim Ueq,
Uanis(C54) \\sim Ueq, Uanis(C55) \\sim Ueq, Uanis(C56) \\sim Ueq, Uanis(C57)
\\sim Ueq, Uanis(C58) \\sim Ueq, Uanis(C59) \\sim Ueq, Uanis(C60) \\sim Ueq,
Uanis(C61) \\sim Ueq, Uanis(C62) \\sim Ueq, Uanis(C63) \\sim Ueq, Uanis(C64)
\\sim Ueq, Uanis(C65) \\sim Ueq, Uanis(C66) \\sim Ueq, Uanis(C67) \\sim Ueq,
Uanis(C68) \\sim Ueq, Uanis(C69) \\sim Ueq, Uanis(C70) \\sim Ueq, Uanis(C71)
\\sim Ueq, Uanis(C72) \\sim Ueq, Uanis(C73) \\sim Ueq, Uanis(C74) \\sim Ueq,
Uanis(C75) \\sim Ueq, Uanis(C76) \\sim Ueq, Uanis(C81) \\sim Ueq, Uanis(C80)
\\sim Ueq, Uanis(C79) \\sim Ueq, Uanis(C78) \\sim Ueq, Uanis(C77) \\sim Ueq,
Uanis(C82) \\sim Ueq, Uanis(C83) \\sim Ueq, Uanis(C84) \\sim Ueq, Uanis(C85)
\\sim Ueq, Uanis(C86) \\sim Ueq, Uanis(C87) \\sim Ueq, Uanis(C88) \\sim Ueq,
Uanis(C89) \\sim Ueq, Uanis(C90) \\sim Ueq, Uanis(C91) \\sim Ueq, Uanis(C92)
\\sim Ueq, Uanis(C93) \\sim Ueq, Uanis(C94) \\sim Ueq, Uanis(C95) \\sim Ueq,
Uanis(C96) \\sim Ueq, Uanis(C97) \\sim Ueq, Uanis(C98) \\sim Ueq, Uanis(C99)
\\sim Ueq, Uanis(C100) \\sim Ueq, Uanis(C101) \\sim Ueq, Uanis(C102) \\sim Ueq,
Uanis(C103) \\sim Ueq, Uanis(C104) \\sim Ueq, Uanis(C105) \\sim Ueq,
Uanis(C106) \\sim Ueq, Uanis(C107) \\sim Ueq, Uanis(C108) \\sim Ueq,
Uanis(C109) \\sim Ueq, Uanis(C110) \\sim Ueq, Uanis(C111) \\sim Ueq,
Uanis(C112) \\sim Ueq, Uanis(C113) \\sim Ueq, Uanis(C114) \\sim Ueq,
Uanis(C115) \\sim Ueq, Uanis(C116) \\sim Ueq, Uanis(C117) \\sim Ueq,
Uanis(C118) \\sim Ueq, Uanis(C119) \\sim Ueq, Uanis(C120) \\sim Ueq,
Uanis(C121) \\sim Ueq, Uanis(C122) \\sim Ueq, Uanis(C123) \\sim Ueq,
Uanis(C124) \\sim Ueq, Uanis(C125) \\sim Ueq, Uanis(C126) \\sim Ueq,
Uanis(C127) \\sim Ueq, Uanis(C128) \\sim Ueq, Uanis(C129) \\sim Ueq,
Uanis(C130) \\sim Ueq, Uanis(C131) \\sim Ueq, Uanis(C132) \\sim Ueq,
Uanis(C133) \\sim Ueq, Uanis(C134) \\sim Ueq, Uanis(C135) \\sim Ueq,
Uanis(C136) \\sim Ueq, Uanis(C137) \\sim Ueq, Uanis(C138) \\sim Ueq,
Uanis(C139) \\sim Ueq, Uanis(C140) \\sim Ueq, Uanis(C141) \\sim Ueq,
Uanis(C142) \\sim Ueq, Uanis(C143) \\sim Ueq, Uanis(C144) \\sim Ueq,
Uanis(C145) \\sim Ueq, Uanis(C146) \\sim Ueq, Uanis(C147) \\sim Ueq,
Uanis(C148) \\sim Ueq, Uanis(C149) \\sim Ueq, Uanis(C150) \\sim Ueq,
Uanis(C151) \\sim Ueq, Uanis(C152) \\sim Ueq, Uanis(C153) \\sim Ueq,
Uanis(C154) \\sim Ueq, Uanis(C155) \\sim Ueq, Uanis(C156) \\sim Ueq,
Uanis(C157) \\sim Ueq, Uanis(C158) \\sim Ueq, Uanis(C159) \\sim Ueq,
Uanis(C160) \\sim Ueq, Uanis(C161) \\sim Ueq, Uanis(C162) \\sim Ueq,
Uanis(C163) \\sim Ueq, Uanis(C164) \\sim Ueq, Uanis(C165) \\sim Ueq,
Uanis(C166) \\sim Ueq, Uanis(C167) \\sim Ueq, Uanis(C168) \\sim Ueq,
Uanis(C169) \\sim Ueq, Uanis(C170) \\sim Ueq, Uanis(C171) \\sim Ueq,
Uanis(C172) \\sim Ueq, Uanis(C173) \\sim Ueq, Uanis(C174) \\sim Ueq,
Uanis(C175) \\sim Ueq, Uanis(C176) \\sim Ueq, Uanis(C177) \\sim Ueq,
Uanis(C178) \\sim Ueq, Uanis(C179) \\sim Ueq, Uanis(C180) \\sim Ueq,
Uanis(C181) \\sim Ueq, Uanis(C182) \\sim Ueq, Uanis(C183) \\sim Ueq,
Uanis(C184) \\sim Ueq, Uanis(C185) \\sim Ueq, Uanis(C186) \\sim Ueq,
Uanis(C187) \\sim Ueq, Uanis(C188) \\sim Ueq, Uanis(C189) \\sim Ueq,
Uanis(C190) \\sim Ueq, Uanis(C191) \\sim Ueq, Uanis(C192) \\sim Ueq,
Uanis(C193) \\sim Ueq, Uanis(C194) \\sim Ueq, Uanis(C195) \\sim Ueq,
Uanis(C196) \\sim Ueq, Uanis(C197) \\sim Ueq, Uanis(C198) \\sim Ueq,
Uanis(C199) \\sim Ueq, Uanis(C200) \\sim Ueq, Uanis(C201) \\sim Ueq,
Uanis(C202) \\sim Ueq, Uanis(C203) \\sim Ueq, Uanis(C204) \\sim Ueq,
Uanis(C205) \\sim Ueq, Uanis(C206) \\sim Ueq, Uanis(C207) \\sim Ueq,
Uanis(C208) \\sim Ueq, Uanis(C209) \\sim Ueq, Uanis(C210) \\sim Ueq,
Uanis(C211) \\sim Ueq, Uanis(C212) \\sim Ueq, Uanis(C213) \\sim Ueq,
Uanis(C214) \\sim Ueq, Uanis(C215) \\sim Ueq, Uanis(C216) \\sim Ueq,
Uanis(C217) \\sim Ueq, Uanis(C218) \\sim Ueq, Uanis(C219) \\sim Ueq,
Uanis(C220) \\sim Ueq, Uanis(C221) \\sim Ueq, Uanis(C222) \\sim Ueq,
Uanis(C223) \\sim Ueq, Uanis(C224) \\sim Ueq, Uanis(C225) \\sim Ueq,
Uanis(C226) \\sim Ueq, Uanis(C227) \\sim Ueq, Uanis(C228) \\sim Ueq,
Uanis(C229) \\sim Ueq, Uanis(C230) \\sim Ueq, Uanis(C231) \\sim Ueq,
Uanis(C232) \\sim Ueq, Uanis(C233) \\sim Ueq, Uanis(C234) \\sim Ueq,
Uanis(C235) \\sim Ueq, Uanis(C236) \\sim Ueq, Uanis(C237) \\sim Ueq,
Uanis(C238) \\sim Ueq, Uanis(C239) \\sim Ueq, Uanis(C240) \\sim Ueq,
Uanis(C241) \\sim Ueq, Uanis(C242) \\sim Ueq, Uanis(C243) \\sim Ueq,
Uanis(C244) \\sim Ueq, Uanis(C245) \\sim Ueq, Uanis(C246) \\sim Ueq,
Uanis(C247) \\sim Ueq, Uanis(C248) \\sim Ueq, Uanis(C249) \\sim Ueq,
Uanis(C250) \\sim Ueq, Uanis(C251) \\sim Ueq, Uanis(C252) \\sim Ueq,
Uanis(C253) \\sim Ueq, Uanis(C254) \\sim Ueq, Uanis(C255) \\sim Ueq,
Uanis(C256) \\sim Ueq, Uanis(C257) \\sim Ueq, Uanis(C258) \\sim Ueq,
Uanis(C259) \\sim Ueq, Uanis(C260) \\sim Ueq, Uanis(C261) \\sim Ueq,
Uanis(C262) \\sim Ueq, Uanis(C263) \\sim Ueq, Uanis(C264) \\sim Ueq,
Uanis(C265) \\sim Ueq, Uanis(C266) \\sim Ueq, Uanis(C267) \\sim Ueq,
Uanis(C268) \\sim Ueq, Uanis(C269) \\sim Ueq, Uanis(C270) \\sim Ueq,
Uanis(C271) \\sim Ueq, Uanis(C272) \\sim Ueq, Uanis(C273) \\sim Ueq,
Uanis(C274) \\sim Ueq, Uanis(C275) \\sim Ueq, Uanis(C276) \\sim Ueq,
Uanis(C277) \\sim Ueq, Uanis(C278) \\sim Ueq, Uanis(C279) \\sim Ueq,
Uanis(C280) \\sim Ueq: with sigma of 0.005 and sigma for terminal atoms of 0.01
4.a Secondary CH2 refined with riding coordinates:
 C7(H7A,H7B), C33(H33A,H33B), C41(H41A,H41B), C48(H48A,H48B), C74(H74A,H74B),
 C82(H82A,H82B), C90(H90A,H90B), C98(H98A,H98B), C106(H10A,H10B), C114(H11A,
 H11B), C122(H12A,H12B), C148(H14A,H14B), C174(H17A,H17B), C182(H18A,H18B),
 C190(H19A,H19B), C198(H19F,H19G), C206(H20A,H20B), C214(H21A,H21B), C222(H22A,
 H22B), C230(H23A,H23B), C238(H23F,H23G), C246(H24A,H24B), C260(H26A,H26B),
 C268(H26F,H26G), C276(H27A,H27B), C278(H27F,H27G)
4.b Me refined with riding coordinates:
 C8(H8A,H8B,H8C), C34(H34A,H34B,H34C), C49(H49A,H49B,H49C), C75(H75A,H75B,
 H75C), C83(H83A,H83B,H83C), C91(H91A,H91B,H91C), C99(H99A,H99B,H99C),
 C107(H10C,H10D,H10E), C115(H11C,H11D,H11E), C123(H12C,H12D,H12E), C149(H14C,
 H14D,H14E), C175(H17C,H17D,H17E), C183(H18C,H18D,H18E), C191(H19C,H19D,H19E),
 C199(H19H,H19I,H19J), C207(H20C,H20D,H20E), C215(H21C,H21D,H21E), C223(H22C,
 H22D,H22E), C231(H23C,H23D,H23E), C239(H23H,H23I,H23J), C247(H24C,H24D,H24E),
 C261(H26C,H26D,H26E), C269(H26H,H26I,H26J), C277(H27C,H27D,H27E), C279(H27H,
 H27I,H27J), C280(H28A,H28B,H28C)
4.c Aromatic/amide H refined with riding coordinates:
 C3(H3), C4(H4), C5(H5), C6(H6), C10(H10), C11(H11), C12(H12), C13(H13),
 C14(H14), C16(H16), C17(H17), C18(H18), C19(H19), C20(H20), C22(H22), C23(H23),
  C24(H24), C25(H25), C26(H26), C29(H29), C30(H30), C31(H31), C32(H32),
 C37(H37), C38(H38), C39(H39), C40(H40), C44(H44), C45(H45), C46(H46), C47(H47),
  C51(H51), C52(H52), C53(H53), C54(H54), C55(H55), C57(H57), C58(H58),
 C59(H59), C60(H60), C61(H61), C63(H63), C64(H64), C65(H65), C66(H66), C67(H67),
  C70(H70), C71(H71), C72(H72), C73(H73), C80(H80), C79(H79), C78(H78),
 C77(H77), C86(H86), C87(H87), C88(H88), C89(H89), C94(H94), C95(H95), C96(H96),
  C97(H97), C102(H102), C103(H103), C104(H104), C105(H105), C110(H110),
 C111(H111), C112(H112), C113(H113), C118(H118), C119(H119), C120(H120),
 C121(H121), C125(H125), C126(H126), C127(H127), C128(H128), C129(H129),
 C131(H131), C132(H132), C133(H133), C134(H134), C135(H135), C137(H137),
 C138(H138), C139(H139), C140(H140), C141(H141), C144(H144), C145(H145),
 C146(H146), C147(H147), C151(H151), C152(H152), C153(H153), C154(H154),
 C155(H155), C157(H157), C158(H158), C159(H159), C160(H160), C161(H161),
 C163(H163), C164(H164), C165(H165), C166(H166), C167(H167), C170(H170),
 C171(H171), C172(H172), C173(H173), C178(H178), C179(H179), C180(H180),
 C181(H181), C186(H186), C187(H187), C188(H188), C189(H189), C194(H194),
 C195(H195), C196(H196), C197(H197), C202(H202), C203(H203), C204(H204),
 C205(H205), C210(H210), C211(H211), C212(H212), C213(H213), C218(H218),
 C219(H219), C220(H220), C221(H221), C226(H226), C227(H227), C228(H228),
 C229(H229), C234(H234), C235(H235), C236(H236), C237(H237), C242(H242),
 C243(H243), C244(H244), C245(H245), C250(H250), C251(H251), C252(H252),
 C253(H253), C256(H256), C257(H257), C258(H258), C259(H259), C264(H264),
 C265(H265), C266(H266), C267(H267), C272(H272), C273(H273), C274(H274),
 C275(H275)
4.d Fitted hexagon refined as free rotating group:
 C76(C81,C80,C79,C78,C77), C248(C249,C250,C251,C252,C253)
;
_olex2_submission_special_instructions 'No special instructions were received'

loop_
_space_group_symop_operation_xyz
'x, y, z'
'-x, -y, -z'

loop_
_atom_site_label
_atom_site_type_symbol
_atom_site_fract_x
_atom_site_fract_y
_atom_site_fract_z
_atom_site_U_iso_or_equiv
_atom_site_adp_type
_atom_site_occupancy
_atom_site_site_symmetry_order
_atom_site_calc_flag
_atom_site_refinement_flags_posn
_atom_site_refinement_flags_adp
_atom_site_refinement_flags_occupancy
_atom_site_disorder_assembly
_atom_site_disorder_group
Au1 Au 0.87469(4) 0.76719(4) 0.76022(2) 0.029 Uani 1 1 d . . . . .
Au2 Au 0.78800(4) 0.88318(4) 0.75005(2) 0.022 Uani 1 1 d . . . . .
Au3 Au 0.70608(4) 0.87267(4) 0.69981(3) 0.028 Uani 1 1 d . . . . .
Au4 Au 0.74072(4) 0.74972(4) 0.67725(2) 0.025 Uani 1 1 d . . . . .
Au5 Au 0.85140(4) 0.68033(4) 0.71661(2) 0.027 Uani 1 1 d . . . . .
Au6 Au 0.81139(6) 0.66626(6) 0.79301(3) 0.046 Uani 1 1 d . . . . .
Au7 Au 0.72723(4) 0.65823(4) 0.74065(2) 0.028 Uani 1 1 d . . . . .
Au8 Au 0.67596(4) 0.72603(4) 0.79918(2) 0.028 Uani 1 1 d . . . . .
Au9 Au 0.65926(4) 0.85850(4) 0.77483(2) 0.026 Uani 1 1 d . . . . .
Au10 Au 0.77091(4) 0.78907(4) 0.81447(2) 0.028 Uani 1 1 d . . . . .
Au11 Au 0.83629(4) 0.81753(4) 0.69081(2) 0.022 Uani 1 1 d . . . . .
Au12 Au 0.63377(5) 0.77626(5) 0.72842(3) 0.043 Uani 1 1 d . . . . .
Ag1 Ag 0.73688(8) 0.67554(8) 0.86529(4) 0.024 Uani 1 1 d . . . . .
Ag2 Ag 0.71134(8) 0.58811(7) 0.81403(4) 0.022 Uani 1 1 d . . . . .
Ag3 Ag 0.83095(8) 0.55316(7) 0.75632(5) 0.025 Uani 1 1 d . . . . .
Ag4 Ag 0.95702(8) 0.64634(8) 0.76662(5) 0.027 Uani 1 1 d . . . . .
Ag5 Ag 0.96216(7) 0.73738(7) 0.69477(4) 0.018 Uani 1 1 d . . . . .
Ag6 Ag 0.86924(7) 0.73573(7) 0.64061(4) 0.020 Uani 1 1 d . . . . .
Ag7 Ag 0.76776(7) 0.85699(7) 0.62661(4) 0.018 Uani 1 1 d . . . . .
Ag8 Ag 0.62446(7) 0.84422(8) 0.65102(4) 0.023 Uani 1 1 d . . . . .
Ag9 Ag 0.64160(8) 0.67015(8) 0.68583(4) 0.024 Uani 1 1 d . . . . .
Ag10 Ag 0.79179(8) 0.61999(7) 0.66924(4) 0.022 Uani 1 1 d . . . . .
Ag11 Ag 0.95723(9) 0.61707(8) 0.65168(6) 0.035 Uani 1 1 d . . . . .
Ag12 Ag 1.01476(10) 0.50446(9) 0.70625(5) 0.038 Uani 1 1 d . . . . .
Ag13 Ag 0.78315(10) 0.71940(9) 0.59325(5) 0.035 Uani 1 1 d . . . . .
Ag14 Ag 0.65215(9) 0.73039(12) 0.57134(5) 0.043 Uani 1 1 d . . . . .
Ag15 Ag 0.59391(7) 0.65974(7) 0.76830(4) 0.021 Uani 1 1 d . . . . .
Ag16 Ag 0.54655(7) 0.79549(8) 0.79326(5) 0.024 Uani 1 1 d . . . . .
Ag17 Ag 0.57436(7) 0.92261(8) 0.71250(5) 0.025 Uani 1 1 d . . . . .
Ag18 Ag 0.67547(7) 0.98268(7) 0.74074(4) 0.017 Uani 1 1 d . . . . .
Ag19 Ag 0.72958(7) 0.92536(7) 0.81310(4) 0.019 Uani 1 1 d . . . . .
Ag20 Ag 0.87171(7) 0.86029(7) 0.80815(4) 0.018 Uani 1 1 d . . . . .
Ag21 Ag 0.91053(8) 0.71110(8) 0.83265(4) 0.027 Uani 1 1 d . . . . .
Ag22 Ag 0.82358(9) 0.75050(8) 0.93204(4) 0.029 Uani 1 1 d . . . . .
Ag23 Ag 0.75626(9) 0.86957(8) 0.88522(5) 0.031 Uani 1 1 d . . . . .
Ag24 Ag 0.59478(8) 0.97354(8) 0.81718(5) 0.026 Uani 1 1 d . . . . .
Ag25 Ag 0.46414(8) 0.99073(10) 0.80022(6) 0.040 Uani 1 1 d . . . . .
Ag26 Ag 0.64419(7) 0.81803(7) 0.85249(4) 0.020 Uani 1 1 d . . . . .
Ag27 Ag 0.92488(7) 0.87644(7) 0.71999(4) 0.021 Uani 1 1 d . . . . .
Ag28 Ag 0.93901(8) 0.95347(8) 0.64435(5) 0.027 Uani 1 1 d . . . . .
Ag29 Ag 0.79616(8) 0.95946(8) 0.67686(5) 0.025 Uani 1 1 d . . . . .
Ag30 Ag 0.88825(8) 1.02415(8) 0.70839(5) 0.025 Uani 1 1 d . . . . .
Ag31 Ag 0.55230(9) 0.58725(9) 0.84088(5) 0.036 Uani 1 1 d . . . . .
Ag32 Ag 0.62964(9) 0.50530(9) 0.79080(5) 0.033 Uani 1 1 d . . . . .
S1 S 0.9514(3) 0.5327(3) 0.76617(15) 0.025 Uani 1 1 d . . . . .
S2 S 0.8897(3) 0.5306(3) 0.68041(17) 0.030 Uani 1 1 d . . . . .
S3 S 1.0421(3) 0.6318(3) 0.68856(17) 0.030 Uani 1 1 d . . . . .
S4 S 0.9146(3) 0.6758(3) 0.58844(14) 0.025 Uani 1 1 d . . . . .
S5 S 0.7280(3) 0.6244(3) 0.61386(15) 0.028 Uani 1 1 d . . . . .
S6 S 0.7187(3) 0.8292(3) 0.57476(15) 0.027 Uani 1 1 d . . . . .
S7 S 0.5896(2) 0.7488(3) 0.63463(15) 0.023 Uani 1 1 d . . . . .
S8 S 0.4858(2) 0.9031(3) 0.76059(15) 0.024 Uani 1 1 d . . . . .
S9 S 1.0159(3) 0.7148(3) 0.79379(15) 0.030 Uani 1 1 d . . . . .
S10 S 0.8463(3) 0.6664(3) 0.88838(15) 0.025 Uani 1 1 d . . . . .
S11 S 0.8784(3) 0.8384(3) 0.87714(14) 0.027 Uani 1 1 d . . . . .
S12 S 0.6771(3) 0.9777(3) 0.86748(14) 0.024 Uani 1 1 d . . . . .
S13 S 0.5665(2) 1.0501(3) 0.76010(15) 0.025 Uani 1 1 d . . . . .
S14 S 0.5321(2) 0.8897(3) 0.85224(15) 0.023 Uani 1 1 d . . . . .
S15 S 0.6992(2) 0.7769(3) 0.91186(14) 0.021 Uani 1 1 d . . . . .
S16 S 0.9211(2) 0.9521(3) 0.76706(16) 0.027 Uani 1 1 d . . . . .
S17 S 0.7628(3) 1.0492(3) 0.71683(17) 0.031 Uani 1 1 d . . . . .
S18 S 0.9409(3) 1.0679(3) 0.64847(17) 0.030 Uani 1 1 d . . . . .
S19 S 0.8420(3) 0.9385(3) 0.61190(17) 0.030 Uani 1 1 d . . . . .
S20 S 1.0018(2) 0.8404(3) 0.66346(16) 0.024 Uani 1 1 d . . . . .
S21 S 0.5984(3) 0.9652(3) 0.64555(17) 0.034 Uani 1 1 d . . . . .
S22 S 0.4954(3) 0.6960(3) 0.81545(17) 0.028 Uani 1 1 d . . . . .
S23 S 0.6147(3) 0.5677(3) 0.72732(15) 0.028 Uani 1 1 d . . . . .
S24 S 0.7556(3) 0.4782(3) 0.79034(15) 0.028 Uani 1 1 d . . . . .
S25 S 0.5673(3) 0.4695(3) 0.84917(19) 0.040 Uani 1 1 d . . . . .
S26 S 0.6422(3) 0.6165(3) 0.87417(16) 0.031 Uani 1 1 d . . . . .
P1 P 1.1002(3) 0.4182(3) 0.68791(17) 0.030 Uani 1 1 d . . . . .
P2 P 0.6177(3) 0.7255(3) 0.51222(17) 0.032 Uani 1 1 d . . . . .
P3 P 0.3671(3) 1.0626(3) 0.81953(18) 0.031 Uani 1 1 d . . . . .
P4 P 0.8514(3) 0.7461(3) 0.99382(15) 0.026 Uani 1 1 d . . . . .
C1 C 1.1066(11) 0.6568(11) 0.6566(6) 0.032 Uani 1 1 d . U . . .
C2 C 1.1710(18) 0.6460(18) 0.6702(11) 0.072 Uani 1 1 d . U . . .
C3 C 1.2187(19) 0.6681(17) 0.6405(10) 0.071 Uani 1 1 d . U . . .
H3 H 1.2625 0.6589 0.6465 0.085 Uiso 1 1 calc R . . . .
C4 C 1.2108(15) 0.6967(14) 0.6089(9) 0.052 Uani 1 1 d . U . . .
H4 H 1.2451 0.7124 0.5928 0.062 Uiso 1 1 calc R . . . .
C5 C 1.1470(16) 0.7048(16) 0.5980(10) 0.064 Uani 1 1 d . U . . .
H5 H 1.1379 0.7239 0.5735 0.076 Uiso 1 1 calc R . . . .
C6 C 1.1012(13) 0.6853(13) 0.6223(7) 0.041 Uani 1 1 d . U . . .
H6 H 1.0590 0.6926 0.6142 0.049 Uiso 1 1 calc R . . . .
C7 C 1.183(2) 0.616(2) 0.7065(14) 0.109 Uani 1 1 d . U . . .
H7A H 1.1866 0.6502 0.7205 0.130 Uiso 1 1 calc R . . . .
H7B H 1.1432 0.5987 0.7178 0.130 Uiso 1 1 calc R . . . .
C8 C 1.235(3) 0.567(3) 0.7131(18) 0.164 Uani 1 1 d . U . . .
H8A H 1.2345 0.5521 0.7398 0.247 Uiso 1 1 calc R . . . .
H8B H 1.2314 0.5303 0.7007 0.247 Uiso 1 1 calc R . . . .
H8C H 1.2751 0.5822 0.7034 0.247 Uiso 1 1 calc R . . . .
C9 C 1.0766(10) 0.3389(10) 0.6937(6) 0.025 Uani 1 1 d . U . . .
C10 C 1.0175(13) 0.3329(13) 0.6848(7) 0.043 Uani 1 1 d . U . . .
H10 H 0.9877 0.3711 0.6765 0.052 Uiso 1 1 calc R . . . .
C11 C 0.9988(16) 0.2728(15) 0.6872(9) 0.058 Uani 1 1 d . U . . .
H11 H 0.9577 0.2703 0.6802 0.069 Uiso 1 1 calc R . . . .
C12 C 1.0416(17) 0.2165(18) 0.7001(10) 0.067 Uani 1 1 d . U . . .
H12 H 1.0306 0.1747 0.7026 0.080 Uiso 1 1 calc R . . . .
C13 C 1.1002(15) 0.2242(15) 0.7092(8) 0.052 Uani 1 1 d . U . . .
H13 H 1.1289 0.1860 0.7187 0.063 Uiso 1 1 calc R . . . .
C14 C 1.1208(14) 0.2803(14) 0.7058(8) 0.047 Uani 1 1 d . U . . .
H14 H 1.1633 0.2814 0.7113 0.057 Uiso 1 1 calc R . . . .
C15 C 1.1337(13) 0.4323(13) 0.6397(7) 0.039 Uani 1 1 d . U . . .
C16 C 1.1553(14) 0.3870(14) 0.6176(8) 0.047 Uani 1 1 d . U . . .
H16 H 1.1552 0.3430 0.6283 0.057 Uiso 1 1 calc R . . . .
C17 C 1.1777(15) 0.3988(16) 0.5806(9) 0.057 Uani 1 1 d . U . . .
H17 H 1.1883 0.3653 0.5655 0.068 Uiso 1 1 calc R . . . .
C18 C 1.1837(15) 0.4610(15) 0.5670(9) 0.054 Uani 1 1 d . U . . .
H18 H 1.2007 0.4712 0.5419 0.065 Uiso 1 1 calc R . . . .
C19 C 1.1650(16) 0.5110(17) 0.5894(9) 0.062 Uani 1 1 d . U . . .
H19 H 1.1711 0.5540 0.5797 0.075 Uiso 1 1 calc R . . . .
C20 C 1.1387(16) 0.4974(16) 0.6243(9) 0.059 Uani 1 1 d . U . . .
H20 H 1.1234 0.5313 0.6389 0.071 Uiso 1 1 calc R . . . .
C21 C 1.1687(12) 0.4042(12) 0.7156(7) 0.034 Uani 1 1 d . U . . .
C22 C 1.1574(16) 0.4025(15) 0.7530(9) 0.056 Uani 1 1 d . U . . .
H22 H 1.1136 0.4086 0.7642 0.068 Uiso 1 1 calc R . . . .
C23 C 1.2088(17) 0.3918(16) 0.7757(10) 0.065 Uani 1 1 d . U . . .
H23 H 1.2010 0.3894 0.8019 0.078 Uiso 1 1 calc R . . . .
C24 C 1.2737(18) 0.3849(17) 0.7568(10) 0.066 Uani 1 1 d . U . . .
H24 H 1.3098 0.3778 0.7709 0.080 Uiso 1 1 calc R . . . .
C25 C 1.2848(17) 0.3881(16) 0.7196(9) 0.061 Uani 1 1 d . U . . .
H25 H 1.3283 0.3838 0.7080 0.073 Uiso 1 1 calc R . . . .
C26 C 1.2336(13) 0.3975(13) 0.6983(8) 0.044 Uani 1 1 d . U . . .
H26 H 1.2418 0.3994 0.6721 0.053 Uiso 1 1 calc R . . . .
C27 C 0.7658(13) 0.5617(12) 0.5860(7) 0.039 Uani 1 1 d . U . . .
C28 C 0.7382(16) 0.5071(16) 0.5865(9) 0.056 Uani 1 1 d . U . . .
C29 C 0.7684(16) 0.4621(17) 0.5647(9) 0.063 Uani 1 1 d . U . . .
H29 H 0.7504 0.4242 0.5664 0.075 Uiso 1 1 calc R . . . .
C30 C 0.8209(18) 0.4670(18) 0.5414(10) 0.072 Uani 1 1 d . U . . .
H30 H 0.8404 0.4328 0.5275 0.087 Uiso 1 1 calc R . . . .
C31 C 0.8501(19) 0.5279(18) 0.5367(11) 0.074 Uani 1 1 d . U . . .
H31 H 0.8854 0.5362 0.5187 0.089 Uiso 1 1 calc R . . . .
C32 C 0.8219(14) 0.5679(14) 0.5600(8) 0.048 Uani 1 1 d . U . . .
H32 H 0.8407 0.6049 0.5597 0.058 Uiso 1 1 calc R . . . .
C33 C 0.6782(19) 0.5004(19) 0.6116(11) 0.080 Uani 1 1 d . U . . .
H33A H 0.6455 0.5408 0.6068 0.096 Uiso 1 1 calc R . . . .
H33B H 0.6885 0.4959 0.6375 0.096 Uiso 1 1 calc R . . . .
C34 C 0.648(2) 0.443(2) 0.6078(12) 0.091 Uani 1 1 d . U . . .
H34A H 0.6087 0.4425 0.6254 0.136 Uiso 1 1 calc R . . . .
H34B H 0.6364 0.4477 0.5825 0.136 Uiso 1 1 calc R . . . .
H34C H 0.6794 0.4028 0.6132 0.136 Uiso 1 1 calc R . . . .
C35 C 0.7601(12) 0.8691(12) 0.5349(7) 0.037 Uani 1 1 d . U . . .
C36 C 0.7316(14) 0.9248(14) 0.5143(8) 0.048 Uani 1 1 d . U . . .
C37 C 0.7652(14) 0.9502(15) 0.4855(8) 0.050 Uani 1 1 d . U . . .
H37 H 0.7450 0.9894 0.4716 0.061 Uiso 1 1 calc R . . . .
C38 C 0.8310(15) 0.9226(15) 0.4736(9) 0.056 Uani 1 1 d . U . . .
H38 H 0.8530 0.9435 0.4521 0.067 Uiso 1 1 calc R . . . .
C39 C 0.8612(18) 0.8691(17) 0.4918(10) 0.066 Uani 1 1 d . U . . .
H39 H 0.9044 0.8494 0.4838 0.080 Uiso 1 1 calc R . . . .
C40 C 0.8264(14) 0.8427(14) 0.5237(8) 0.048 Uani 1 1 d . U . . .
H40 H 0.8478 0.8055 0.5387 0.057 Uiso 1 1 calc R . . . .
C41 C 0.669(2) 0.959(2) 0.5262(13) 0.095 Uani 1 1 d . U . . .
H41A H 0.6645 1.0057 0.5152 0.114 Uiso 1 1 calc R . . . .
H41B H 0.6640 0.9566 0.5536 0.114 Uiso 1 1 calc R . . . .
C42 C 0.5033(11) 0.7517(10) 0.6354(6) 0.026 Uani 1 1 d . U . . .
C43 C 0.4812(12) 0.6997(12) 0.6277(7) 0.035 Uani 1 1 d . U . . .
C44 C 0.4125(15) 0.7077(15) 0.6265(8) 0.054 Uani 1 1 d . U . . .
H44 H 0.3951 0.6730 0.6210 0.065 Uiso 1 1 calc R . . . .
C45 C 0.3715(15) 0.7636(14) 0.6329(8) 0.049 Uani 1 1 d . U . . .
H45 H 0.3259 0.7665 0.6329 0.059 Uiso 1 1 calc R . . . .
C46 C 0.3924(15) 0.8115(16) 0.6387(9) 0.056 Uani 1 1 d . U . . .
H46 H 0.3625 0.8509 0.6417 0.067 Uiso 1 1 calc R . . . .
C47 C 0.4616(14) 0.8083(14) 0.6409(8) 0.047 Uani 1 1 d . U . . .
H47 H 0.4771 0.8444 0.6461 0.056 Uiso 1 1 calc R . . . .
C48 C 0.5255(12) 0.6380(12) 0.6220(7) 0.037 Uani 1 1 d . U . . .
H48A H 0.5479 0.6210 0.6447 0.045 Uiso 1 1 calc R . . . .
H48B H 0.5593 0.6472 0.6015 0.045 Uiso 1 1 calc R . . . .
C49 C 0.4943(15) 0.5862(15) 0.6134(9) 0.056 Uani 1 1 d . U . . .
H49A H 0.5276 0.5474 0.6101 0.084 Uiso 1 1 calc R . . . .
H49B H 0.4617 0.5755 0.6339 0.084 Uiso 1 1 calc R . . . .
H49C H 0.4731 0.6018 0.5906 0.084 Uiso 1 1 calc R . . . .
C50 C 0.5385(12) 0.7796(12) 0.5052(7) 0.038 Uani 1 1 d . U . . .
C51 C 0.5261(16) 0.8239(15) 0.4724(9) 0.056 Uani 1 1 d . U . . .
H51 H 0.5591 0.8273 0.4522 0.068 Uiso 1 1 calc R . . . .
C52 C 0.4647(17) 0.8618(17) 0.4707(10) 0.067 Uani 1 1 d . U . . .
H52 H 0.4554 0.8889 0.4479 0.081 Uiso 1 1 calc R . . . .
C53 C 0.4155(17) 0.8633(16) 0.4998(9) 0.061 Uani 1 1 d . U . . .
H53 H 0.3738 0.8903 0.4974 0.073 Uiso 1 1 calc R . . . .
C54 C 0.4305(16) 0.8236(15) 0.5322(9) 0.059 Uani 1 1 d . U . . .
H54 H 0.3993 0.8245 0.5534 0.071 Uiso 1 1 calc R . . . .
C55 C 0.4916(13) 0.7814(13) 0.5344(8) 0.043 Uani 1 1 d . U . . .
H55 H 0.5001 0.7534 0.5570 0.052 Uiso 1 1 calc R . . . .
C56 C 0.6037(12) 0.6443(12) 0.5092(7) 0.036 Uani 1 1 d . U . . .
C57 C 0.5471(19) 0.6309(19) 0.5132(10) 0.073 Uani 1 1 d . U . . .
H57 H 0.5101 0.6648 0.5152 0.088 Uiso 1 1 calc R . . . .
C58 C 0.538(2) 0.564(2) 0.5148(12) 0.091 Uani 1 1 d . U . . .
H58 H 0.4958 0.5530 0.5195 0.109 Uiso 1 1 calc R . . . .
C59 C 0.591(2) 0.520(2) 0.5092(12) 0.093 Uani 1 1 d . U . . .
H59 H 0.5852 0.4771 0.5088 0.111 Uiso 1 1 calc R . . . .
C60 C 0.650(2) 0.5297(19) 0.5044(10) 0.076 Uani 1 1 d . U . . .
H60 H 0.6863 0.4964 0.4997 0.091 Uiso 1 1 calc R . . . .
C61 C 0.6565(17) 0.5972(16) 0.5069(9) 0.063 Uani 1 1 d . U . . .
H61 H 0.6985 0.6069 0.5068 0.076 Uiso 1 1 calc R . . . .
C62 C 0.6706(12) 0.7461(12) 0.4692(7) 0.038 Uani 1 1 d . U . . .
C63 C 0.6625(14) 0.7256(14) 0.4349(8) 0.048 Uani 1 1 d . U . . .
H63 H 0.6313 0.6995 0.4342 0.057 Uiso 1 1 calc R . . . .
C64 C 0.7004(15) 0.7445(15) 0.4037(9) 0.056 Uani 1 1 d . U . . .
H64 H 0.6966 0.7295 0.3813 0.067 Uiso 1 1 calc R . . . .
C65 C 0.7437(16) 0.7842(16) 0.4032(9) 0.059 Uani 1 1 d . U . . .
H65 H 0.7679 0.7987 0.3807 0.071 Uiso 1 1 calc R . . . .
C66 C 0.752(2) 0.804(2) 0.4377(12) 0.094 Uani 1 1 d . U . . .
H66 H 0.7812 0.8317 0.4383 0.112 Uiso 1 1 calc R . . . .
C67 C 0.7172(16) 0.7811(15) 0.4696(9) 0.058 Uani 1 1 d . U . . .
H67 H 0.7259 0.7902 0.4927 0.070 Uiso 1 1 calc R . . . .
C68 C 0.9674(12) 0.7259(12) 0.5591(7) 0.037 Uani 1 1 d . U . . .
C69 C 0.9971(13) 0.7033(13) 0.5261(8) 0.043 Uani 1 1 d . U . . .
C70 C 1.0329(15) 0.7480(15) 0.5038(9) 0.056 Uani 1 1 d . U . . .
H70 H 1.0488 0.7394 0.4793 0.067 Uiso 1 1 calc R . . . .
C71 C 1.0461(17) 0.7983(17) 0.5130(10) 0.064 Uani 1 1 d . U . . .
H71 H 1.0760 0.8217 0.4976 0.077 Uiso 1 1 calc R . . . .
C72 C 1.0176(14) 0.8172(14) 0.5443(8) 0.049 Uani 1 1 d . U . . .
H72 H 1.0265 0.8549 0.5517 0.058 Uiso 1 1 calc R . . . .
C73 C 0.9738(12) 0.7818(12) 0.5669(7) 0.038 Uani 1 1 d . U . . .
H73 H 0.9488 0.7985 0.5878 0.046 Uiso 1 1 calc R . . . .
C74 C 0.981(2) 0.642(2) 0.5128(13) 0.095 Uani 1 1 d . U . . .
H74A H 1.0195 0.6222 0.4970 0.114 Uiso 1 1 calc R . . . .
H74B H 0.9734 0.6093 0.5348 0.114 Uiso 1 1 calc R . . . .
C75 C 0.921(3) 0.660(3) 0.4908(17) 0.148 Uani 1 1 d . U . . .
H75A H 0.9126 0.6209 0.4831 0.222 Uiso 1 1 calc R . . . .
H75B H 0.8829 0.6789 0.5066 0.222 Uiso 1 1 calc R . . . .
H75C H 0.9290 0.6918 0.4689 0.222 Uiso 1 1 calc R . . . .
C76 C 0.8634(16) 0.4650(13) 0.6651(9) 0.100 Uani 1 1 d . U . . .
C81 C 0.9012(13) 0.4442(13) 0.6339(8) 0.103 Uani 1 1 d G U . . .
C80 C 0.8905(13) 0.3903(13) 0.6206(7) 0.060 Uani 1 1 d G U . . .
H80 H 0.9163 0.3761 0.5992 0.072 Uiso 1 1 calc R . . . .
C79 C 0.8420(16) 0.3573(13) 0.6385(9) 0.156 Uani 1 1 d G U . . .
H79 H 0.8346 0.3204 0.6294 0.187 Uiso 1 1 calc R . . . .
C78 C 0.8042(15) 0.3781(17) 0.6697(10) 0.172 Uani 1 1 d G U . . .
H78 H 0.7710 0.3555 0.6820 0.207 Uiso 1 1 calc R . . . .
C77 C 0.8149(14) 0.4319(17) 0.6830(7) 0.099 Uani 1 1 d G U . . .
H77 H 0.7891 0.4462 0.7044 0.119 Uiso 1 1 calc R . . . .
C82 C 0.9590(12) 0.4774(12) 0.6137(7) 0.039 Uani 1 1 d . U . . .
H82A H 0.9431 0.5225 0.6022 0.047 Uiso 1 1 calc R . . . .
H82B H 0.9912 0.4775 0.6310 0.047 Uiso 1 1 calc R . . . .
C83 C 0.9862(18) 0.4366(17) 0.5864(10) 0.071 Uani 1 1 d . U . . .
H83A H 1.0235 0.4527 0.5717 0.106 Uiso 1 1 calc R . . . .
H83B H 1.0007 0.3921 0.5986 0.106 Uiso 1 1 calc R . . . .
H83C H 0.9531 0.4368 0.5700 0.106 Uiso 1 1 calc R . . . .
C84 C 1.0850(13) 0.6625(13) 0.8138(7) 0.042 Uani 1 1 d . U . . .
C85 C 1.1173(13) 0.6845(13) 0.8368(7) 0.039 Uani 1 1 d . U . . .
C86 C 1.1720(16) 0.6440(16) 0.8521(9) 0.061 Uani 1 1 d . U . . .
H86 H 1.1931 0.6574 0.8699 0.073 Uiso 1 1 calc R . . . .
C87 C 1.1938(17) 0.5839(17) 0.8403(9) 0.064 Uani 1 1 d . U . . .
H87 H 1.2310 0.5567 0.8503 0.076 Uiso 1 1 calc R . . . .
C88 C 1.1658(15) 0.5621(16) 0.8157(9) 0.056 Uani 1 1 d . U . . .
H88 H 1.1837 0.5219 0.8071 0.067 Uiso 1 1 calc R . . . .
C89 C 1.1090(16) 0.6013(15) 0.8032(9) 0.058 Uani 1 1 d . U . . .
H89 H 1.0860 0.5859 0.7871 0.069 Uiso 1 1 calc R . . . .
C90 C 1.0966(16) 0.7483(16) 0.8500(9) 0.061 Uani 1 1 d . U . . .
H90A H 1.0551 0.7459 0.8659 0.073 Uiso 1 1 calc R . . . .
H90B H 1.0853 0.7801 0.8277 0.073 Uiso 1 1 calc R . . . .
C91 C 1.135(2) 0.779(2) 0.8704(11) 0.084 Uani 1 1 d . U . . .
H91A H 1.1099 0.8215 0.8758 0.127 Uiso 1 1 calc R . . . .
H91B H 1.1454 0.7512 0.8938 0.127 Uiso 1 1 calc R . . . .
H91C H 1.1760 0.7858 0.8552 0.127 Uiso 1 1 calc R . . . .
C92 C 0.9214(11) 0.8978(11) 0.8860(6) 0.029 Uani 1 1 d . U . . .
C93 C 0.8959(13) 0.9432(13) 0.9125(7) 0.041 Uani 1 1 d . U . . .
C94 C 0.9385(17) 0.9858(17) 0.9152(10) 0.068 Uani 1 1 d . U . . .
H94 H 0.9250 1.0172 0.9315 0.082 Uiso 1 1 calc R . . . .
C95 C 0.9954(19) 0.9830(18) 0.8958(10) 0.074 Uani 1 1 d . U . . .
H95 H 1.0228 1.0105 0.9004 0.089 Uiso 1 1 calc R . . . .
C96 C 1.0178(17) 0.9446(16) 0.8703(9) 0.062 Uani 1 1 d . U . . .
H96 H 1.0569 0.9491 0.8547 0.075 Uiso 1 1 calc R . . . .
C97 C 0.9831(14) 0.8981(14) 0.8668(8) 0.047 Uani 1 1 d . U . . .
H97 H 1.0013 0.8660 0.8513 0.056 Uiso 1 1 calc R . . . .
C98 C 0.8291(16) 0.9448(16) 0.9339(9) 0.062 Uani 1 1 d . U . . .
H98A H 0.7977 0.9437 0.9164 0.075 Uiso 1 1 calc R . . . .
H98B H 0.8307 0.9048 0.9523 0.075 Uiso 1 1 calc R . . . .
C99 C 0.8032(16) 1.0023(15) 0.9539(9) 0.058 Uani 1 1 d . U . . .
H99A H 0.7600 0.9986 0.9668 0.087 Uiso 1 1 calc R . . . .
H99B H 0.8330 1.0034 0.9721 0.087 Uiso 1 1 calc R . . . .
H99C H 0.7999 1.0424 0.9360 0.087 Uiso 1 1 calc R . . . .
C100 C 0.5824(11) 1.1255(11) 0.7692(6) 0.028 Uani 1 1 d . U . . .
C101 C 0.5414(14) 1.1857(13) 0.7592(8) 0.045 Uani 1 1 d . U . . .
C102 C 0.5490(15) 1.2394(15) 0.7710(8) 0.052 Uani 1 1 d . U . . .
H102 H 0.5204 1.2794 0.7644 0.062 Uiso 1 1 calc R . . . .
C103 C 0.5954(16) 1.2375(17) 0.7917(9) 0.063 Uani 1 1 d . U . . .
H103 H 0.5988 1.2760 0.8004 0.075 Uiso 1 1 calc R . . . .
C104 C 0.6397(16) 1.1810(15) 0.8012(9) 0.059 Uani 1 1 d . U . . .
H104 H 0.6754 1.1809 0.8145 0.071 Uiso 1 1 calc R . . . .
C105 C 0.6309(13) 1.1281(13) 0.7912(7) 0.041 Uani 1 1 d . U . . .
H105 H 0.6591 1.0886 0.7993 0.050 Uiso 1 1 calc R . . . .
C106 C 0.4866(17) 1.1867(17) 0.7380(10) 0.070 Uani 1 1 d . U . . .
H10A H 0.4557 1.1617 0.7539 0.084 Uiso 1 1 calc R . . . .
H10B H 0.5036 1.1638 0.7164 0.084 Uiso 1 1 calc R . . . .
C107 C 0.4483(18) 1.2545(17) 0.7238(11) 0.075 Uani 1 1 d . U . . .
H10C H 0.4131 1.2499 0.7102 0.113 Uiso 1 1 calc R . . . .
H10D H 0.4298 1.2773 0.7450 0.113 Uiso 1 1 calc R . . . .
H10E H 0.4778 1.2795 0.7073 0.113 Uiso 1 1 calc R . . . .
C108 C 0.6451(11) 0.7919(11) 0.9528(6) 0.030 Uani 1 1 d . U . . .
C109 C 0.6398(13) 0.7403(13) 0.9808(7) 0.041 Uani 1 1 d . U . . .
C110 C 0.5974(16) 0.7549(17) 1.0123(10) 0.063 Uani 1 1 d . U . . .
H110 H 0.5898 0.7207 1.0317 0.075 Uiso 1 1 calc R . . . .
C111 C 0.5674(16) 0.8159(16) 1.0158(9) 0.061 Uani 1 1 d . U . . .
H111 H 0.5402 0.8238 1.0380 0.073 Uiso 1 1 calc R . . . .
C112 C 0.5751(14) 0.8697(14) 0.9870(8) 0.047 Uani 1 1 d . U . . .
H112 H 0.5548 0.9132 0.9894 0.057 Uiso 1 1 calc R . . . .
C113 C 0.6140(11) 0.8531(11) 0.9561(7) 0.032 Uani 1 1 d . U . . .
H113 H 0.6194 0.8864 0.9358 0.039 Uiso 1 1 calc R . . . .
C114 C 0.6785(17) 0.6745(15) 0.9793(9) 0.061 Uani 1 1 d . U . . .
H11A H 0.7251 0.6781 0.9752 0.073 Uiso 1 1 calc R . . . .
H11B H 0.6684 0.6592 0.9572 0.073 Uiso 1 1 calc R . . . .
C115 C 0.6704(19) 0.6239(18) 1.0115(10) 0.077 Uani 1 1 d . U . . .
H11C H 0.6989 0.5828 1.0067 0.116 Uiso 1 1 calc R . . . .
H11D H 0.6819 0.6370 1.0336 0.116 Uiso 1 1 calc R . . . .
H11E H 0.6249 0.6181 1.0155 0.116 Uiso 1 1 calc R . . . .
C116 C 0.4959(11) 0.9180(10) 0.8954(6) 0.026 Uani 1 1 d . U . . .
C117 C 0.4680(12) 0.8735(12) 0.9237(7) 0.038 Uani 1 1 d . U . . .
C118 C 0.4329(13) 0.9018(14) 0.9525(8) 0.046 Uani 1 1 d . U . . .
H118 H 0.4135 0.8741 0.9720 0.055 Uiso 1 1 calc R . . . .
C119 C 0.4231(14) 0.9639(14) 0.9560(8) 0.047 Uani 1 1 d . U . . .
H119 H 0.3960 0.9790 0.9768 0.056 Uiso 1 1 calc R . . . .
C120 C 0.4515(14) 1.0065(14) 0.9302(8) 0.048 Uani 1 1 d . U . . .
H120 H 0.4483 1.0503 0.9337 0.058 Uiso 1 1 calc R . . . .
C121 C 0.4851(12) 0.9837(12) 0.8984(7) 0.035 Uani 1 1 d . U . . .
H121 H 0.5009 1.0133 0.8786 0.042 Uiso 1 1 calc R . . . .
C122 C 0.4780(13) 0.8015(12) 0.9220(7) 0.040 Uani 1 1 d . U . . .
H12A H 0.4762 0.7776 0.9476 0.048 Uiso 1 1 calc R . . . .
H12B H 0.5219 0.7871 0.9095 0.048 Uiso 1 1 calc R . . . .
C123 C 0.4262(15) 0.7837(15) 0.9011(9) 0.058 Uani 1 1 d . U . . .
H12C H 0.4350 0.7367 0.9009 0.086 Uiso 1 1 calc R . . . .
H12D H 0.3826 0.7969 0.9137 0.086 Uiso 1 1 calc R . . . .
H12E H 0.4283 0.8064 0.8756 0.086 Uiso 1 1 calc R . . . .
C124 C 0.3773(11) 1.1249(11) 0.8467(6) 0.029 Uani 1 1 d . U . . .
C125 C 0.3302(15) 1.1528(14) 0.8714(8) 0.053 Uani 1 1 d . U . . .
H125 H 0.2891 1.1397 0.8754 0.063 Uiso 1 1 calc R . . . .
C126 C 0.340(2) 1.1997(19) 0.8911(11) 0.079 Uani 1 1 d . U . . .
H126 H 0.3070 1.2179 0.9085 0.095 Uiso 1 1 calc R . . . .
C127 C 0.3996(15) 1.2186(15) 0.8843(9) 0.055 Uani 1 1 d . U . . .
H127 H 0.4074 1.2501 0.8978 0.066 Uiso 1 1 calc R . . . .
C128 C 0.4478(16) 1.1944(15) 0.8591(9) 0.059 Uani 1 1 d . U . . .
H128 H 0.4876 1.2101 0.8542 0.071 Uiso 1 1 calc R . . . .
C129 C 0.4364(13) 1.1420(13) 0.8393(7) 0.042 Uani 1 1 d . U . . .
H129 H 0.4693 1.1218 0.8224 0.050 Uiso 1 1 calc R . . . .
C130 C 0.3027(10) 1.0240(10) 0.8479(6) 0.024 Uani 1 1 d . U . . .
C131 C 0.3184(13) 0.9736(12) 0.8747(7) 0.038 Uani 1 1 d . U . . .
H131 H 0.3628 0.9589 0.8792 0.045 Uiso 1 1 calc R . . . .
C132 C 0.2722(13) 0.9433(13) 0.8954(8) 0.044 Uani 1 1 d . U . . .
H132 H 0.2841 0.9098 0.9152 0.053 Uiso 1 1 calc R . . . .
C133 C 0.2085(14) 0.9607(13) 0.8877(8) 0.046 Uani 1 1 d . U . . .
H133 H 0.1766 0.9371 0.9007 0.055 Uiso 1 1 calc R . . . .
C134 C 0.1919(15) 1.0120(14) 0.8614(8) 0.049 Uani 1 1 d . U . . .
H134 H 0.1474 1.0274 0.8574 0.059 Uiso 1 1 calc R . . . .
C135 C 0.2386(16) 1.0416(16) 0.8406(9) 0.059 Uani 1 1 d . U . . .
H135 H 0.2267 1.0751 0.8207 0.071 Uiso 1 1 calc R . . . .
C136 C 0.3309(12) 1.1111(12) 0.7792(7) 0.036 Uani 1 1 d . U . . .
C137 C 0.3102(14) 1.1733(14) 0.7737(8) 0.049 Uani 1 1 d . U . . .
H137 H 0.3122 1.1972 0.7930 0.059 Uiso 1 1 calc R . . . .
C138 C 0.2853(17) 1.2072(18) 0.7413(10) 0.067 Uani 1 1 d . U . . .
H138 H 0.2720 1.2531 0.7389 0.080 Uiso 1 1 calc R . . . .
C139 C 0.2796(16) 1.1772(16) 0.7138(10) 0.062 Uani 1 1 d . U . . .
H139 H 0.2597 1.1993 0.6923 0.074 Uiso 1 1 calc R . . . .
C140 C 0.3041(16) 1.1124(16) 0.7184(10) 0.063 Uani 1 1 d . U . . .
H140 H 0.3064 1.0899 0.6979 0.075 Uiso 1 1 calc R . . . .
C141 C 0.3254(14) 1.0780(15) 0.7501(8) 0.051 Uani 1 1 d . U . . .
H141 H 0.3366 1.0319 0.7528 0.062 Uiso 1 1 calc R . . . .
C142 C 0.7165(12) 1.0438(12) 0.8665(7) 0.038 Uani 1 1 d . U . . .
C143 C 0.6837(14) 1.0969(14) 0.8845(8) 0.047 Uani 1 1 d . U . . .
C144 C 0.7151(16) 1.1462(16) 0.8858(9) 0.061 Uani 1 1 d . U . . .
H144 H 0.6936 1.1815 0.8983 0.074 Uiso 1 1 calc R . . . .
C145 C 0.7792(16) 1.1454(16) 0.8688(9) 0.060 Uani 1 1 d . U . . .
H145 H 0.8001 1.1810 0.8684 0.072 Uiso 1 1 calc R . . . .
C146 C 0.8096(17) 1.0943(16) 0.8534(9) 0.063 Uani 1 1 d . U . . .
H146 H 0.8539 1.0920 0.8434 0.075 Uiso 1 1 calc R . . . .
C147 C 0.7788(13) 1.0447(13) 0.8515(7) 0.039 Uani 1 1 d . U . . .
H147 H 0.8017 1.0096 0.8392 0.047 Uiso 1 1 calc R . . . .
C148 C 0.6109(14) 1.1005(14) 0.9037(8) 0.049 Uani 1 1 d . U . . .
H14A H 0.5900 1.1465 0.9046 0.059 Uiso 1 1 calc R . . . .
H14B H 0.5855 1.0821 0.8888 0.059 Uiso 1 1 calc R . . . .
C149 C 0.6104(18) 1.0641(17) 0.9416(10) 0.070 Uani 1 1 d . U . . .
H14C H 0.5654 1.0668 0.9530 0.106 Uiso 1 1 calc R . . . .
H14D H 0.6306 1.0185 0.9406 0.106 Uiso 1 1 calc R . . . .
H14E H 0.6351 1.0828 0.9564 0.106 Uiso 1 1 calc R . . . .
C150 C 0.8147(11) 0.8187(11) 1.0148(6) 0.029 Uani 1 1 d . U . . .
C151 C 0.7458(13) 0.8409(12) 1.0126(7) 0.040 Uani 1 1 d . U . . .
H151 H 0.7224 0.8183 1.0005 0.047 Uiso 1 1 calc R . . . .
C152 C 0.7150(18) 0.8934(17) 1.0275(9) 0.065 Uani 1 1 d . U . . .
H152 H 0.6700 0.9090 1.0250 0.078 Uiso 1 1 calc R . . . .
C153 C 0.7463(18) 0.9245(18) 1.0461(10) 0.070 Uani 1 1 d . U . . .
H153 H 0.7226 0.9606 1.0572 0.085 Uiso 1 1 calc R . . . .
C154 C 0.8113(16) 0.9056(16) 1.0493(9) 0.060 Uani 1 1 d . U . . .
H154 H 0.8333 0.9288 1.0618 0.072 Uiso 1 1 calc R . . . .
C155 C 0.8461(13) 0.8492(13) 1.0331(7) 0.041 Uani 1 1 d . U . . .
H155 H 0.8912 0.8340 1.0356 0.049 Uiso 1 1 calc R . . . .
C156 C 0.9393(13) 0.7413(13) 0.9954(7) 0.040 Uani 1 1 d . U . . .
C157 C 0.9706(17) 0.7842(17) 0.9661(10) 0.065 Uani 1 1 d . U . . .
H157 H 0.9467 0.8114 0.9473 0.078 Uiso 1 1 calc R . . . .
C158 C 1.034(2) 0.783(2) 0.9668(12) 0.083 Uani 1 1 d . U . . .
H158 H 1.0554 0.8106 0.9482 0.099 Uiso 1 1 calc R . . . .
C159 C 1.069(2) 0.7427(18) 0.9946(11) 0.076 Uani 1 1 d . U . . .
H159 H 1.1133 0.7444 0.9950 0.092 Uiso 1 1 calc R . . . .
C160 C 1.040(2) 0.700(2) 1.0218(13) 0.094 Uani 1 1 d . U . . .
H160 H 1.0643 0.6714 1.0399 0.113 Uiso 1 1 calc R . . . .
C161 C 0.9745(14) 0.6999(14) 1.0216(8) 0.049 Uani 1 1 d . U . . .
H161 H 0.9537 0.6711 1.0396 0.059 Uiso 1 1 calc R . . . .
C162 C 0.8335(12) 0.6784(12) 1.0294(7) 0.033 Uani 1 1 d . U . . .
C163 C 0.8123(13) 0.6850(14) 1.0662(8) 0.044 Uani 1 1 d . U . . .
H163 H 0.8057 0.7264 1.0740 0.053 Uiso 1 1 calc R . . . .
C164 C 0.8012(16) 0.6325(16) 1.0909(9) 0.058 Uani 1 1 d . U . . .
H164 H 0.7839 0.6384 1.1155 0.070 Uiso 1 1 calc R . . . .
C165 C 0.8134(18) 0.5743(19) 1.0819(11) 0.074 Uani 1 1 d . U . . .
H165 H 0.8087 0.5385 1.1007 0.088 Uiso 1 1 calc R . . . .
C166 C 0.8331(15) 0.5632(16) 1.0455(9) 0.057 Uani 1 1 d . U . . .
H166 H 0.8402 0.5206 1.0391 0.068 Uiso 1 1 calc R . . . .
C167 C 0.8422(14) 0.6165(14) 1.0186(8) 0.049 Uani 1 1 d . U . . .
H167 H 0.8542 0.6111 0.9934 0.059 Uiso 1 1 calc R . . . .
C168 C 0.8758(12) 0.5920(12) 0.9163(7) 0.036 Uani 1 1 d . U . . .
C169 C 0.9386(16) 0.5774(16) 0.9274(9) 0.058 Uani 1 1 d . U . . .
C170 C 0.9586(16) 0.5232(16) 0.9508(9) 0.059 Uani 1 1 d . U . . .
H170 H 1.0014 0.5143 0.9582 0.071 Uiso 1 1 calc R . . . .
C171 C 0.9194(16) 0.4831(16) 0.9631(9) 0.060 Uani 1 1 d . U . . .
H171 H 0.9357 0.4443 0.9787 0.072 Uiso 1 1 calc R . . . .
C172 C 0.8585(16) 0.4924(16) 0.9556(9) 0.059 Uani 1 1 d . U . . .
H172 H 0.8315 0.4616 0.9655 0.070 Uiso 1 1 calc R . . . .
C173 C 0.8339(13) 0.5532(13) 0.9309(7) 0.042 Uani 1 1 d . U . . .
H173 H 0.7896 0.5640 0.9257 0.050 Uiso 1 1 calc R . . . .
C174 C 0.9871(15) 0.6282(15) 0.9143(9) 0.055 Uani 1 1 d . U . . .
H17A H 0.9986 0.6300 0.8872 0.066 Uiso 1 1 calc R . . . .
H17B H 0.9628 0.6718 0.9187 0.066 Uiso 1 1 calc R . . . .
C175 C 1.0485(17) 0.6155(18) 0.9321(10) 0.072 Uani 1 1 d . U . . .
H17C H 1.0735 0.6497 0.9218 0.108 Uiso 1 1 calc R . . . .
H17D H 1.0383 0.6152 0.9589 0.108 Uiso 1 1 calc R . . . .
H17E H 1.0743 0.5733 0.9273 0.108 Uiso 1 1 calc R . . . .
C176 C 0.7226(12) 1.1253(12) 0.6947(7) 0.037 Uani 1 1 d . U . . .
C177 C 0.7318(17) 1.1819(17) 0.7034(10) 0.064 Uani 1 1 d . U . . .
C178 C 0.696(2) 1.240(2) 0.6857(11) 0.083 Uani 1 1 d . U . . .
H178 H 0.7015 1.2805 0.6914 0.099 Uiso 1 1 calc R . . . .
C179 C 0.653(2) 1.240(2) 0.6598(11) 0.083 Uani 1 1 d . U . . .
H179 H 0.6310 1.2793 0.6473 0.099 Uiso 1 1 calc R . . . .
C180 C 0.6435(19) 1.1807(19) 0.6529(11) 0.079 Uani 1 1 d . U . . .
H180 H 0.6147 1.1794 0.6353 0.095 Uiso 1 1 calc R . . . .
C181 C 0.6747(14) 1.1256(14) 0.6708(8) 0.048 Uani 1 1 d . U . . .
H181 H 0.6648 1.0855 0.6676 0.058 Uiso 1 1 calc R . . . .
C182 C 0.7805(19) 1.184(2) 0.7273(11) 0.081 Uani 1 1 d . U . . .
H18A H 0.7925 1.1400 0.7417 0.097 Uiso 1 1 calc R . . . .
H18B H 0.7610 1.2141 0.7452 0.097 Uiso 1 1 calc R . . . .
C183 C 0.844(2) 1.205(2) 0.7063(12) 0.096 Uani 1 1 d . U . . .
H18C H 0.8741 1.2051 0.7242 0.144 Uiso 1 1 calc R . . . .
H18D H 0.8640 1.1746 0.6890 0.144 Uiso 1 1 calc R . . . .
H18E H 0.8325 1.2488 0.6925 0.144 Uiso 1 1 calc R . . . .
C184 C 1.0234(11) 1.0672(11) 0.6524(6) 0.031 Uani 1 1 d . U . . .
C185 C 1.0584(14) 1.1064(14) 0.6288(8) 0.048 Uani 1 1 d . U . . .
C186 C 1.1263(18) 1.1051(18) 0.6305(10) 0.070 Uani 1 1 d . U . . .
H186 H 1.1495 1.1331 0.6133 0.084 Uiso 1 1 calc R . . . .
C187 C 1.1555(16) 1.0636(15) 0.6568(8) 0.054 Uani 1 1 d . U . . .
H187 H 1.2001 1.0630 0.6589 0.065 Uiso 1 1 calc R . . . .
C188 C 1.1233(17) 1.0206(17) 0.6815(10) 0.068 Uani 1 1 d . U . . .
H188 H 1.1456 0.9903 0.6999 0.081 Uiso 1 1 calc R . . . .
C189 C 1.0580(14) 1.0231(14) 0.6788(8) 0.048 Uani 1 1 d . U . . .
H189 H 1.0358 0.9937 0.6956 0.058 Uiso 1 1 calc R . . . .
C190 C 1.024(2) 1.1558(18) 0.5992(12) 0.086 Uani 1 1 d D U . . .
H19A H 1.0537 1.1569 0.5759 0.103 Uiso 1 1 calc R . . . .
H19B H 0.9853 1.1400 0.5944 0.103 Uiso 1 1 calc R . . . .
C191 C 1.002(3) 1.224(2) 0.6072(16) 0.135 Uani 1 1 d D U . . .
H19C H 0.9808 1.2507 0.5862 0.203 Uiso 1 1 calc R . . . .
H19D H 0.9712 1.2241 0.6296 0.203 Uiso 1 1 calc R . . . .
H19E H 1.0399 1.2410 0.6110 0.203 Uiso 1 1 calc R . . . .
C192 C 0.8111(12) 1.0061(11) 0.5794(7) 0.032 Uani 1 1 d . U . . .
C193 C 0.8478(14) 1.0241(13) 0.5462(8) 0.044 Uani 1 1 d . U . . .
C194 C 0.8190(17) 1.0778(17) 0.5211(10) 0.066 Uani 1 1 d . U . . .
H194 H 0.8441 1.0941 0.4995 0.080 Uiso 1 1 calc R . . . .
C195 C 0.7536(19) 1.1064(19) 0.5286(11) 0.076 Uani 1 1 d . U . . .
H195 H 0.7324 1.1346 0.5091 0.091 Uiso 1 1 calc R . . . .
C196 C 0.7175(19) 1.0959(18) 0.5629(11) 0.075 Uani 1 1 d . U . . .
H196 H 0.6774 1.1227 0.5700 0.090 Uiso 1 1 calc R . . . .
C197 C 0.7484(14) 1.0391(14) 0.5866(8) 0.050 Uani 1 1 d . U . . .
H197 H 0.7236 1.0236 0.6086 0.060 Uiso 1 1 calc R . . . .
C198 C 0.9139(17) 0.9881(18) 0.5367(10) 0.070 Uani 1 1 d . U . . .
H19F H 0.9200 0.9852 0.5099 0.084 Uiso 1 1 calc R . . . .
H19G H 0.9183 0.9433 0.5504 0.084 Uiso 1 1 calc R . . . .
C199 C 0.9664(17) 1.0190(17) 0.5458(10) 0.068 Uani 1 1 d . U . . .
H19H H 1.0092 0.9931 0.5390 0.102 Uiso 1 1 calc R . . . .
H19I H 0.9630 1.0630 0.5320 0.102 Uiso 1 1 calc R . . . .
H19J H 0.9613 1.0211 0.5725 0.102 Uiso 1 1 calc R . . . .
C200 C 1.0831(11) 0.8342(11) 0.6745(6) 0.027 Uani 1 1 d . U . . .
C201 C 1.1288(12) 0.8605(12) 0.6494(7) 0.035 Uani 1 1 d . U . . .
C202 C 1.1929(15) 0.8505(14) 0.6598(8) 0.051 Uani 1 1 d . U . . .
H202 H 1.2257 0.8663 0.6425 0.062 Uiso 1 1 calc R . . . .
C203 C 1.2099(15) 0.8177(14) 0.6950(8) 0.049 Uani 1 1 d . U . . .
H203 H 1.2519 0.8147 0.7026 0.059 Uiso 1 1 calc R . . . .
C204 C 1.1619(14) 0.7903(14) 0.7177(9) 0.051 Uani 1 1 d . U . . .
H204 H 1.1720 0.7666 0.7412 0.062 Uiso 1 1 calc R . . . .
C205 C 1.1022(13) 0.7956(13) 0.7081(7) 0.040 Uani 1 1 d . U . . .
H205 H 1.0720 0.7733 0.7240 0.048 Uiso 1 1 calc R . . . .
C206 C 1.1113(15) 0.8956(15) 0.6126(8) 0.055 Uani 1 1 d . U . . .
H20A H 1.0813 0.9368 0.6168 0.066 Uiso 1 1 calc R . . . .
H20B H 1.0862 0.8693 0.6025 0.066 Uiso 1 1 calc R . . . .
C207 C 1.163(2) 0.912(2) 0.5833(13) 0.106 Uani 1 1 d . U . . .
H20C H 1.1436 0.9352 0.5609 0.160 Uiso 1 1 calc R . . . .
H20D H 1.1879 0.9401 0.5920 0.160 Uiso 1 1 calc R . . . .
H20E H 1.1929 0.8723 0.5775 0.160 Uiso 1 1 calc R . . . .
C208 C 1.0015(11) 0.9619(11) 0.7732(6) 0.031 Uani 1 1 d . U . . .
C209 C 1.0143(12) 1.0238(12) 0.7772(7) 0.036 Uani 1 1 d . U . . .
C210 C 1.0756(13) 1.0258(14) 0.7797(8) 0.045 Uani 1 1 d . U . . .
H210 H 1.0842 1.0671 0.7817 0.054 Uiso 1 1 calc R . . . .
C211 C 1.1286(16) 0.9759(15) 0.7797(8) 0.054 Uani 1 1 d . U . . .
H211 H 1.1718 0.9816 0.7809 0.065 Uiso 1 1 calc R . . . .
C212 C 1.1133(14) 0.9158(14) 0.7778(8) 0.049 Uani 1 1 d . U . . .
H212 H 1.1470 0.8784 0.7792 0.059 Uiso 1 1 calc R . . . .
C213 C 1.0510(11) 0.9087(11) 0.7740(6) 0.031 Uani 1 1 d . U . . .
H213 H 1.0425 0.8673 0.7720 0.037 Uiso 1 1 calc R . . . .
C214 C 0.9588(16) 1.0841(16) 0.7742(9) 0.061 Uani 1 1 d . U . . .
H21A H 0.9550 1.1009 0.7476 0.073 Uiso 1 1 calc R . . . .
H21B H 0.9173 1.0702 0.7849 0.073 Uiso 1 1 calc R . . . .
C215 C 0.9667(19) 1.1358(19) 0.7923(11) 0.081 Uani 1 1 d . U . . .
H21C H 0.9295 1.1717 0.7890 0.121 Uiso 1 1 calc R . . . .
H21D H 0.9692 1.1202 0.8188 0.121 Uiso 1 1 calc R . . . .
H21E H 1.0070 1.1510 0.7815 0.121 Uiso 1 1 calc R . . . .
C216 C 0.5228(12) 0.9920(12) 0.6233(7) 0.037 Uani 1 1 d . U . . .
C217 C 0.4795(17) 1.0465(17) 0.6282(10) 0.063 Uani 1 1 d . U . . .
C218 C 0.4201(16) 1.0644(16) 0.6102(9) 0.058 Uani 1 1 d . U . . .
H218 H 0.3892 1.1023 0.6150 0.070 Uiso 1 1 calc R . . . .
C219 C 0.4089(19) 1.0271(19) 0.5867(11) 0.076 Uani 1 1 d . U . . .
H219 H 0.3699 1.0393 0.5748 0.092 Uiso 1 1 calc R . . . .
C220 C 0.453(2) 0.970(2) 0.5793(12) 0.084 Uani 1 1 d . U . . .
H220 H 0.4471 0.9441 0.5620 0.101 Uiso 1 1 calc R . . . .
C221 C 0.5083(17) 0.9564(17) 0.6004(9) 0.064 Uani 1 1 d . U . . .
H221 H 0.5380 0.9169 0.5977 0.077 Uiso 1 1 calc R . . . .
C222 C 0.4903(18) 1.0859(17) 0.6542(10) 0.068 Uani 1 1 d . U . . .
H22A H 0.5379 1.0803 0.6552 0.081 Uiso 1 1 calc R . . . .
H22B H 0.4712 1.0690 0.6791 0.081 Uiso 1 1 calc R . . . .
C223 C 0.461(3) 1.162(2) 0.6456(15) 0.120 Uani 1 1 d . U . . .
H22C H 0.4711 1.1845 0.6649 0.180 Uiso 1 1 calc R . . . .
H22D H 0.4805 1.1804 0.6214 0.180 Uiso 1 1 calc R . . . .
H22E H 0.4136 1.1691 0.6454 0.180 Uiso 1 1 calc R . . . .
C224 C 0.4111(11) 0.9107(11) 0.7404(7) 0.032 Uani 1 1 d . U . . .
C225 C 0.3565(11) 0.8913(11) 0.7601(6) 0.027 Uani 1 1 d . U . . .
C226 C 0.2989(13) 0.9040(12) 0.7441(7) 0.039 Uani 1 1 d . U . . .
H226 H 0.2607 0.8928 0.7582 0.047 Uiso 1 1 calc R . . . .
C227 C 0.2964(14) 0.9314(13) 0.7091(8) 0.047 Uani 1 1 d . U . . .
H227 H 0.2563 0.9377 0.6987 0.056 Uiso 1 1 calc R . . . .
C228 C 0.3489(12) 0.9516(12) 0.6868(7) 0.035 Uani 1 1 d . U . . .
H228 H 0.3457 0.9722 0.6619 0.041 Uiso 1 1 calc R . . . .
C229 C 0.4084(13) 0.9392(12) 0.7038(7) 0.037 Uani 1 1 d . U . . .
H229 H 0.4466 0.9507 0.6897 0.045 Uiso 1 1 calc R . . . .
C230 C 0.3575(12) 0.8607(12) 0.8016(7) 0.037 Uani 1 1 d . U . . .
H23A H 0.3949 0.8239 0.8037 0.044 Uiso 1 1 calc R . . . .
H23B H 0.3654 0.8935 0.8157 0.044 Uiso 1 1 calc R . . . .
C231 C 0.2988(14) 0.8374(14) 0.8190(8) 0.047 Uani 1 1 d . U . . .
H23C H 0.3044 0.8191 0.8450 0.071 Uiso 1 1 calc R . . . .
H23D H 0.2615 0.8736 0.8179 0.071 Uiso 1 1 calc R . . . .
H23E H 0.2911 0.8038 0.8059 0.071 Uiso 1 1 calc R . . . .
C232 C 0.5462(11) 0.5387(11) 0.7168(6) 0.031 Uani 1 1 d . U . . .
C233 C 0.5528(15) 0.4800(15) 0.7104(8) 0.051 Uani 1 1 d . U . . .
C234 C 0.4975(18) 0.4563(18) 0.7024(10) 0.069 Uani 1 1 d . U . . .
H234 H 0.5032 0.4144 0.6954 0.083 Uiso 1 1 calc R . . . .
C235 C 0.440(2) 0.493(2) 0.7050(12) 0.097 Uani 1 1 d . U . . .
H235 H 0.4026 0.4761 0.7023 0.117 Uiso 1 1 calc R . . . .
C236 C 0.4338(19) 0.5554(19) 0.7115(10) 0.076 Uani 1 1 d . U . . .
H236 H 0.3922 0.5830 0.7113 0.091 Uiso 1 1 calc R . . . .
C237 C 0.4872(12) 0.5799(13) 0.7186(7) 0.039 Uani 1 1 d . U . . .
H237 H 0.4826 0.6226 0.7244 0.046 Uiso 1 1 calc R . . . .
C238 C 0.6126(17) 0.4309(17) 0.7088(10) 0.069 Uani 1 1 d . U . . .
H23F H 0.6127 0.4072 0.6879 0.083 Uiso 1 1 calc R . . . .
H23G H 0.6502 0.4535 0.7032 0.083 Uiso 1 1 calc R . . . .
C239 C 0.623(2) 0.384(2) 0.7415(11) 0.086 Uani 1 1 d . U . . .
H23H H 0.6640 0.3540 0.7375 0.129 Uiso 1 1 calc R . . . .
H23I H 0.6244 0.4068 0.7624 0.129 Uiso 1 1 calc R . . . .
H23J H 0.5868 0.3603 0.7471 0.129 Uiso 1 1 calc R . . . .
C240 C 0.7898(12) 0.4312(12) 0.8310(7) 0.034 Uani 1 1 d . U . . .
C241 C 0.7727(13) 0.3722(13) 0.8450(7) 0.041 Uani 1 1 d . U . . .
C242 C 0.8009(16) 0.3379(17) 0.8778(9) 0.062 Uani 1 1 d . U . . .
H242 H 0.7893 0.2977 0.8891 0.074 Uiso 1 1 calc R . . . .
C243 C 0.8451(14) 0.3634(14) 0.8932(8) 0.051 Uani 1 1 d . U . . .
H243 H 0.8643 0.3390 0.9144 0.061 Uiso 1 1 calc R . . . .
C244 C 0.8613(13) 0.4192(13) 0.8795(8) 0.044 Uani 1 1 d . U . . .
H244 H 0.8918 0.4357 0.8904 0.053 Uiso 1 1 calc R . . . .
C245 C 0.8322(11) 0.4537(12) 0.8486(6) 0.032 Uani 1 1 d . U . . .
H245 H 0.8422 0.4953 0.8391 0.038 Uiso 1 1 calc R . . . .
C246 C 0.7280(15) 0.3414(15) 0.8285(9) 0.054 Uani 1 1 d . U . . .
H24A H 0.7082 0.3114 0.8483 0.065 Uiso 1 1 calc R . . . .
H24B H 0.6923 0.3757 0.8188 0.065 Uiso 1 1 calc R . . . .
C247 C 0.7604(19) 0.3054(19) 0.7984(11) 0.083 Uani 1 1 d . U . . .
H24C H 0.7285 0.2865 0.7888 0.124 Uiso 1 1 calc R . . . .
H24D H 0.7792 0.3350 0.7784 0.124 Uiso 1 1 calc R . . . .
H24E H 0.7951 0.2706 0.8079 0.124 Uiso 1 1 calc R . . . .
C248 C 0.4889(10) 0.4520(13) 0.8431(8) 0.075 Uani 1 1 d . U . . .
C249 C 0.4498(14) 0.4321(14) 0.8748(6) 0.095 Uani 1 1 d G U . . .
C250 C 0.3892(13) 0.4184(13) 0.8716(6) 0.091 Uani 1 1 d G U . . .
H250 H 0.3624 0.4048 0.8932 0.109 Uiso 1 1 calc R . . . .
C251 C 0.3678(10) 0.4247(13) 0.8368(8) 0.088 Uani 1 1 d G U . . .
H251 H 0.3264 0.4154 0.8346 0.105 Uiso 1 1 calc R . . . .
C252 C 0.4069(13) 0.4446(13) 0.8052(6) 0.093 Uani 1 1 d G U . . .
H252 H 0.3922 0.4489 0.7814 0.112 Uiso 1 1 calc R . . . .
C253 C 0.4675(12) 0.4583(13) 0.8083(6) 0.084 Uani 1 1 d G U . . .
H253 H 0.4942 0.4719 0.7867 0.101 Uiso 1 1 calc R . . . .
C254 C 0.6431(11) 0.5538(11) 0.9125(6) 0.028 Uani 1 1 d . U . . .
C255 C 0.5951(14) 0.5595(14) 0.9422(8) 0.046 Uani 1 1 d . U . . .
C256 C 0.593(2) 0.511(2) 0.9718(12) 0.085 Uani 1 1 d . U . . .
H256 H 0.5595 0.5159 0.9917 0.102 Uiso 1 1 calc R . . . .
C257 C 0.6424(18) 0.4541(18) 0.9720(11) 0.073 Uani 1 1 d . U . . .
H257 H 0.6444 0.4209 0.9929 0.087 Uiso 1 1 calc R . . . .
C258 C 0.6869(15) 0.4480(15) 0.9413(8) 0.054 Uani 1 1 d . U . . .
H258 H 0.7169 0.4084 0.9395 0.064 Uiso 1 1 calc R . . . .
C259 C 0.6877(13) 0.4983(13) 0.9139(7) 0.041 Uani 1 1 d . U . . .
H259 H 0.7218 0.4946 0.8943 0.049 Uiso 1 1 calc R . . . .
C260 C 0.5436(15) 0.6238(16) 0.9442(10) 0.065 Uani 1 1 d D U . . .
H26A H 0.5455 0.6409 0.9674 0.078 Uiso 1 1 calc R . . . .
H26B H 0.5534 0.6570 0.9230 0.078 Uiso 1 1 calc R . . . .
C261 C 0.4766(18) 0.610(2) 0.9433(15) 0.118 Uani 1 1 d D U . . .
H26C H 0.4443 0.6508 0.9446 0.177 Uiso 1 1 calc R . . . .
H26D H 0.4747 0.5941 0.9202 0.177 Uiso 1 1 calc R . . . .
H26E H 0.4669 0.5780 0.9646 0.177 Uiso 1 1 calc R . . . .
C262 C 0.4272(13) 0.6976(13) 0.7884(7) 0.041 Uani 1 1 d . U . . .
C263 C 0.3813(16) 0.6609(15) 0.8021(9) 0.056 Uani 1 1 d . U . . .
C264 C 0.3303(18) 0.6660(18) 0.7775(10) 0.072 Uani 1 1 d . U . . .
H264 H 0.2963 0.6420 0.7854 0.087 Uiso 1 1 calc R . . . .
C265 C 0.3303(18) 0.7032(17) 0.7446(10) 0.069 Uani 1 1 d . U . . .
H265 H 0.2980 0.7039 0.7288 0.083 Uiso 1 1 calc R . . . .
C266 C 0.3774(14) 0.7406(14) 0.7336(8) 0.050 Uani 1 1 d . U . . .
H266 H 0.3767 0.7698 0.7110 0.060 Uiso 1 1 calc R . . . .
C267 C 0.4228(13) 0.7346(12) 0.7553(7) 0.039 Uani 1 1 d . U . . .
H267 H 0.4563 0.7591 0.7468 0.046 Uiso 1 1 calc R . . . .
C268 C 0.381(2) 0.6166(19) 0.8371(10) 0.086 Uani 1 1 d D U . . .
H26F H 0.4260 0.5948 0.8408 0.103 Uiso 1 1 calc R . . . .
H26G H 0.3563 0.5825 0.8347 0.103 Uiso 1 1 calc R . . . .
C269 C 0.351(2) 0.646(2) 0.8712(10) 0.088 Uani 1 1 d D U . . .
H26H H 0.3532 0.6120 0.8929 0.131 Uiso 1 1 calc R . . . .
H26I H 0.3755 0.6789 0.8745 0.131 Uiso 1 1 calc R . . . .
H26J H 0.3055 0.6665 0.8685 0.131 Uiso 1 1 calc R . . . .
C270 C 0.9831(11) 0.4776(11) 0.8053(6) 0.030 Uani 1 1 d . U . . .
C271 C 0.9839(11) 0.4123(11) 0.8072(6) 0.028 Uani 1 1 d . U . . .
C272 C 1.0166(13) 0.3701(14) 0.8363(8) 0.046 Uani 1 1 d . U . . .
H272 H 1.0244 0.3245 0.8364 0.055 Uiso 1 1 calc R . . . .
C273 C 1.0368(15) 0.3942(15) 0.8637(9) 0.056 Uani 1 1 d . U . . .
H273 H 1.0541 0.3659 0.8845 0.068 Uiso 1 1 calc R . . . .
C274 C 1.0316(13) 0.4597(13) 0.8609(8) 0.044 Uani 1 1 d . U . . .
H274 H 1.0473 0.4761 0.8797 0.052 Uiso 1 1 calc R . . . .
C275 C 1.0055(12) 0.5025(12) 0.8329(7) 0.036 Uani 1 1 d . U . . .
H275 H 1.0025 0.5479 0.8319 0.043 Uiso 1 1 calc R . . . .
C276 C 0.9531(14) 0.3858(11) 0.7791(8) 0.045 Uani 1 1 d D U . . .
H27A H 0.9077 0.4100 0.7781 0.054 Uiso 1 1 calc R . . . .
H27B H 0.9769 0.3960 0.7544 0.054 Uiso 1 1 calc R . . . .
C277 C 0.9513(16) 0.3147(12) 0.7856(9) 0.059 Uani 1 1 d D U . . .
H27C H 0.9305 0.3042 0.7657 0.088 Uiso 1 1 calc R . . . .
H27D H 0.9959 0.2896 0.7857 0.088 Uiso 1 1 calc R . . . .
H27E H 0.9265 0.3036 0.8095 0.088 Uiso 1 1 calc R . . . .
C278 C 0.468(3) 0.433(2) 0.9177(15) 0.123 Uani 1 1 d D U . . .
H27F H 0.4922 0.4675 0.9190 0.148 Uiso 1 1 calc R . . . .
H27G H 0.4301 0.4336 0.9366 0.148 Uiso 1 1 calc R . . . .
C279 C 0.512(3) 0.365(2) 0.9186(18) 0.160 Uani 1 1 d D U . . .
H27H H 0.5310 0.3531 0.9425 0.241 Uiso 1 1 calc R . . . .
H27I H 0.4867 0.3335 0.9157 0.241 Uiso 1 1 calc R . . . .
H27J H 0.5477 0.3669 0.8984 0.241 Uiso 1 1 calc R . . . .
C280 C 0.6103(17) 0.9272(17) 0.5130(10) 0.070 Uani 1 1 d . U . . .
H28A H 0.5673 0.9511 0.5213 0.106 Uiso 1 1 calc R . . . .
H28B H 0.6150 0.9304 0.4859 0.106 Uiso 1 1 calc R . . . .
H28C H 0.6145 0.8814 0.5242 0.106 Uiso 1 1 calc R . . . .

loop_
_atom_site_aniso_label
_atom_site_aniso_U_11
_atom_site_aniso_U_22
_atom_site_aniso_U_33
_atom_site_aniso_U_23
_atom_site_aniso_U_13
_atom_site_aniso_U_12
Au1 0.028 0.028 0.030 -0.005 -0.004 -0.004
Au2 0.019 0.024 0.022 -0.004 -0.003 -0.002
Au3 0.024 0.032 0.031 -0.007 -0.003 -0.006
Au4 0.023 0.025 0.028 -0.004 -0.003 -0.006
Au5 0.026 0.030 0.027 -0.004 -0.004 -0.007
Au6 0.047 0.045 0.046 -0.009 -0.004 -0.012
Au7 0.026 0.030 0.027 -0.005 -0.003 -0.006
Au8 0.027 0.028 0.030 -0.006 -0.004 -0.007
Au9 0.025 0.028 0.026 -0.005 -0.003 -0.007
Au10 0.025 0.029 0.030 -0.005 -0.002 -0.006
Au11 0.019 0.024 0.024 -0.006 -0.004 -0.002
Au12 0.042 0.045 0.045 -0.008 -0.003 -0.012
Ag1 0.029 0.027 0.018 -0.001 -0.005 -0.012
Ag2 0.025 0.017 0.025 0.002 -0.006 -0.011
Ag3 0.022 0.018 0.034 -0.005 -0.002 -0.003
Ag4 0.031 0.022 0.025 -0.005 -0.007 0.007
Ag5 0.009 0.020 0.024 -0.005 0.001 -0.002
Ag6 0.016 0.027 0.016 -0.009 0.002 0.001
Ag7 0.020 0.020 0.014 0.000 -0.005 -0.006
Ag8 0.019 0.028 0.024 -0.007 -0.008 -0.003
Ag9 0.027 0.028 0.023 -0.003 -0.009 -0.014
Ag10 0.024 0.019 0.024 -0.008 -0.005 -0.002
Ag11 0.027 0.025 0.048 -0.001 0.000 -0.001
Ag12 0.043 0.029 0.033 -0.007 -0.001 0.012
Ag13 0.044 0.035 0.032 -0.002 -0.017 -0.014
Ag14 0.032 0.078 0.028 -0.019 -0.009 -0.016
Ag15 0.016 0.023 0.025 0.000 -0.003 -0.012
Ag16 0.013 0.024 0.033 -0.003 0.003 -0.004
Ag17 0.012 0.036 0.029 -0.011 -0.001 -0.002
Ag18 0.014 0.015 0.023 -0.004 -0.001 0.000
Ag19 0.017 0.021 0.019 -0.010 -0.003 0.001
Ag20 0.016 0.022 0.021 -0.007 -0.006 -0.007
Ag21 0.027 0.036 0.018 -0.004 -0.003 -0.001
Ag22 0.036 0.030 0.019 -0.005 -0.011 0.002
Ag23 0.035 0.030 0.028 0.000 -0.009 -0.008
Ag24 0.018 0.029 0.029 -0.001 0.001 0.000
Ag25 0.017 0.058 0.047 -0.029 -0.005 0.007
Ag26 0.016 0.026 0.016 -0.005 0.001 -0.002
Ag27 0.015 0.023 0.027 -0.001 -0.004 -0.010
Ag28 0.025 0.027 0.029 0.000 -0.002 -0.010
Ag29 0.021 0.025 0.030 0.005 -0.007 -0.011
Ag30 0.020 0.024 0.034 -0.004 -0.002 -0.009
Ag31 0.039 0.033 0.035 0.003 0.000 -0.014
Ag32 0.034 0.031 0.038 -0.003 -0.001 -0.019
S1 0.022 0.026 0.027 -0.003 -0.008 -0.001
S2 0.030 0.021 0.041 -0.001 -0.016 -0.005
S3 0.023 0.025 0.038 -0.009 0.003 0.006
S4 0.026 0.031 0.019 -0.007 0.006 -0.008
S5 0.028 0.032 0.025 -0.005 -0.007 -0.007
S6 0.034 0.031 0.021 -0.003 -0.009 -0.011
S7 0.020 0.025 0.026 -0.005 -0.008 -0.006
S8 0.013 0.033 0.028 -0.008 -0.005 -0.002
S9 0.028 0.034 0.022 -0.001 -0.003 0.001
S10 0.023 0.026 0.022 -0.003 -0.002 0.002
S11 0.031 0.036 0.017 -0.001 -0.005 -0.017
S12 0.025 0.025 0.020 -0.005 0.001 -0.002
S13 0.017 0.028 0.025 -0.003 -0.002 0.006
S14 0.015 0.030 0.025 -0.007 0.000 -0.003
S15 0.019 0.027 0.018 -0.004 -0.002 -0.003
S16 0.016 0.035 0.030 0.000 -0.006 -0.009
S17 0.014 0.037 0.040 0.004 -0.001 -0.007
S18 0.027 0.025 0.038 0.005 -0.008 -0.010
S19 0.030 0.024 0.040 0.000 -0.013 -0.009
S20 0.014 0.023 0.035 -0.006 -0.006 -0.003
S21 0.038 0.024 0.037 -0.006 -0.001 -0.002
S22 0.021 0.023 0.042 -0.001 -0.005 -0.010
S23 0.032 0.029 0.025 0.002 -0.002 -0.016
S24 0.031 0.028 0.025 0.000 -0.006 -0.008
S25 0.042 0.036 0.047 0.003 -0.006 -0.021
S26 0.034 0.031 0.032 -0.005 -0.003 -0.015
P1 0.028 0.029 0.030 -0.007 -0.005 0.008
P2 0.035 0.043 0.026 -0.012 -0.007 -0.017
P3 0.018 0.036 0.037 -0.014 -0.001 0.004
P4 0.028 0.030 0.020 -0.006 -0.008 0.003
C1 0.032 0.032 0.032 -0.005 -0.003 -0.006
C2 0.072 0.072 0.072 -0.011 -0.007 -0.014
C3 0.071 0.071 0.071 -0.010 -0.007 -0.013
C4 0.052 0.052 0.052 -0.008 -0.005 -0.010
C5 0.064 0.064 0.064 -0.009 -0.007 -0.012
C6 0.041 0.041 0.041 -0.006 -0.004 -0.008
C7 0.109 0.109 0.109 -0.016 -0.011 -0.020
C8 0.164 0.164 0.164 -0.024 -0.017 -0.031
C9 0.025 0.025 0.025 -0.004 -0.003 -0.005
C10 0.043 0.043 0.043 -0.006 -0.004 -0.008
C11 0.058 0.058 0.058 -0.009 -0.006 -0.011
C12 0.067 0.067 0.067 -0.010 -0.007 -0.013
C13 0.052 0.052 0.052 -0.008 -0.005 -0.010
C14 0.048 0.048 0.048 -0.007 -0.005 -0.009
C15 0.039 0.039 0.039 -0.006 -0.004 -0.007
C16 0.047 0.047 0.047 -0.007 -0.005 -0.009
C17 0.057 0.057 0.057 -0.008 -0.006 -0.011
C18 0.054 0.054 0.054 -0.008 -0.006 -0.010
C19 0.062 0.062 0.062 -0.009 -0.006 -0.012
C20 0.059 0.059 0.059 -0.009 -0.006 -0.011
C21 0.034 0.034 0.034 -0.005 -0.004 -0.006
C22 0.056 0.056 0.056 -0.008 -0.006 -0.011
C23 0.065 0.065 0.065 -0.010 -0.007 -0.012
C24 0.067 0.067 0.067 -0.010 -0.007 -0.013
C25 0.061 0.061 0.061 -0.009 -0.006 -0.012
C26 0.044 0.044 0.044 -0.006 -0.004 -0.008
C27 0.039 0.039 0.039 -0.006 -0.004 -0.007
C28 0.056 0.056 0.056 -0.008 -0.006 -0.011
C29 0.063 0.063 0.063 -0.009 -0.006 -0.012
C30 0.072 0.072 0.072 -0.011 -0.007 -0.014
C31 0.074 0.074 0.074 -0.011 -0.008 -0.014
C32 0.048 0.048 0.048 -0.007 -0.005 -0.009
C33 0.080 0.080 0.080 -0.012 -0.008 -0.015
C34 0.091 0.091 0.091 -0.013 -0.009 -0.017
C35 0.037 0.037 0.037 -0.006 -0.004 -0.007
C36 0.048 0.048 0.048 -0.007 -0.005 -0.009
C37 0.050 0.050 0.050 -0.007 -0.005 -0.010
C38 0.056 0.056 0.056 -0.008 -0.006 -0.011
C39 0.066 0.066 0.066 -0.010 -0.007 -0.013
C40 0.048 0.048 0.048 -0.007 -0.005 -0.009
C41 0.095 0.095 0.095 -0.014 -0.010 -0.018
C42 0.026 0.026 0.026 -0.004 -0.003 -0.005
C43 0.035 0.035 0.035 -0.005 -0.004 -0.007
C44 0.054 0.054 0.054 -0.008 -0.006 -0.010
C45 0.049 0.049 0.049 -0.007 -0.005 -0.009
C46 0.056 0.056 0.056 -0.008 -0.006 -0.011
C47 0.047 0.047 0.047 -0.007 -0.005 -0.009
C48 0.037 0.037 0.037 -0.006 -0.004 -0.007
C49 0.056 0.056 0.056 -0.008 -0.006 -0.011
C50 0.038 0.038 0.038 -0.006 -0.004 -0.007
C51 0.056 0.056 0.056 -0.008 -0.006 -0.011
C52 0.067 0.067 0.067 -0.010 -0.007 -0.013
C53 0.061 0.061 0.061 -0.009 -0.006 -0.012
C54 0.059 0.059 0.059 -0.009 -0.006 -0.011
C55 0.043 0.043 0.043 -0.006 -0.004 -0.008
C56 0.036 0.036 0.036 -0.005 -0.004 -0.007
C57 0.073 0.073 0.073 -0.011 -0.007 -0.014
C58 0.091 0.091 0.091 -0.013 -0.009 -0.017
C59 0.093 0.093 0.093 -0.014 -0.010 -0.017
C60 0.076 0.076 0.076 -0.011 -0.008 -0.014
C61 0.063 0.063 0.063 -0.009 -0.006 -0.012
C62 0.038 0.038 0.038 -0.006 -0.004 -0.007
C63 0.048 0.048 0.048 -0.007 -0.005 -0.009
C64 0.056 0.056 0.056 -0.008 -0.006 -0.011
C65 0.059 0.059 0.059 -0.009 -0.006 -0.011
C66 0.094 0.094 0.094 -0.014 -0.010 -0.018
C67 0.058 0.058 0.058 -0.009 -0.006 -0.011
C68 0.037 0.037 0.037 -0.006 -0.004 -0.007
C69 0.043 0.043 0.043 -0.006 -0.004 -0.008
C70 0.056 0.056 0.056 -0.008 -0.006 -0.011
C71 0.064 0.064 0.064 -0.010 -0.007 -0.012
C72 0.049 0.049 0.049 -0.007 -0.005 -0.009
C73 0.038 0.038 0.038 -0.006 -0.004 -0.007
C74 0.095 0.095 0.095 -0.014 -0.010 -0.018
C75 0.148 0.148 0.148 -0.022 -0.015 -0.028
C76 0.100 0.100 0.100 -0.015 -0.010 -0.019
C81 0.103 0.103 0.103 -0.015 -0.011 -0.020
C80 0.060 0.060 0.060 -0.009 -0.006 -0.011
C79 0.156 0.156 0.156 -0.023 -0.016 -0.030
C78 0.172 0.172 0.172 -0.025 -0.018 -0.033
C77 0.099 0.099 0.099 -0.015 -0.010 -0.019
C82 0.039 0.039 0.039 -0.006 -0.004 -0.007
C83 0.071 0.071 0.071 -0.010 -0.007 -0.013
C84 0.042 0.042 0.042 -0.006 -0.004 -0.008
C85 0.039 0.039 0.039 -0.006 -0.004 -0.007
C86 0.061 0.061 0.061 -0.009 -0.006 -0.011
C87 0.064 0.064 0.064 -0.009 -0.007 -0.012
C88 0.056 0.056 0.056 -0.008 -0.006 -0.011
C89 0.058 0.058 0.058 -0.009 -0.006 -0.011
C90 0.061 0.061 0.061 -0.009 -0.006 -0.011
C91 0.084 0.084 0.084 -0.013 -0.009 -0.016
C92 0.029 0.029 0.029 -0.004 -0.003 -0.006
C93 0.041 0.041 0.041 -0.006 -0.004 -0.008
C94 0.068 0.068 0.068 -0.010 -0.007 -0.013
C95 0.074 0.074 0.074 -0.011 -0.008 -0.014
C96 0.062 0.062 0.062 -0.009 -0.006 -0.012
C97 0.047 0.047 0.047 -0.007 -0.005 -0.009
C98 0.062 0.062 0.062 -0.009 -0.006 -0.012
C99 0.058 0.058 0.058 -0.009 -0.006 -0.011
C100 0.028 0.028 0.028 -0.004 -0.003 -0.005
C101 0.045 0.045 0.045 -0.007 -0.005 -0.008
C102 0.052 0.052 0.052 -0.008 -0.005 -0.010
C103 0.063 0.063 0.063 -0.009 -0.006 -0.012
C104 0.059 0.059 0.059 -0.009 -0.006 -0.011
C105 0.041 0.041 0.041 -0.006 -0.004 -0.008
C106 0.070 0.070 0.070 -0.010 -0.007 -0.013
C107 0.075 0.075 0.075 -0.011 -0.008 -0.014
C108 0.030 0.030 0.030 -0.004 -0.003 -0.006
C109 0.041 0.041 0.041 -0.006 -0.004 -0.008
C110 0.063 0.063 0.063 -0.009 -0.006 -0.012
C111 0.061 0.061 0.061 -0.009 -0.006 -0.011
C112 0.047 0.047 0.047 -0.007 -0.005 -0.009
C113 0.032 0.032 0.032 -0.005 -0.003 -0.006
C114 0.061 0.061 0.061 -0.009 -0.006 -0.012
C115 0.077 0.077 0.077 -0.011 -0.008 -0.015
C116 0.026 0.026 0.026 -0.004 -0.003 -0.005
C117 0.038 0.038 0.038 -0.006 -0.004 -0.007
C118 0.046 0.046 0.046 -0.007 -0.005 -0.009
C119 0.047 0.047 0.047 -0.007 -0.005 -0.009
C120 0.048 0.048 0.048 -0.007 -0.005 -0.009
C121 0.035 0.035 0.035 -0.005 -0.004 -0.007
C122 0.040 0.040 0.040 -0.006 -0.004 -0.008
C123 0.058 0.058 0.058 -0.009 -0.006 -0.011
C124 0.029 0.029 0.029 -0.004 -0.003 -0.005
C125 0.053 0.053 0.053 -0.008 -0.005 -0.010
C126 0.079 0.079 0.079 -0.012 -0.008 -0.015
C127 0.055 0.055 0.055 -0.008 -0.006 -0.010
C128 0.059 0.059 0.059 -0.009 -0.006 -0.011
C129 0.042 0.042 0.042 -0.006 -0.004 -0.008
C130 0.024 0.024 0.024 -0.004 -0.002 -0.005
C131 0.038 0.038 0.038 -0.006 -0.004 -0.007
C132 0.044 0.044 0.044 -0.006 -0.004 -0.008
C133 0.046 0.046 0.046 -0.007 -0.005 -0.009
C134 0.049 0.049 0.049 -0.007 -0.005 -0.009
C135 0.059 0.059 0.059 -0.009 -0.006 -0.011
C136 0.036 0.036 0.036 -0.005 -0.004 -0.007
C137 0.049 0.049 0.049 -0.007 -0.005 -0.009
C138 0.067 0.067 0.067 -0.010 -0.007 -0.013
C139 0.062 0.062 0.062 -0.009 -0.006 -0.012
C140 0.063 0.063 0.063 -0.009 -0.006 -0.012
C141 0.051 0.051 0.051 -0.008 -0.005 -0.010
C142 0.038 0.038 0.038 -0.006 -0.004 -0.007
C143 0.047 0.047 0.047 -0.007 -0.005 -0.009
C144 0.061 0.061 0.061 -0.009 -0.006 -0.012
C145 0.060 0.060 0.060 -0.009 -0.006 -0.011
C146 0.063 0.063 0.063 -0.009 -0.006 -0.012
C147 0.039 0.039 0.039 -0.006 -0.004 -0.007
C148 0.049 0.049 0.049 -0.007 -0.005 -0.009
C149 0.070 0.070 0.070 -0.010 -0.007 -0.013
C150 0.029 0.029 0.029 -0.004 -0.003 -0.005
C151 0.040 0.040 0.040 -0.006 -0.004 -0.007
C152 0.065 0.065 0.065 -0.010 -0.007 -0.012
C153 0.070 0.070 0.070 -0.010 -0.007 -0.013
C154 0.060 0.060 0.060 -0.009 -0.006 -0.011
C155 0.041 0.041 0.041 -0.006 -0.004 -0.008
C156 0.040 0.040 0.040 -0.006 -0.004 -0.008
C157 0.065 0.065 0.065 -0.010 -0.007 -0.012
C158 0.083 0.083 0.083 -0.012 -0.008 -0.016
C159 0.076 0.076 0.076 -0.011 -0.008 -0.014
C160 0.094 0.094 0.094 -0.014 -0.010 -0.018
C161 0.049 0.049 0.049 -0.007 -0.005 -0.009
C162 0.033 0.033 0.033 -0.005 -0.003 -0.006
C163 0.044 0.044 0.044 -0.007 -0.005 -0.008
C164 0.058 0.058 0.058 -0.009 -0.006 -0.011
C165 0.074 0.074 0.074 -0.011 -0.008 -0.014
C166 0.057 0.057 0.057 -0.008 -0.006 -0.011
C167 0.049 0.049 0.049 -0.007 -0.005 -0.009
C168 0.036 0.036 0.036 -0.005 -0.004 -0.007
C169 0.058 0.058 0.058 -0.009 -0.006 -0.011
C170 0.059 0.059 0.059 -0.009 -0.006 -0.011
C171 0.060 0.060 0.060 -0.009 -0.006 -0.011
C172 0.059 0.059 0.059 -0.009 -0.006 -0.011
C173 0.042 0.042 0.042 -0.006 -0.004 -0.008
C174 0.055 0.055 0.055 -0.008 -0.006 -0.010
C175 0.072 0.072 0.072 -0.011 -0.007 -0.014
C176 0.037 0.037 0.037 -0.005 -0.004 -0.007
C177 0.064 0.064 0.064 -0.010 -0.007 -0.012
C178 0.083 0.083 0.083 -0.012 -0.008 -0.016
C179 0.083 0.083 0.083 -0.012 -0.008 -0.016
C180 0.079 0.079 0.079 -0.012 -0.008 -0.015
C181 0.048 0.048 0.048 -0.007 -0.005 -0.009
C182 0.081 0.081 0.081 -0.012 -0.008 -0.015
C183 0.096 0.096 0.096 -0.014 -0.010 -0.018
C184 0.031 0.031 0.031 -0.005 -0.003 -0.006
C185 0.048 0.048 0.048 -0.007 -0.005 -0.009
C186 0.070 0.070 0.070 -0.010 -0.007 -0.013
C187 0.054 0.054 0.054 -0.008 -0.006 -0.010
C188 0.068 0.068 0.068 -0.010 -0.007 -0.013
C189 0.048 0.048 0.048 -0.007 -0.005 -0.009
C190 0.086 0.086 0.086 -0.013 -0.009 -0.016
C191 0.135 0.135 0.135 -0.020 -0.014 -0.026
C192 0.032 0.032 0.032 -0.005 -0.003 -0.006
C193 0.044 0.044 0.044 -0.007 -0.005 -0.008
C194 0.066 0.066 0.066 -0.010 -0.007 -0.013
C195 0.076 0.076 0.076 -0.011 -0.008 -0.014
C196 0.075 0.075 0.075 -0.011 -0.008 -0.014
C197 0.050 0.050 0.050 -0.007 -0.005 -0.010
C198 0.070 0.070 0.070 -0.010 -0.007 -0.013
C199 0.068 0.068 0.068 -0.010 -0.007 -0.013
C200 0.027 0.027 0.027 -0.004 -0.003 -0.005
C201 0.035 0.035 0.035 -0.005 -0.004 -0.007
C202 0.051 0.051 0.051 -0.008 -0.005 -0.010
C203 0.049 0.049 0.049 -0.007 -0.005 -0.009
C204 0.051 0.051 0.051 -0.008 -0.005 -0.010
C205 0.040 0.040 0.040 -0.006 -0.004 -0.008
C206 0.055 0.055 0.055 -0.008 -0.006 -0.010
C207 0.106 0.106 0.106 -0.016 -0.011 -0.020
C208 0.031 0.031 0.031 -0.005 -0.003 -0.006
C209 0.036 0.036 0.036 -0.005 -0.004 -0.007
C210 0.045 0.045 0.045 -0.007 -0.005 -0.009
C211 0.054 0.054 0.054 -0.008 -0.006 -0.010
C212 0.049 0.049 0.049 -0.007 -0.005 -0.009
C213 0.031 0.031 0.031 -0.005 -0.003 -0.006
C214 0.061 0.061 0.061 -0.009 -0.006 -0.012
C215 0.081 0.081 0.081 -0.012 -0.008 -0.015
C216 0.037 0.037 0.037 -0.006 -0.004 -0.007
C217 0.063 0.063 0.063 -0.009 -0.006 -0.012
C218 0.058 0.058 0.058 -0.009 -0.006 -0.011
C219 0.077 0.077 0.077 -0.011 -0.008 -0.014
C220 0.084 0.084 0.084 -0.012 -0.009 -0.016
C221 0.064 0.064 0.064 -0.009 -0.007 -0.012
C222 0.068 0.068 0.068 -0.010 -0.007 -0.013
C223 0.120 0.120 0.120 -0.018 -0.012 -0.023
C224 0.032 0.032 0.032 -0.005 -0.003 -0.006
C225 0.027 0.027 0.027 -0.004 -0.003 -0.005
C226 0.039 0.039 0.039 -0.006 -0.004 -0.007
C227 0.047 0.047 0.047 -0.007 -0.005 -0.009
C228 0.035 0.035 0.035 -0.005 -0.004 -0.007
C229 0.037 0.037 0.037 -0.006 -0.004 -0.007
C230 0.037 0.037 0.037 -0.005 -0.004 -0.007
C231 0.047 0.047 0.047 -0.007 -0.005 -0.009
C232 0.031 0.031 0.031 -0.005 -0.003 -0.006
C233 0.051 0.051 0.051 -0.008 -0.005 -0.010
C234 0.069 0.069 0.069 -0.010 -0.007 -0.013
C235 0.097 0.097 0.097 -0.014 -0.010 -0.018
C236 0.076 0.076 0.076 -0.011 -0.008 -0.014
C237 0.039 0.039 0.039 -0.006 -0.004 -0.007
C238 0.069 0.069 0.069 -0.010 -0.007 -0.013
C239 0.086 0.086 0.086 -0.013 -0.009 -0.016
C240 0.034 0.034 0.034 -0.005 -0.004 -0.006
C241 0.041 0.041 0.041 -0.006 -0.004 -0.008
C242 0.062 0.062 0.062 -0.009 -0.006 -0.012
C243 0.051 0.051 0.051 -0.008 -0.005 -0.010
C244 0.044 0.044 0.044 -0.007 -0.005 -0.008
C245 0.032 0.032 0.032 -0.005 -0.003 -0.006
C246 0.054 0.054 0.054 -0.008 -0.006 -0.010
C247 0.083 0.083 0.083 -0.012 -0.008 -0.016
C248 0.075 0.075 0.075 -0.011 -0.008 -0.014
C249 0.095 0.095 0.095 -0.014 -0.010 -0.018
C250 0.091 0.091 0.091 -0.013 -0.009 -0.017
C251 0.088 0.088 0.088 -0.013 -0.009 -0.017
C252 0.093 0.093 0.093 -0.014 -0.010 -0.018
C253 0.084 0.084 0.084 -0.012 -0.009 -0.016
C254 0.028 0.028 0.028 -0.004 -0.003 -0.005
C255 0.046 0.046 0.046 -0.007 -0.005 -0.009
C256 0.085 0.085 0.085 -0.013 -0.009 -0.016
C257 0.073 0.073 0.073 -0.011 -0.007 -0.014
C258 0.054 0.054 0.054 -0.008 -0.006 -0.010
C259 0.041 0.041 0.041 -0.006 -0.004 -0.008
C260 0.065 0.065 0.065 -0.010 -0.007 -0.012
C261 0.118 0.118 0.118 -0.017 -0.012 -0.022
C262 0.041 0.041 0.041 -0.006 -0.004 -0.008
C263 0.056 0.056 0.056 -0.008 -0.006 -0.011
C264 0.072 0.072 0.072 -0.011 -0.007 -0.014
C265 0.069 0.069 0.069 -0.010 -0.007 -0.013
C266 0.050 0.050 0.050 -0.007 -0.005 -0.009
C267 0.039 0.039 0.039 -0.006 -0.004 -0.007
C268 0.086 0.086 0.086 -0.013 -0.009 -0.016
C269 0.088 0.088 0.088 -0.013 -0.009 -0.017
C270 0.030 0.030 0.030 -0.004 -0.003 -0.006
C271 0.028 0.028 0.028 -0.004 -0.003 -0.005
C272 0.046 0.046 0.046 -0.007 -0.005 -0.009
C273 0.056 0.056 0.056 -0.008 -0.006 -0.011
C274 0.044 0.044 0.044 -0.006 -0.004 -0.008
C275 0.036 0.036 0.036 -0.005 -0.004 -0.007
C276 0.045 0.045 0.045 -0.007 -0.005 -0.008
C277 0.059 0.059 0.059 -0.009 -0.006 -0.011
C278 0.123 0.123 0.123 -0.018 -0.013 -0.023
C279 0.160 0.160 0.160 -0.024 -0.016 -0.030
C280 0.070 0.070 0.070 -0.010 -0.007 -0.013

loop_
_atom_type_symbol
_atom_type_description
_atom_type_scat_dispersion_real
_atom_type_scat_dispersion_imag
_atom_type_scat_source
C C 0.0033 0.0016 'International Tables Vol C Tables 4.2.6.8 and 6.1.1.4'
H H 0.0000 0.0000 'International Tables Vol C Tables 4.2.6.8 and 6.1.1.4'
Ag Ag -0.8971 1.1015 'International Tables Vol C Tables 4.2.6.8 and 6.1.1.4'
Au Au -2.0133 8.8022 'International Tables Vol C Tables 4.2.6.8 and 6.1.1.4'
P P 0.1023 0.0942 'International Tables Vol C Tables 4.2.6.8 and 6.1.1.4'
S S 0.1246 0.1234 'International Tables Vol C Tables 4.2.6.8 and 6.1.1.4'

loop_
_geom_angle_atom_site_label_1
_geom_angle_atom_site_label_2
_geom_angle_atom_site_label_3
_geom_angle
_geom_angle_site_symmetry_1
_geom_angle_site_symmetry_3
_geom_angle_publ_flag
Au2 Au1 Au5 110.97(4) . . ?
Au2 Au1 Au6 111.21(4) . . ?
Au2 Au1 Au10 62.41(3) . . ?
Au2 Au1 Au11 60.09(3) . . ?
Au2 Au1 Ag4 175.38(5) . . ?
Au2 Au1 Ag5 114.60(5) . . ?
Au2 Au1 Ag20 61.48(4) . . ?
Au2 Au1 Ag21 120.34(5) . . ?
Au2 Au1 Ag27 63.06(4) . . ?
Au5 Au1 Ag5 59.02(4) . . ?
Au5 Au1 Ag20 168.89(5) . . ?
Au5 Au1 Ag21 115.65(5) . . ?
Au5 Au1 Ag27 115.07(5) . . ?
Au6 Au1 Au5 60.46(4) . . ?
Au6 Au1 Ag4 66.73(5) . . ?
Au6 Au1 Ag5 113.07(5) . . ?
Au6 Au1 Ag20 113.23(5) . . ?
Au6 Au1 Ag21 66.38(5) . . ?
Au6 Au1 Ag27 171.84(5) . . ?
Au10 Au1 Au5 109.69(4) . . ?
Au10 Au1 Au6 60.29(4) . . ?
Au10 Au1 Ag4 118.25(5) . . ?
Au10 Au1 Ag5 167.45(5) . . ?
Au10 Au1 Ag20 60.05(4) . . ?
Au10 Au1 Ag21 68.18(4) . . ?
Au10 Au1 Ag27 118.21(5) . . ?
Au11 Au1 Au5 62.37(3) . . ?
Au11 Au1 Au6 111.08(4) . . ?
Au11 Au1 Au10 110.65(4) . . ?
Au11 Au1 Ag4 116.33(5) . . ?
Au11 Au1 Ag5 60.35(4) . . ?
Au11 Au1 Ag20 115.55(5) . . ?
Au11 Au1 Ag21 177.45(6) . . ?
Au11 Au1 Ag27 61.33(4) . . ?
Ag4 Au1 Au5 64.41(4) . . ?
Ag4 Au1 Ag5 63.67(5) . . ?
Ag4 Au1 Ag20 123.04(6) . . ?
Ag4 Au1 Ag21 63.09(5) . . ?
Ag4 Au1 Ag27 118.50(6) . . ?
Ag20 Au1 Ag5 130.64(5) . . ?
Ag20 Au1 Ag21 66.04(5) . . ?
Ag21 Au1 Ag5 120.41(5) . . ?
Ag27 Au1 Ag5 66.67(5) . . ?
Ag27 Au1 Ag20 69.93(5) . . ?
Ag27 Au1 Ag21 121.21(6) . . ?
Au1 Au2 Au3 107.40(4) . . ?
Au1 Au2 Au9 108.18(4) . . ?
Au1 Au2 Au10 59.23(3) . . ?
Au1 Au2 Au11 60.01(3) . . ?
Au1 Au2 Ag18 165.75(5) . . ?
Au1 Au2 Ag20 61.06(4) . . ?
Au1 Au2 Ag27 60.16(4) . . ?
Au1 Au2 Ag29 116.68(5) . . ?
Au3 Au2 Au9 59.43(3) . . ?
Au3 Au2 Au10 108.41(4) . . ?
Au3 Au2 Ag18 62.57(4) . . ?
Au3 Au2 Ag20 165.56(5) . . ?
Au3 Au2 Ag27 114.55(5) . . ?
Au3 Au2 Ag29 60.81(4) . . ?
Au9 Au2 Ag27 166.02(5) . . ?
Au9 Au2 Ag29 112.67(4) . . ?
Au10 Au2 Au9 61.49(3) . . ?
Au10 Au2 Ag20 58.93(4) . . ?
Au10 Au2 Ag27 112.91(4) . . ?
Au10 Au2 Ag29 167.88(5) . . ?
Au11 Au2 Au3 59.86(3) . . ?
Au11 Au2 Au9 108.00(4) . . ?
Au11 Au2 Au10 108.04(4) . . ?
Au11 Au2 Ag18 116.89(4) . . ?
Au11 Au2 Ag20 115.10(4) . . ?
Au11 Au2 Ag27 60.29(4) . . ?
Au11 Au2 Ag29 62.50(4) . . ?
Ag18 Au2 Au9 58.46(4) . . ?
Ag18 Au2 Au10 112.58(4) . . ?
Ag18 Au2 Ag20 126.81(5) . . ?
Ag18 Au2 Ag27 132.15(5) . . ?
Ag18 Au2 Ag29 68.65(5) . . ?
Ag19 Au2 Au1 114.35(5) . . ?
Ag19 Au2 Au3 115.92(5) . . ?
Ag19 Au2 Au9 62.53(4) . . ?
Ag19 Au2 Au10 61.59(4) . . ?
Ag19 Au2 Au11 168.03(5) . . ?
Ag19 Au2 Ag18 65.65(5) . . ?
Ag19 Au2 Ag20 65.94(5) . . ?
Ag19 Au2 Ag27 127.81(5) . . ?
Ag19 Au2 Ag29 126.77(6) . . ?
Ag20 Au2 Au9 113.89(4) . . ?
Ag20 Au2 Ag27 68.67(5) . . ?
Ag20 Au2 Ag29 130.85(5) . . ?
Ag29 Au2 Ag27 70.08(5) . . ?
Au2 Au3 Au4 109.92(4) . . ?
Au2 Au3 Au9 62.26(3) . . ?
Au2 Au3 Au12 110.50(4) . . ?
Au2 Au3 Ag7 115.26(5) . . ?
Au2 Au3 Ag8 172.63(5) . . ?
Au2 Au3 Ag17 118.73(5) . . ?
Au2 Au3 Ag18 60.22(4) . . ?
Au2 Au3 Ag29 62.04(4) . . ?
Au4 Au3 Ag7 58.98(4) . . ?
Au4 Au3 Ag8 63.59(4) . . ?
Au4 Au3 Ag18 166.22(5) . . ?
Au4 Au3 Ag29 117.21(5) . . ?
Au9 Au3 Au4 109.00(4) . . ?
Au9 Au3 Ag7 167.04(5) . . ?
Au9 Au3 Ag8 115.50(5) . . ?
Au9 Au3 Ag18 58.56(4) . . ?
Au9 Au3 Ag29 116.14(5) . . ?
Au11 Au3 Au2 60.02(3) . . ?
Au11 Au3 Au4 61.69(3) . . ?
Au11 Au3 Au9 110.39(4) . . ?
Au11 Au3 Au12 109.51(4) . . ?
Au11 Au3 Ag7 60.80(4) . . ?
Au11 Au3 Ag8 116.67(5) . . ?
Au11 Au3 Ag17 176.61(6) . . ?
Au11 Au3 Ag18 114.93(4) . . ?
Au11 Au3 Ag29 62.99(4) . . ?
Au12 Au3 Au4 59.28(4) . . ?
Au12 Au3 Au9 60.63(3) . . ?
Au12 Au3 Ag7 111.71(5) . . ?
Au12 Au3 Ag8 63.61(5) . . ?
Au12 Au3 Ag18 113.25(5) . . ?
Au12 Au3 Ag29 171.07(5) . . ?
Ag7 Au3 Ag18 132.69(5) . . ?
Ag8 Au3 Ag7 65.18(5) . . ?
Ag8 Au3 Ag18 125.45(5) . . ?
Ag8 Au3 Ag29 123.35(6) . . ?
Ag17 Au3 Au4 117.10(5) . . ?
Ag17 Au3 Au9 66.72(4) . . ?
Ag17 Au3 Au12 67.68(5) . . ?
Ag17 Au3 Ag7 121.70(5) . . ?
Ag17 Au3 Ag8 64.15(5) . . ?
Ag17 Au3 Ag18 65.42(5) . . ?
Ag17 Au3 Ag29 119.62(6) . . ?
Ag29 Au3 Ag7 69.71(5) . . ?
Ag29 Au3 Ag18 68.24(5) . . ?
Au3 Au4 Au5 106.50(4) . . ?
Au3 Au4 Au11 58.27(3) . . ?
Au3 Au4 Ag6 108.86(5) . . ?
Au3 Au4 Ag8 59.15(4) . . ?
Au3 Au4 Ag9 118.48(5) . . ?
Au3 Au4 Ag13 126.52(5) . . ?
Au5 Au4 Ag8 165.22(5) . . ?
Au5 Au4 Ag13 103.49(5) . . ?
Au7 Au4 Au3 107.08(4) . . ?
Au7 Au4 Au5 57.76(3) . . ?
Au7 Au4 Au11 105.24(4) . . ?
Au7 Au4 Ag6 113.63(5) . . ?
Au7 Au4 Ag8 120.28(5) . . ?
Au7 Au4 Ag9 59.50(4) . . ?
Au7 Au4 Ag10 63.80(4) . . ?
Au7 Au4 Ag13 126.37(5) . . ?
Au11 Au4 Au5 59.92(3) . . ?
Au11 Au4 Ag8 109.96(4) . . ?
Au11 Au4 Ag9 163.88(5) . . ?
Au11 Au4 Ag13 104.26(5) . . ?
Au12 Au4 Au3 60.07(3) . . ?
Au12 Au4 Au5 108.76(4) . . ?
Au12 Au4 Au7 61.97(4) . . ?
Au12 Au4 Au11 107.39(4) . . ?
Au12 Au4 Ag6 162.54(5) . . ?
Au12 Au4 Ag7 114.81(5) . . ?
Au12 Au4 Ag8 62.24(4) . . ?
Au12 Au4 Ag9 62.12(4) . . ?
Au12 Au4 Ag10 118.43(5) . . ?
Au12 Au4 Ag13 142.95(5) . . ?
Ag6 Au4 Au5 59.42(4) . . ?
Ag6 Au4 Au11 56.21(4) . . ?
Ag6 Au4 Ag8 125.96(5) . . ?
Ag6 Au4 Ag9 132.14(6) . . ?
Ag6 Au4 Ag13 54.14(5) . . ?
Ag7 Au4 Au3 61.73(4) . . ?
Ag7 Au4 Au5 113.52(5) . . ?
Ag7 Au4 Au7 164.81(5) . . ?
Ag7 Au4 Au11 60.61(4) . . ?
Ag7 Au4 Ag6 64.54(5) . . ?
Ag7 Au4 Ag8 64.50(5) . . ?
Ag7 Au4 Ag9 133.85(5) . . ?
Ag7 Au4 Ag10 124.98(5) . . ?
Ag7 Au4 Ag13 65.97(5) . . ?
Ag8 Au4 Ag13 89.18(5) . . ?
Ag9 Au4 Au5 110.10(5) . . ?
Ag9 Au4 Ag8 76.96(5) . . ?
Ag9 Au4 Ag13 90.12(5) . . ?
Ag10 Au4 Au3 166.55(5) . . ?
Ag10 Au4 Au5 60.55(4) . . ?
Ag10 Au4 Au11 112.96(5) . . ?
Ag10 Au4 Ag6 68.84(5) . . ?
Ag10 Au4 Ag8 133.44(5) . . ?
Ag10 Au4 Ag9 66.71(5) . . ?
Ag10 Au4 Ag13 63.70(5) . . ?
Au1 Au5 Au4 105.20(4) . . ?
Au1 Au5 Au6 59.39(4) . . ?
Au1 Au5 Au11 58.04(3) . . ?
Au1 Au5 Ag3 115.90(5) . . ?
Au1 Au5 Ag4 57.49(4) . . ?
Au1 Au5 Ag5 62.39(4) . . ?
Au1 Au5 Ag6 108.45(5) . . ?
Au1 Au5 Ag10 162.58(5) . . ?
Au1 Au5 Ag11 125.04(5) . . ?
Au4 Au5 Ag3 112.47(5) . . ?
Au4 Au5 Ag4 162.68(5) . . ?
Au4 Au5 Ag11 104.16(5) . . ?
Au6 Au5 Au4 108.50(4) . . ?
Au6 Au5 Au11 106.72(4) . . ?
Au6 Au5 Ag3 60.34(4) . . ?
Au6 Au5 Ag4 63.76(5) . . ?
Au6 Au5 Ag5 115.11(5) . . ?
Au6 Au5 Ag6 161.56(5) . . ?
Au6 Au5 Ag10 119.33(5) . . ?
Au6 Au5 Ag11 144.04(5) . . ?
Au7 Au5 Au1 106.10(4) . . ?
Au7 Au5 Au4 59.02(3) . . ?
Au7 Au5 Au6 61.28(4) . . ?
Au7 Au5 Au11 105.49(4) . . ?
Au7 Au5 Ag3 59.44(4) . . ?
Au7 Au5 Ag4 121.83(5) . . ?
Au7 Au5 Ag5 164.51(5) . . ?
Au7 Au5 Ag6 114.50(5) . . ?
Au7 Au5 Ag10 63.20(4) . . ?
Au7 Au5 Ag11 128.83(5) . . ?
Au11 Au5 Au4 58.98(3) . . ?
Au11 Au5 Ag3 163.04(5) . . ?
Au11 Au5 Ag4 106.97(5) . . ?
Au11 Au5 Ag10 109.75(5) . . ?
Au11 Au5 Ag11 102.71(4) . . ?
Ag3 Au5 Ag4 78.10(5) . . ?
Ag3 Au5 Ag11 93.52(5) . . ?
Ag4 Au5 Ag11 88.27(5) . . ?
Ag5 Au5 Au4 112.04(5) . . ?
Ag5 Au5 Au11 60.08(4) . . ?
Ag5 Au5 Ag3 133.74(5) . . ?
Ag5 Au5 Ag4 62.43(5) . . ?
Ag5 Au5 Ag6 63.63(5) . . ?
Ag5 Au5 Ag10 124.84(5) . . ?
Ag5 Au5 Ag11 63.80(5) . . ?
Ag6 Au5 Au4 59.08(4) . . ?
Ag6 Au5 Au11 55.80(4) . . ?
Ag6 Au5 Ag3 135.16(6) . . ?
Ag6 Au5 Ag4 123.67(6) . . ?
Ag6 Au5 Ag10 67.59(5) . . ?
Ag6 Au5 Ag11 53.69(5) . . ?
Ag10 Au5 Au4 57.79(4) . . ?
Ag10 Au5 Ag3 71.86(5) . . ?
Ag10 Au5 Ag4 139.40(5) . . ?
Ag10 Au5 Ag11 67.41(5) . . ?
Au1 Au6 Au5 60.15(4) . . ?
Au1 Au6 Au7 104.53(5) . . ?
Au1 Au6 Au8 104.13(5) . . ?
Au1 Au6 Au10 59.83(4) . . ?
Au1 Au6 Ag1 118.42(5) . . ?
Au1 Au6 Ag2 161.05(6) . . ?
Au1 Au6 Ag3 118.11(6) . . ?
Au1 Au6 Ag4 56.67(4) . . ?
Au1 Au6 Ag21 58.08(4) . . ?
Au5 Au6 Au7 58.47(4) . . ?
Au5 Au6 Au8 105.22(4) . . ?
Au5 Au6 Ag1 163.92(6) . . ?
Au5 Au6 Ag2 112.78(5) . . ?
Au5 Au6 Ag3 61.98(4) . . ?
Au5 Au6 Ag4 60.76(4) . . ?
Au5 Au6 Ag21 108.61(5) . . ?
Au7 Au6 Au8 58.10(3) . . ?
Au7 Au6 Ag1 109.49(5) . . ?
Au7 Au6 Ag2 59.98(4) . . ?
Au7 Au6 Ag3 59.14(4) . . ?
Au7 Au6 Ag4 116.35(5) . . ?
Au7 Au6 Ag21 162.54(6) . . ?
Au8 Au6 Ag1 58.89(4) . . ?
Au8 Au6 Ag2 59.23(4) . . ?
Au8 Au6 Ag3 110.25(5) . . ?
Au8 Au6 Ag4 159.59(6) . . ?
Au8 Au6 Ag21 121.09(5) . . ?
Au10 Au6 Au5 109.07(5) . . ?
Au10 Au6 Au7 106.43(5) . . ?
Au10 Au6 Au8 59.10(3) . . ?
Au10 Au6 Ag1 62.03(4) . . ?
Au10 Au6 Ag2 111.61(5) . . ?
Au10 Au6 Ag3 165.24(6) . . ?
Au10 Au6 Ag4 109.24(5) . . ?
Au10 Au6 Ag21 64.83(4) . . ?
Ag1 Au6 Ag4 133.59(6) . . ?
Ag1 Au6 Ag21 80.51(5) . . ?
Ag2 Au6 Ag1 62.90(5) . . ?
Ag2 Au6 Ag4 138.00(6) . . ?
Ag2 Au6 Ag21 136.54(6) . . ?
Ag3 Au6 Ag1 123.30(6) . . ?
Ag3 Au6 Ag2 65.34(5) . . ?
Ag3 Au6 Ag4 77.46(5) . . ?
Ag3 Au6 Ag21 128.00(6) . . ?
Ag4 Au6 Ag21 57.42(5) . . ?
Au4 Au7 Au6 111.00(4) . . ?
Au4 Au7 Au12 58.50(3) . . ?
Au4 Au7 Ag2 167.47(5) . . ?
Au4 Au7 Ag3 119.63(5) . . ?
Au4 Au7 Ag9 62.19(4) . . ?
Au4 Au7 Ag10 58.15(4) . . ?
Au4 Au7 Ag15 112.07(5) . . ?
Au5 Au7 Au4 63.22(3) . . ?
Au5 Au7 Au6 60.25(4) . . ?
Au5 Au7 Au8 109.40(4) . . ?
Au5 Au7 Au12 110.37(4) . . ?
Au5 Au7 Ag2 115.31(5) . . ?
Au5 Au7 Ag3 63.39(4) . . ?
Au5 Au7 Ag9 117.10(5) . . ?
Au5 Au7 Ag10 60.42(4) . . ?
Au5 Au7 Ag15 169.29(5) . . ?
Au6 Au7 Au12 110.78(4) . . ?
Au6 Au7 Ag2 61.04(4) . . ?
Au6 Au7 Ag10 115.88(5) . . ?
Au6 Au7 Ag15 116.04(5) . . ?
Au8 Au7 Au4 107.37(4) . . ?
Au8 Au7 Au6 61.56(4) . . ?
Au8 Au7 Au12 60.20(3) . . ?
Au8 Au7 Ag2 60.70(4) . . ?
Au8 Au7 Ag3 115.14(5) . . ?
Au8 Au7 Ag9 114.56(5) . . ?
Au8 Au7 Ag10 164.44(5) . . ?
Au8 Au7 Ag15 61.86(4) . . ?
Au12 Au7 Ag2 113.61(5) . . ?
Au12 Au7 Ag10 110.45(5) . . ?
Ag2 Au7 Ag10 133.18(5) . . ?
Ag3 Au7 Au6 61.33(4) . . ?
Ag3 Au7 Au12 171.41(5) . . ?
Ag3 Au7 Ag2 66.53(5) . . ?
Ag3 Au7 Ag9 125.65(6) . . ?
Ag3 Au7 Ag10 72.29(5) . . ?
Ag3 Au7 Ag15 124.95(6) . . ?
Ag9 Au7 Au6 171.62(5) . . ?
Ag9 Au7 Au12 61.91(4) . . ?
Ag9 Au7 Ag2 124.66(5) . . ?
Ag9 Au7 Ag10 65.62(5) . . ?
Ag9 Au7 Ag15 64.96(5) . . ?
Ag15 Au7 Au12 60.52(4) . . ?
Ag15 Au7 Ag2 66.98(5) . . ?
Ag15 Au7 Ag10 126.53(5) . . ?
Au6 Au8 Ag15 113.77(5) . . ?
Au6 Au8 Ag26 112.72(5) . . ?
Au7 Au8 Au6 60.34(3) . . ?
Au7 Au8 Au9 110.01(4) . . ?
Au7 Au8 Au10 108.18(4) . . ?
Au7 Au8 Au12 61.49(4) . . ?
Au7 Au8 Ag1 113.55(5) . . ?
Au7 Au8 Ag2 61.29(4) . . ?
Au7 Au8 Ag15 60.46(4) . . ?
Au7 Au8 Ag16 114.00(5) . . ?
Au7 Au8 Ag26 166.01(5) . . ?
Au9 Au8 Au6 111.17(4) . . ?
Au9 Au8 Au10 63.58(3) . . ?
Au9 Au8 Au12 60.39(3) . . ?
Au9 Au8 Ag1 118.49(5) . . ?
Au9 Au8 Ag2 169.95(5) . . ?
Au9 Au8 Ag15 114.53(5) . . ?
Au9 Au8 Ag16 62.54(4) . . ?
Au9 Au8 Ag26 59.63(4) . . ?
Au10 Au8 Au6 59.01(3) . . ?
Au10 Au8 Au12 111.39(4) . . ?
Au10 Au8 Ag1 62.92(4) . . ?
Au10 Au8 Ag2 112.94(5) . . ?
Au10 Au8 Ag15 167.85(5) . . ?
Au10 Au8 Ag16 119.63(5) . . ?
Au10 Au8 Ag26 59.59(4) . . ?
Au12 Au8 Au6 110.85(4) . . ?
Au12 Au8 Ag1 171.76(5) . . ?
Au12 Au8 Ag2 115.24(5) . . ?
Au12 Au8 Ag15 60.47(4) . . ?
Au12 Au8 Ag16 60.27(4) . . ?
Au12 Au8 Ag26 114.63(5) . . ?
Ag1 Au8 Au6 61.38(4) . . ?
Ag1 Au8 Ag2 64.37(5) . . ?
Ag1 Au8 Ag15 124.00(5) . . ?
Ag1 Au8 Ag26 68.45(5) . . ?
Ag2 Au8 Au6 60.84(4) . . ?
Ag2 Au8 Ag15 66.68(5) . . ?
Ag2 Au8 Ag26 127.89(5) . . ?
Ag15 Au8 Ag26 131.01(5) . . ?
Ag16 Au8 Au6 170.58(5) . . ?
Ag16 Au8 Ag1 127.30(6) . . ?
Ag16 Au8 Ag2 124.48(5) . . ?
Ag16 Au8 Ag15 65.67(5) . . ?
Ag16 Au8 Ag26 70.97(5) . . ?
Au2 Au9 Au10 59.16(3) . . ?
Au2 Au9 Ag16 162.63(5) . . ?
Au2 Au9 Ag17 106.65(4) . . ?
Au2 Au9 Ag19 55.55(4) . . ?
Au2 Au9 Ag24 103.66(4) . . ?
Au3 Au9 Au2 58.31(3) . . ?
Au3 Au9 Au10 105.67(4) . . ?
Au3 Au9 Au12 59.60(3) . . ?
Au3 Au9 Ag16 114.75(5) . . ?
Au3 Au9 Ag17 56.25(4) . . ?
Au3 Au9 Ag18 62.89(4) . . ?
Au3 Au9 Ag19 108.65(5) . . ?
Au3 Au9 Ag24 124.11(5) . . ?
Au3 Au9 Ag26 164.01(5) . . ?
Au8 Au9 Au2 105.20(4) . . ?
Au8 Au9 Au3 106.23(4) . . ?
Au8 Au9 Au10 58.55(3) . . ?
Au8 Au9 Au12 60.76(4) . . ?
Au8 Au9 Ag16 59.84(4) . . ?
Au8 Au9 Ag17 121.22(5) . . ?
Au8 Au9 Ag18 164.75(5) . . ?
Au8 Au9 Ag19 113.63(5) . . ?
Au8 Au9 Ag24 129.56(5) . . ?
Au8 Au9 Ag26 62.86(4) . . ?
Au10 Au9 Ag17 161.85(5) . . ?
Au10 Au9 Ag24 105.88(4) . . ?
Au12 Au9 Au2 106.54(4) . . ?
Au12 Au9 Au10 107.70(4) . . ?
Au12 Au9 Ag16 59.50(4) . . ?
Au12 Au9 Ag17 63.40(4) . . ?
Au12 Au9 Ag19 160.69(5) . . ?
Au12 Au9 Ag24 143.02(5) . . ?
Au12 Au9 Ag26 117.85(5) . . ?
Ag16 Au9 Au10 112.78(5) . . ?
Ag16 Au9 Ag17 77.36(5) . . ?
Ag16 Au9 Ag24 93.30(5) . . ?
Ag17 Au9 Ag24 87.88(5) . . ?
Ag18 Au9 Au2 60.40(4) . . ?
Ag18 Au9 Au10 112.24(4) . . ?
Ag18 Au9 Au12 116.18(5) . . ?
Ag18 Au9 Ag16 133.29(5) . . ?
Ag18 Au9 Ag17 63.17(5) . . ?
Ag18 Au9 Ag19 63.79(5) . . ?
Ag18 Au9 Ag24 62.82(5) . . ?
Ag18 Au9 Ag26 125.01(5) . . ?
Ag19 Au9 Au10 58.53(4) . . ?
Ag19 Au9 Ag16 136.16(5) . . ?
Ag19 Au9 Ag17 125.14(5) . . ?
Ag19 Au9 Ag24 55.76(4) . . ?
Ag26 Au9 Au2 111.39(4) . . ?
Ag26 Au9 Au10 59.05(4) . . ?
Ag26 Au9 Ag16 71.18(5) . . ?
Ag26 Au9 Ag17 138.75(5) . . ?
Ag26 Au9 Ag19 68.73(5) . . ?
Ag26 Au9 Ag24 68.39(5) . . ?
Au1 Au10 Au2 58.35(3) . . ?
Au1 Au10 Au6 59.88(4) . . ?
Au1 Au10 Au8 106.26(4) . . ?
Au1 Au10 Au9 105.78(4) . . ?
Au1 Au10 Ag1 117.61(5) . . ?
Au1 Au10 Ag19 108.65(5) . . ?
Au1 Au10 Ag20 61.37(4) . . ?
Au1 Au10 Ag21 57.16(4) . . ?
Au1 Au10 Ag23 129.32(5) . . ?
Au1 Au10 Ag26 163.82(5) . . ?
Au2 Au10 Au9 59.34(3) . . ?
Au2 Au10 Ag1 163.17(5) . . ?
Au2 Au10 Ag21 107.70(4) . . ?
Au2 Au10 Ag23 104.89(4) . . ?
Au6 Au10 Au2 107.60(4) . . ?
Au6 Au10 Au8 61.89(4) . . ?
Au6 Au10 Au9 108.88(4) . . ?
Au6 Au10 Ag1 61.12(4) . . ?
Au6 Au10 Ag19 162.86(5) . . ?
Au6 Au10 Ag20 114.02(5) . . ?
Au6 Au10 Ag21 62.14(4) . . ?
Au6 Au10 Ag23 143.37(5) . . ?
Au6 Au10 Ag26 117.85(5) . . ?
Au8 Au10 Au2 104.80(4) . . ?
Au8 Au10 Au9 57.86(3) . . ?
Au8 Au10 Ag1 59.42(4) . . ?
Au8 Au10 Ag19 114.31(5) . . ?
Au8 Au10 Ag20 163.97(5) . . ?
Au8 Au10 Ag21 121.18(5) . . ?
Au8 Au10 Ag23 124.41(5) . . ?
Au8 Au10 Ag26 62.51(4) . . ?
Au9 Au10 Ag1 110.53(5) . . ?
Au9 Au10 Ag21 162.78(5) . . ?
Au9 Au10 Ag23 101.94(4) . . ?
Ag1 Au10 Ag21 78.92(5) . . ?
Ag1 Au10 Ag23 90.02(5) . . ?
Ag19 Au10 Au2 56.05(4) . . ?
Ag19 Au10 Au9 59.93(4) . . ?
Ag19 Au10 Ag1 133.26(6) . . ?
Ag19 Au10 Ag21 124.51(5) . . ?
Ag19 Au10 Ag23 53.48(4) . . ?
Ag20 Au10 Au2 60.60(4) . . ?
Ag20 Au10 Au9 113.47(5) . . ?
Ag20 Au10 Ag1 134.09(5) . . ?
Ag20 Au10 Ag19 64.55(5) . . ?
Ag20 Au10 Ag21 62.48(5) . . ?
Ag20 Au10 Ag23 68.88(5) . . ?
Ag20 Au10 Ag26 126.91(5) . . ?
Ag21 Au10 Ag23 92.19(5) . . ?
Ag26 Au10 Au2 111.32(5) . . ?
Ag26 Au10 Au9 58.79(4) . . ?
Ag26 Au10 Ag1 68.22(5) . . ?
Ag26 Au10 Ag19 69.20(5) . . ?
Ag26 Au10 Ag21 137.91(5) . . ?
Ag26 Au10 Ag23 63.22(5) . . ?
Au1 Au11 Au2 59.90(3) . . ?
Au1 Au11 Au4 108.12(4) . . ?
Au1 Au11 Au5 59.58(3) . . ?
Au1 Au11 Ag5 62.48(4) . . ?
Au1 Au11 Ag7 165.52(5) . . ?
Au1 Au11 Ag27 61.03(4) . . ?
Au1 Au11 Ag29 115.38(5) . . ?
Au2 Au11 Au4 108.67(4) . . ?
Au2 Au11 Au5 108.57(4) . . ?
Au2 Au11 Ag5 116.33(4) . . ?
Au2 Au11 Ag7 116.12(4) . . ?
Au2 Au11 Ag27 62.89(4) . . ?
Au2 Au11 Ag29 61.16(4) . . ?
Au3 Au11 Au1 107.51(4) . . ?
Au3 Au11 Au2 60.11(3) . . ?
Au3 Au11 Au4 60.04(3) . . ?
Au3 Au11 Au5 108.85(4) . . ?
Au3 Au11 Ag5 166.53(5) . . ?
Au3 Au11 Ag7 61.67(4) . . ?
Au3 Au11 Ag27 117.09(5) . . ?
Au3 Au11 Ag29 60.42(4) . . ?
Au4 Au11 Au5 61.10(3) . . ?
Au4 Au11 Ag27 168.29(5) . . ?
Au4 Au11 Ag29 113.55(4) . . ?
Au5 Au11 Ag29 167.42(5) . . ?
Ag5 Au11 Au4 112.81(4) . . ?
Ag5 Au11 Au5 58.84(4) . . ?
Ag5 Au11 Ag27 67.34(5) . . ?
Ag5 Au11 Ag29 130.96(5) . . ?
Ag6 Au11 Au1 115.04(5) . . ?
Ag6 Au11 Au2 168.33(5) . . ?
Ag6 Au11 Au3 115.36(5) . . ?
Ag6 Au11 Au4 61.75(4) . . ?
Ag6 Au11 Au5 61.61(4) . . ?
Ag6 Au11 Ag5 65.29(5) . . ?
Ag6 Au11 Ag7 65.87(5) . . ?
Ag6 Au11 Ag27 125.42(5) . . ?
Ag6 Au11 Ag29 127.54(6) . . ?
Ag7 Au11 Au4 58.75(4) . . ?
Ag7 Au11 Au5 112.93(4) . . ?
Ag7 Au11 Ag5 126.25(5) . . ?
Ag7 Au11 Ag27 131.40(5) . . ?
Ag7 Au11 Ag29 69.05(5) . . ?
Ag27 Au11 Au5 112.45(4) . . ?
Ag27 Au11 Ag29 70.54(5) . . ?
Au3 Au12 Au7 105.67(5) . . ?
Au3 Au12 Au8 104.88(4) . . ?
Au3 Au12 Au9 59.77(3) . . ?
Au3 Au12 Ag8 59.40(4) . . ?
Au3 Au12 Ag9 118.24(5) . . ?
Au3 Au12 Ag15 162.92(6) . . ?
Au3 Au12 Ag16 117.14(5) . . ?
Au3 Au12 Ag17 55.85(4) . . ?
Au4 Au12 Au3 60.65(4) . . ?
Au4 Au12 Au7 59.53(3) . . ?
Au4 Au12 Au8 106.68(5) . . ?
Au4 Au12 Au9 109.41(5) . . ?
Au4 Au12 Ag8 62.51(4) . . ?
Au4 Au12 Ag9 61.29(4) . . ?
Au4 Au12 Ag15 112.16(5) . . ?
Au4 Au12 Ag16 166.32(6) . . ?
Au4 Au12 Ag17 108.30(5) . . ?
Au7 Au12 Ag8 118.28(5) . . ?
Au7 Au12 Ag9 58.51(4) . . ?
Au7 Au12 Ag15 59.59(4) . . ?
Au7 Au12 Ag17 160.96(5) . . ?
Au8 Au12 Au7 58.31(3) . . ?
Au8 Au12 Ag8 163.52(6) . . ?
Au8 Au12 Ag9 109.96(5) . . ?
Au8 Au12 Ag15 60.89(4) . . ?
Au8 Au12 Ag16 60.06(4) . . ?
Au8 Au12 Ag17 118.18(5) . . ?
Au9 Au12 Au7 106.20(4) . . ?
Au9 Au12 Au8 58.84(3) . . ?
Au9 Au12 Ag8 111.19(5) . . ?
Au9 Au12 Ag9 164.34(6) . . ?
Au9 Au12 Ag15 113.54(5) . . ?
Au9 Au12 Ag16 61.93(4) . . ?
Au9 Au12 Ag17 62.10(4) . . ?
Ag8 Au12 Ag17 58.97(5) . . ?
Ag9 Au12 Ag8 76.73(5) . . ?
Ag9 Au12 Ag17 131.38(6) . . ?
Ag15 Au12 Ag8 133.44(6) . . ?
Ag15 Au12 Ag9 63.40(5) . . ?
Ag15 Au12 Ag17 137.60(6) . . ?
Ag16 Au12 Au7 111.08(5) . . ?
Ag16 Au12 Ag8 129.45(6) . . ?
Ag16 Au12 Ag9 124.26(6) . . ?
Ag16 Au12 Ag15 65.75(5) . . ?
Ag16 Au12 Ag17 77.78(5) . . ?
Au6 Ag1 Au10 56.85(4) . . ?
Au6 Ag1 Ag2 58.21(5) . . ?
Au6 Ag1 Ag26 102.90(6) . . ?
Au8 Ag1 Au6 59.73(4) . . ?
Au8 Ag1 Au10 57.66(4) . . ?
Au8 Ag1 Ag2 57.88(4) . . ?
Au8 Ag1 Ag26 56.92(4) . . ?
Au8 Ag1 S15 105.50(11) . . ?
Au10 Ag1 Ag2 103.80(6) . . ?
Au10 Ag1 Ag26 54.43(4) . . ?
Ag2 Ag1 Ag26 111.36(6) . . ?
S10 Ag1 Au6 84.86(13) . . ?
S10 Ag1 Au8 138.01(14) . . ?
S10 Ag1 Au10 85.05(13) . . ?
S10 Ag1 Ag2 123.34(14) . . ?
S10 Ag1 Ag26 118.27(14) . . ?
S10 Ag1 S15 82.40(16) . . ?
S10 Ag1 S26 140.5(2) . . ?
S15 Ag1 Au6 134.14(12) . . ?
S15 Ag1 Au10 78.22(11) . . ?
S15 Ag1 Ag2 154.19(12) . . ?
S15 Ag1 Ag26 48.58(10) . . ?
S26 Ag1 Au6 111.79(15) . . ?
S26 Ag1 Au8 78.06(14) . . ?
S26 Ag1 Au10 134.27(15) . . ?
S26 Ag1 Ag2 54.16(14) . . ?
S26 Ag1 Ag26 93.48(15) . . ?
S26 Ag1 S15 105.79(18) . . ?
Au6 Ag2 Ag1 58.89(5) . . ?
Au6 Ag2 Ag3 57.20(5) . . ?
Au6 Ag2 Ag15 105.70(6) . . ?
Au6 Ag2 Ag31 146.32(7) . . ?
Au6 Ag2 Ag32 147.78(7) . . ?
Au7 Ag2 Au6 58.98(4) . . ?
Au7 Ag2 Ag1 105.55(6) . . ?
Au7 Ag2 Ag3 56.11(5) . . ?
Au7 Ag2 Ag15 56.31(4) . . ?
Au7 Ag2 Ag31 110.21(6) . . ?
Au7 Ag2 Ag32 92.47(6) . . ?
Au8 Ag2 Au6 59.93(4) . . ?
Au8 Ag2 Au7 58.01(4) . . ?
Au8 Ag2 Ag1 57.75(4) . . ?
Au8 Ag2 Ag3 104.47(6) . . ?
Au8 Ag2 Ag15 57.30(4) . . ?
Au8 Ag2 Ag31 86.93(5) . . ?
Au8 Ag2 Ag32 119.85(7) . . ?
Ag1 Ag2 Ag3 112.18(6) . . ?
Ag1 Ag2 Ag15 109.85(6) . . ?
Ag1 Ag2 Ag31 99.81(6) . . ?
Ag3 Ag2 Ag15 106.67(6) . . ?
Ag3 Ag2 Ag31 147.39(7) . . ?
Ag15 Ag2 Ag31 53.98(5) . . ?
Ag32 Ag2 Ag1 151.96(8) . . ?
Ag32 Ag2 Ag3 95.64(6) . . ?
Ag32 Ag2 Ag15 62.71(5) . . ?
Ag32 Ag2 Ag31 53.13(5) . . ?
S24 Ag2 Au6 107.34(14) . . ?
S24 Ag2 Au7 91.66(13) . . ?
S24 Ag2 Au8 149.65(14) . . ?
S24 Ag2 Ag1 142.95(14) . . ?
S24 Ag2 Ag3 51.89(13) . . ?
S24 Ag2 Ag15 107.01(13) . . ?
S24 Ag2 Ag31 104.65(14) . . ?
S24 Ag2 Ag32 54.86(13) . . ?
S26 Ag2 Au6 111.20(14) . . ?
S26 Ag2 Au7 133.34(15) . . ?
S26 Ag2 Au8 77.31(14) . . ?
S26 Ag2 Ag1 52.87(13) . . ?
S26 Ag2 Ag3 161.67(15) . . ?
S26 Ag2 Ag15 89.78(14) . . ?
S26 Ag2 Ag31 50.12(13) . . ?
S26 Ag2 Ag32 99.17(14) . . ?
S26 Ag2 S24 131.55(19) . . ?
Au5 Ag3 Ag2 103.32(6) . . ?
Au6 Ag3 Au5 57.68(4) . . ?
Au6 Ag3 Ag2 57.46(5) . . ?
Au7 Ag3 Au5 57.17(4) . . ?
Au7 Ag3 Au6 59.53(4) . . ?
Au7 Ag3 Ag2 57.36(4) . . ?
S1 Ag3 Au5 85.61(13) . . ?
S1 Ag3 Au6 88.52(13) . . ?
S1 Ag3 Au7 139.52(14) . . ?
S1 Ag3 Ag2 127.50(14) . . ?
S24 Ag3 Au5 150.62(14) . . ?
S24 Ag3 Au6 108.73(14) . . ?
S24 Ag3 Au7 93.47(14) . . ?
S24 Ag3 Ag2 53.07(14) . . ?
S24 Ag3 S1 121.87(19) . . ?
Au1 Ag4 Au5 58.10(4) . . ?
Au1 Ag4 Au6 56.59(4) . . ?
Au1 Ag4 Ag5 60.21(5) . . ?
Au1 Ag4 Ag21 59.76(5) . . ?
Au5 Ag4 Au6 55.48(4) . . ?
Au5 Ag4 Ag5 56.14(4) . . ?
Ag5 Ag4 Au6 103.03(6) . . ?
Ag21 Ag4 Au5 107.88(6) . . ?
Ag21 Ag4 Au6 61.79(5) . . ?
Ag21 Ag4 Ag5 114.39(7) . . ?
S1 Ag4 Au1 138.56(14) . . ?
S1 Ag4 Au5 86.54(13) . . ?
S1 Ag4 Au6 86.62(14) . . ?
S1 Ag4 Ag5 119.54(14) . . ?
S1 Ag4 Ag21 122.15(15) . . ?
S1 Ag4 S9 141.40(19) . . ?
S9 Ag4 Au1 76.65(13) . . ?
S9 Ag4 Au5 132.04(14) . . ?
S9 Ag4 Au6 112.90(14) . . ?
S9 Ag4 Ag5 89.32(14) . . ?
S9 Ag4 Ag21 53.41(14) . . ?
Au1 Ag5 Ag4 56.12(4) . . ?
Au1 Ag5 Ag6 102.15(5) . . ?
Au1 Ag5 Ag11 122.97(6) . . ?
Au1 Ag5 Ag27 55.85(4) . . ?
Au5 Ag5 Au1 58.59(4) . . ?
Au5 Ag5 Au11 61.07(4) . . ?
Au5 Ag5 Ag4 61.43(5) . . ?
Au5 Ag5 Ag6 58.81(4) . . ?
Au5 Ag5 Ag11 65.47(5) . . ?
Au5 Ag5 Ag27 105.69(5) . . ?
Au11 Ag5 Au1 57.17(4) . . ?
Au11 Ag5 Ag4 106.96(6) . . ?
Au11 Ag5 Ag6 54.63(4) . . ?
Au11 Ag5 Ag11 104.47(6) . . ?
Au11 Ag5 Ag27 56.52(4) . . ?
Ag4 Ag5 Ag11 88.65(6) . . ?
Ag4 Ag5 Ag27 103.41(6) . . ?
Ag6 Ag5 Ag4 118.12(7) . . ?
Ag6 Ag5 Ag11 53.24(5) . . ?
Ag6 Ag5 Ag27 106.35(6) . . ?
Ag27 Ag5 Ag11 159.60(6) . . ?
S3 Ag5 Au1 126.16(15) . . ?
S3 Ag5 Au5 95.92(15) . . ?
S3 Ag5 Au11 152.29(15) . . ?
S3 Ag5 Ag4 70.06(14) . . ?
S3 Ag5 Ag6 101.33(15) . . ?
S3 Ag5 Ag11 48.82(15) . . ?
S3 Ag5 Ag27 150.97(15) . . ?
S3 Ag5 S20 115.78(19) . . ?
S20 Ag5 Au1 108.26(13) . . ?
S20 Ag5 Au5 144.42(12) . . ?
S20 Ag5 Au11 83.79(12) . . ?
S20 Ag5 Ag4 142.78(14) . . ?
S20 Ag5 Ag6 97.38(13) . . ?
S20 Ag5 Ag11 123.85(14) . . ?
S20 Ag5 Ag27 52.42(13) . . ?
Au4 Ag6 Au5 61.50(4) . . ?
Au4 Ag6 Ag5 109.05(6) . . ?
Au4 Ag6 Ag7 56.98(4) . . ?
Au4 Ag6 Ag10 54.95(4) . . ?
Au5 Ag6 Ag5 57.56(4) . . ?
Au5 Ag6 Ag7 109.01(5) . . ?
Au5 Ag6 Ag10 56.64(4) . . ?
Au11 Ag6 Au4 62.04(4) . . ?
Au11 Ag6 Au5 62.58(4) . . ?
Au11 Ag6 Ag5 60.08(4) . . ?
Au11 Ag6 Ag7 59.74(4) . . ?
Au11 Ag6 Ag10 106.39(6) . . ?
Au11 Ag6 Ag11 123.48(7) . . ?
Au11 Ag6 Ag13 123.16(7) . . ?
Ag5 Ag6 Ag7 115.91(6) . . ?
Ag5 Ag6 Ag10 109.59(6) . . ?
Ag7 Ag6 Ag10 106.31(6) . . ?
Ag11 Ag6 Au4 120.66(7) . . ?
Ag11 Ag6 Au5 71.46(6) . . ?
Ag11 Ag6 Ag5 68.39(6) . . ?
Ag11 Ag6 Ag7 175.36(8) . . ?
Ag11 Ag6 Ag10 69.92(6) . . ?
Ag13 Ag6 Au4 70.19(6) . . ?
Ag13 Ag6 Au5 117.91(7) . . ?
Ag13 Ag6 Ag5 173.52(8) . . ?
Ag13 Ag6 Ag7 69.38(6) . . ?
Ag13 Ag6 Ag10 64.50(6) . . ?
Ag13 Ag6 Ag11 106.21(8) . . ?
S4 Ag6 Au4 127.94(14) . . ?
S4 Ag6 Au5 126.01(14) . . ?
S4 Ag6 Au11 168.26(15) . . ?
S4 Ag6 Ag5 115.87(14) . . ?
S4 Ag6 Ag7 118.35(14) . . ?
S4 Ag6 Ag10 85.34(14) . . ?
S4 Ag6 Ag11 59.28(14) . . ?
S4 Ag6 Ag13 62.16(14) . . ?
Au3 Ag7 Ag6 102.63(5) . . ?
Au3 Ag7 Ag8 57.25(4) . . ?
Au3 Ag7 Ag13 121.69(6) . . ?
Au3 Ag7 Ag29 55.08(4) . . ?
Au4 Ag7 Au3 59.29(4) . . ?
Au4 Ag7 Au11 60.64(4) . . ?
Au4 Ag7 Ag6 58.48(4) . . ?
Au4 Ag7 Ag8 60.75(4) . . ?
Au4 Ag7 Ag13 63.46(5) . . ?
Au4 Ag7 Ag29 105.40(5) . . ?
Au11 Ag7 Au3 57.53(4) . . ?
Au11 Ag7 Ag6 54.38(4) . . ?
Au11 Ag7 Ag8 107.15(6) . . ?
Au11 Ag7 Ag13 102.59(5) . . ?
Au11 Ag7 Ag29 56.77(4) . . ?
Ag6 Ag7 Ag8 116.71(6) . . ?
Ag6 Ag7 Ag13 52.16(5) . . ?
Ag6 Ag7 Ag29 106.48(6) . . ?
Ag8 Ag7 Ag13 86.22(6) . . ?
Ag8 Ag7 Ag29 104.69(6) . . ?
Ag29 Ag7 Ag13 158.52(6) . . ?
S6 Ag7 Au3 127.16(15) . . ?
S6 Ag7 Au4 95.03(14) . . ?
S6 Ag7 Au11 150.16(14) . . ?
S6 Ag7 Ag6 99.23(14) . . ?
S6 Ag7 Ag8 69.93(14) . . ?
S6 Ag7 Ag13 48.19(14) . . ?
S6 Ag7 Ag29 152.95(14) . . ?
S6 Ag7 S19 118.7(2) . . ?
S19 Ag7 Au3 104.80(15) . . ?
S19 Ag7 Au4 142.93(14) . . ?
S19 Ag7 Au11 82.43(14) . . ?
S19 Ag7 Ag6 98.57(14) . . ?
S19 Ag7 Ag8 142.48(15) . . ?
S19 Ag7 Ag13 127.97(16) . . ?
S19 Ag7 Ag29 49.72(15) . . ?
Au3 Ag8 Au4 57.26(4) . . ?
Au3 Ag8 Au12 56.98(4) . . ?
Au3 Ag8 Ag7 57.57(4) . . ?
Au3 Ag8 Ag17 56.40(4) . . ?
Au4 Ag8 Ag7 54.75(4) . . ?
Au4 Ag8 Ag17 105.38(6) . . ?
Au12 Ag8 Au4 55.25(4) . . ?
Au12 Ag8 Ag7 101.08(5) . . ?
Au12 Ag8 Ag17 62.44(5) . . ?
Ag17 Ag8 Ag7 108.24(6) . . ?
S7 Ag8 Au3 139.33(13) . . ?
S7 Ag8 Au4 85.71(13) . . ?
S7 Ag8 Au12 89.43(13) . . ?
S7 Ag8 Ag7 116.38(14) . . ?
S7 Ag8 Ag17 131.07(14) . . ?
S7 Ag8 S21 143.6(2) . . ?
S21 Ag8 Au3 76.29(15) . . ?
S21 Ag8 Au4 130.32(16) . . ?
S21 Ag8 Au12 114.17(15) . . ?
S21 Ag8 Ag7 87.16(16) . . ?
S21 Ag8 Ag17 53.24(15) . . ?
Au4 Ag9 Au12 56.59(4) . . ?
Au4 Ag9 Ag10 55.01(4) . . ?
Au4 Ag9 Ag15 103.68(5) . . ?
Au7 Ag9 Au4 58.32(4) . . ?
Au7 Ag9 Au12 59.59(4) . . ?
Au7 Ag9 Ag10 59.12(4) . . ?
Au7 Ag9 Ag15 57.89(4) . . ?
Au12 Ag9 Ag10 103.95(6) . . ?
Au12 Ag9 Ag15 57.54(5) . . ?
Ag15 Ag9 Ag10 113.92(6) . . ?
S7 Ag9 Au4 87.16(13) . . ?
S7 Ag9 Au7 142.43(13) . . ?
S7 Ag9 Au12 90.27(13) . . ?
S7 Ag9 Ag10 114.90(14) . . ?
S7 Ag9 Ag15 126.45(14) . . ?
S7 Ag9 S23 135.23(18) . . ?
S23 Ag9 Au4 137.59(14) . . ?
S23 Ag9 Au7 80.27(13) . . ?
S23 Ag9 Au12 111.73(14) . . ?
S23 Ag9 Ag10 97.60(14) . . ?
S23 Ag9 Ag15 54.44(14) . . ?
Au4 Ag10 Au5 61.65(4) . . ?
Au4 Ag10 Au7 58.05(4) . . ?
Au4 Ag10 Ag6 56.22(4) . . ?
Au4 Ag10 Ag9 58.28(4) . . ?
Au4 Ag10 Ag13 64.82(5) . . ?
Au5 Ag10 Au7 56.38(4) . . ?
Au5 Ag10 Ag6 55.77(4) . . ?
Au5 Ag10 Ag9 104.71(6) . . ?
Au5 Ag10 Ag13 104.96(6) . . ?
Au7 Ag10 Ag6 100.25(5) . . ?
Au7 Ag10 Ag9 55.26(4) . . ?
Au7 Ag10 Ag13 121.84(6) . . ?
Ag6 Ag10 Ag13 51.70(5) . . ?
Ag9 Ag10 Ag6 112.29(6) . . ?
Ag9 Ag10 Ag13 86.67(6) . . ?
S2 Ag10 Au4 142.78(14) . . ?
S2 Ag10 Au5 82.15(14) . . ?
S2 Ag10 Au7 109.87(15) . . ?
S2 Ag10 Ag6 97.33(14) . . ?
S2 Ag10 Ag9 148.25(15) . . ?
S2 Ag10 Ag13 122.07(16) . . ?
S2 Ag10 S5 119.48(19) . . ?
S5 Ag10 Au4 93.19(14) . . ?
S5 Ag10 Au5 152.12(14) . . ?
S5 Ag10 Au7 122.23(14) . . ?
S5 Ag10 Ag6 101.31(14) . . ?
S5 Ag10 Ag9 66.97(13) . . ?
S5 Ag10 Ag13 49.70(14) . . ?
Ag5 Ag11 Au5 50.73(4) . . ?
Ag6 Ag11 Au5 54.86(5) . . ?
Ag6 Ag11 Ag5 58.37(5) . . ?
Ag6 Ag11 Ag12 147.09(9) . . ?
Ag12 Ag11 Au5 92.40(6) . . ?
Ag12 Ag11 Ag5 100.08(7) . . ?
S2 Ag11 Au5 73.55(14) . . ?
S2 Ag11 Ag5 121.07(15) . . ?
S2 Ag11 Ag6 106.78(14) . . ?
S2 Ag11 Ag12 60.65(13) . . ?
S2 Ag11 S4 109.38(19) . . ?
S3 Ag11 Au5 85.54(14) . . ?
S3 Ag11 Ag5 50.23(13) . . ?
S3 Ag11 Ag6 107.79(14) . . ?
S3 Ag11 Ag12 61.32(15) . . ?
S3 Ag11 S2 116.6(2) . . ?
S3 Ag11 S4 134.0(2) . . ?
S4 Ag11 Au5 105.49(13) . . ?
S4 Ag11 Ag5 103.11(13) . . ?
S4 Ag11 Ag6 53.77(12) . . ?
S4 Ag11 Ag12 156.43(14) . . ?
S1 Ag12 Ag11 101.30(13) . . ?
S1 Ag12 S2 83.75(18) . . ?
S1 Ag12 S3 90.08(18) . . ?
S2 Ag12 Ag11 51.84(13) . . ?
S3 Ag12 Ag11 50.21(13) . . ?
S3 Ag12 S2 98.26(17) . . ?
P1 Ag12 Ag11 122.53(17) . . ?
P1 Ag12 S1 136.2(2) . . ?
P1 Ag12 S2 122.5(2) . . ?
P1 Ag12 S3 116.3(2) . . ?
Au4 Ag13 Ag7 50.56(4) . . ?
Ag6 Ag13 Au4 55.67(5) . . ?
Ag6 Ag13 Ag7 58.46(5) . . ?
Ag6 Ag13 Ag10 63.80(6) . . ?
Ag6 Ag13 Ag14 152.79(9) . . ?
Ag10 Ag13 Au4 51.48(4) . . ?
Ag10 Ag13 Ag7 99.24(6) . . ?
Ag14 Ag13 Au4 97.88(7) . . ?
Ag14 Ag13 Ag7 101.18(8) . . ?
Ag14 Ag13 Ag10 106.61(8) . . ?
S4 Ag13 Au4 105.93(12) . . ?
S4 Ag13 Ag6 53.06(12) . . ?
S4 Ag13 Ag7 102.23(13) . . ?
S4 Ag13 Ag10 80.92(12) . . ?
S4 Ag13 Ag14 153.85(14) . . ?
S5 Ag13 Au4 84.74(14) . . ?
S5 Ag13 Ag6 115.38(14) . . ?
S5 Ag13 Ag7 131.38(15) . . ?
S5 Ag13 Ag10 51.71(13) . . ?
S5 Ag13 Ag14 62.46(14) . . ?
S5 Ag13 S4 108.60(19) . . ?
S6 Ag13 Au4 85.12(14) . . ?
S6 Ag13 Ag6 105.81(14) . . ?
S6 Ag13 Ag7 48.61(13) . . ?
S6 Ag13 Ag10 134.46(15) . . ?
S6 Ag13 Ag14 61.31(14) . . ?
S6 Ag13 S4 130.49(19) . . ?
S6 Ag13 S5 120.5(2) . . ?
S5 Ag14 Ag13 51.20(12) . . ?
S6 Ag14 Ag13 51.33(13) . . ?
S6 Ag14 S5 100.35(17) . . ?
S7 Ag14 Ag13 96.73(13) . . ?
S7 Ag14 S5 83.45(17) . . ?
S7 Ag14 S6 89.44(17) . . ?
P2 Ag14 Ag13 130.34(18) . . ?
P2 Ag14 S5 124.1(2) . . ?
P2 Ag14 S6 117.2(2) . . ?
P2 Ag14 S7 132.9(2) . . ?
Au7 Ag15 Au8 57.68(4) . . ?
Au7 Ag15 Au12 59.89(4) . . ?
Au7 Ag15 Ag2 56.70(4) . . ?
Au7 Ag15 Ag9 57.15(4) . . ?
Au7 Ag15 Ag16 104.15(5) . . ?
Au7 Ag15 Ag31 123.26(7) . . ?
Au7 Ag15 Ag32 88.51(5) . . ?
Au8 Ag15 Ag2 56.02(4) . . ?
Au8 Ag15 Ag9 104.88(6) . . ?
Au8 Ag15 Ag16 56.32(4) . . ?
Au8 Ag15 Ag31 94.25(6) . . ?
Au8 Ag15 Ag32 112.08(6) . . ?
Au12 Ag15 Au8 58.64(4) . . ?
Au12 Ag15 Ag2 105.06(6) . . ?
Au12 Ag15 Ag9 59.07(5) . . ?
Au12 Ag15 Ag16 56.56(5) . . ?
Au12 Ag15 Ag31 147.48(7) . . ?
Au12 Ag15 Ag32 147.65(7) . . ?
Ag2 Ag15 Ag32 56.19(5) . . ?
Ag9 Ag15 Ag2 108.69(6) . . ?
Ag9 Ag15 Ag16 111.86(6) . . ?
Ag9 Ag15 Ag32 99.36(6) . . ?
Ag16 Ag15 Ag2 106.94(6) . . ?
Ag16 Ag15 Ag32 148.42(7) . . ?
Ag31 Ag15 Ag2 66.67(6) . . ?
Ag31 Ag15 Ag9 153.04(7) . . ?
Ag31 Ag15 Ag16 94.48(7) . . ?
Ag31 Ag15 Ag32 55.17(6) . . ?
S22 Ag15 Au7 149.22(13) . . ?
S22 Ag15 Au8 91.55(13) . . ?
S22 Ag15 Au12 106.79(13) . . ?
S22 Ag15 Ag2 107.51(14) . . ?
S22 Ag15 Ag9 143.51(14) . . ?
S22 Ag15 Ag16 51.83(12) . . ?
S22 Ag15 Ag31 52.10(13) . . ?
S22 Ag15 Ag32 104.28(13) . . ?
S22 Ag15 S23 130.45(18) . . ?
S23 Ag15 Au7 79.08(13) . . ?
S23 Ag15 Au8 134.96(14) . . ?
S23 Ag15 Au12 111.87(13) . . ?
S23 Ag15 Ag2 91.29(14) . . ?
S23 Ag15 Ag9 53.06(12) . . ?
S23 Ag15 Ag16 160.18(14) . . ?
S23 Ag15 Ag31 99.99(13) . . ?
S23 Ag15 Ag32 49.85(13) . . ?
Au8 Ag16 Au9 57.62(4) . . ?
Au8 Ag16 Au12 59.67(4) . . ?
Au8 Ag16 Ag15 58.01(4) . . ?
Au8 Ag16 Ag26 55.72(4) . . ?
Au9 Ag16 Ag15 104.63(5) . . ?
Au9 Ag16 Ag26 53.34(4) . . ?
Au12 Ag16 Au9 58.57(4) . . ?
Au12 Ag16 Ag15 57.69(5) . . ?
Au12 Ag16 Ag26 102.60(6) . . ?
Ag15 Ag16 Ag26 110.16(6) . . ?
S8 Ag16 Au8 139.56(13) . . ?
S8 Ag16 Au9 83.81(13) . . ?
S8 Ag16 Au12 91.41(13) . . ?
S8 Ag16 Ag15 131.83(14) . . ?
S8 Ag16 Ag26 112.32(13) . . ?
S22 Ag16 Au8 94.13(13) . . ?
S22 Ag16 Au9 151.75(14) . . ?
S22 Ag16 Au12 109.65(15) . . ?
S22 Ag16 Ag15 53.65(14) . . ?
S22 Ag16 Ag26 112.73(14) . . ?
S22 Ag16 S8 123.69(18) . . ?
Au3 Ag17 Au9 57.03(4) . . ?
Au3 Ag17 Au12 56.47(4) . . ?
Au3 Ag17 Ag8 59.45(5) . . ?
Au3 Ag17 Ag18 59.59(4) . . ?
Au9 Ag17 Au12 54.50(4) . . ?
Au9 Ag17 Ag18 54.21(4) . . ?
Ag8 Ag17 Au9 104.49(6) . . ?
Ag8 Ag17 Au12 58.59(5) . . ?
Ag8 Ag17 Ag18 115.70(6) . . ?
Ag18 Ag17 Au12 101.11(6) . . ?
S8 Ag17 Au3 136.54(14) . . ?
S8 Ag17 Au9 82.82(13) . . ?
S8 Ag17 Au12 88.06(14) . . ?
S8 Ag17 Ag8 125.61(15) . . ?
S8 Ag17 Ag18 111.81(14) . . ?
S8 Ag17 S21 143.2(2) . . ?
S21 Ag17 Au3 78.07(15) . . ?
S21 Ag17 Au9 133.89(16) . . ?
S21 Ag17 Au12 110.42(14) . . ?
S21 Ag17 Ag8 53.25(14) . . ?
S21 Ag17 Ag18 95.97(16) . . ?
Au2 Ag18 Au3 57.20(4) . . ?
Au2 Ag18 Ag17 106.78(6) . . ?
Au2 Ag18 Ag19 54.50(4) . . ?
Au2 Ag18 Ag24 104.64(6) . . ?
Au2 Ag18 Ag29 56.43(4) . . ?
Au3 Ag18 Ag17 54.99(4) . . ?
Au3 Ag18 Ag19 102.48(5) . . ?
Au3 Ag18 Ag24 120.58(6) . . ?
Au3 Ag18 Ag29 55.20(4) . . ?
Au9 Ag18 Au2 61.14(4) . . ?
Au9 Ag18 Au3 58.54(4) . . ?
Au9 Ag18 Ag17 62.62(5) . . ?
Au9 Ag18 Ag19 59.61(4) . . ?
Au9 Ag18 Ag24 63.52(5) . . ?
Au9 Ag18 Ag29 105.22(5) . . ?
Ag17 Ag18 Ag24 87.96(6) . . ?
Ag17 Ag18 Ag29 100.90(6) . . ?
Ag19 Ag18 Ag17 120.58(6) . . ?
Ag19 Ag18 Ag24 54.92(5) . . ?
Ag19 Ag18 Ag29 106.11(6) . . ?
Ag24 Ag18 Ag29 160.65(6) . . ?
S13 Ag18 Au2 156.10(14) . . ?
S13 Ag18 Au3 130.05(14) . . ?
S13 Ag18 Au9 101.36(14) . . ?
S13 Ag18 Ag17 75.07(14) . . ?
S13 Ag18 Ag19 103.42(13) . . ?
S13 Ag18 Ag24 51.46(13) . . ?
S13 Ag18 Ag29 147.42(14) . . ?
S17 Ag18 Au2 80.72(14) . . ?
S17 Ag18 Au3 105.50(15) . . ?
S17 Ag18 Au9 141.61(14) . . ?
S17 Ag18 Ag17 140.58(16) . . ?
S17 Ag18 Ag19 95.66(14) . . ?
S17 Ag18 Ag24 128.46(16) . . ?
S17 Ag18 Ag29 50.32(15) . . ?
S17 Ag18 S13 113.48(19) . . ?
Au2 Ag19 Au9 61.92(4) . . ?
Au2 Ag19 Au10 62.36(4) . . ?
Au2 Ag19 Ag18 59.85(4) . . ?
Au2 Ag19 Ag20 59.98(4) . . ?
Au2 Ag19 Ag23 126.70(7) . . ?
Au2 Ag19 Ag24 117.68(6) . . ?
Au2 Ag19 Ag26 105.35(6) . . ?
Au9 Ag19 Ag18 56.59(4) . . ?
Au9 Ag19 Ag20 108.89(5) . . ?
Au9 Ag19 Ag26 54.89(4) . . ?
Au10 Ag19 Au9 61.54(4) . . ?
Au10 Ag19 Ag18 108.76(5) . . ?
Au10 Ag19 Ag20 57.33(4) . . ?
Au10 Ag19 Ag26 55.38(4) . . ?
Ag18 Ag19 Ag20 116.06(6) . . ?
Ag18 Ag19 Ag26 106.43(6) . . ?
Ag20 Ag19 Ag26 108.15(6) . . ?
Ag23 Ag19 Au9 117.14(7) . . ?
Ag23 Ag19 Au10 71.67(5) . . ?
Ag23 Ag19 Ag18 169.39(7) . . ?
Ag23 Ag19 Ag20 73.45(6) . . ?
Ag23 Ag19 Ag24 106.01(7) . . ?
Ag23 Ag19 Ag26 64.70(6) . . ?
Ag24 Ag19 Au9 66.04(5) . . ?
Ag24 Ag19 Au10 116.93(7) . . ?
Ag24 Ag19 Ag18 64.03(5) . . ?
Ag24 Ag19 Ag20 174.22(7) . . ?
Ag24 Ag19 Ag26 66.87(5) . . ?
S12 Ag19 Au2 173.01(14) . . ?
S12 Ag19 Au9 121.44(14) . . ?
S12 Ag19 Au10 124.48(14) . . ?
S12 Ag19 Ag18 115.97(13) . . ?
S12 Ag19 Ag20 121.28(14) . . ?
S12 Ag19 Ag23 58.40(13) . . ?
S12 Ag19 Ag24 61.76(13) . . ?
S12 Ag19 Ag26 81.01(14) . . ?
Au1 Ag20 Au2 57.45(4) . . ?
Au1 Ag20 Ag19 101.84(5) . . ?
Au1 Ag20 Ag21 57.04(4) . . ?
Au1 Ag20 Ag27 54.98(4) . . ?
Au2 Ag20 Ag19 54.08(4) . . ?
Au2 Ag20 Ag21 108.84(6) . . ?
Au2 Ag20 Ag27 56.59(4) . . ?
Au10 Ag20 Au1 58.58(4) . . ?
Au10 Ag20 Au2 60.48(4) . . ?
Au10 Ag20 Ag19 58.12(4) . . ?
Au10 Ag20 Ag21 64.13(5) . . ?
Au10 Ag20 Ag27 104.71(5) . . ?
Ag19 Ag20 Ag21 119.96(6) . . ?
Ag19 Ag20 Ag27 106.38(6) . . ?
Ag21 Ag20 Ag27 102.37(6) . . ?
S11 Ag20 Au1 127.12(14) . . ?
S11 Ag20 Au2 145.85(14) . . ?
S11 Ag20 Au10 91.92(13) . . ?
S11 Ag20 Ag19 95.31(14) . . ?
S11 Ag20 Ag21 70.98(14) . . ?
S11 Ag20 Ag27 157.42(14) . . ?
S11 Ag20 S16 121.21(18) . . ?
S16 Ag20 Au1 104.83(14) . . ?
S16 Ag20 Au2 82.53(12) . . ?
S16 Ag20 Au10 142.92(13) . . ?
S16 Ag20 Ag19 99.37(13) . . ?
S16 Ag20 Ag21 138.44(14) . . ?
S16 Ag20 Ag27 49.86(13) . . ?
Au1 Ag21 Au6 55.54(4) . . ?
Au1 Ag21 Au10 54.66(4) . . ?
Au1 Ag21 Ag4 57.14(5) . . ?
Au1 Ag21 Ag20 56.92(4) . . ?
Au6 Ag21 Au10 53.03(4) . . ?
Au6 Ag21 Ag20 98.68(6) . . ?
Ag4 Ag21 Au6 60.78(5) . . ?
Ag4 Ag21 Au10 102.54(6) . . ?
Ag4 Ag21 Ag20 109.49(6) . . ?
Ag20 Ag21 Au10 53.39(4) . . ?
S9 Ag21 Au1 75.41(13) . . ?
S9 Ag21 Au6 112.41(15) . . ?
S9 Ag21 Au10 127.55(14) . . ?
S9 Ag21 Ag4 53.91(15) . . ?
S9 Ag21 Ag20 88.01(14) . . ?
S10 Ag21 Au1 131.18(14) . . ?
S10 Ag21 Au6 82.33(14) . . ?
S10 Ag21 Au10 81.50(13) . . ?
S10 Ag21 Ag4 125.14(15) . . ?
S10 Ag21 Ag20 115.40(14) . . ?
S10 Ag21 S9 150.90(19) . . ?
S10 Ag22 Ag23 102.40(13) . . ?
S10 Ag22 S11 90.50(18) . . ?
S10 Ag22 S15 85.46(17) . . ?
S11 Ag22 Ag23 50.97(13) . . ?
S15 Ag22 Ag23 51.47(12) . . ?
S15 Ag22 S11 98.92(16) . . ?
P4 Ag22 Ag23 125.47(15) . . ?
P4 Ag22 S10 132.02(19) . . ?
P4 Ag22 S11 115.7(2) . . ?
P4 Ag22 S15 125.07(19) . . ?
Ag19 Ag23 Au10 54.84(5) . . ?
Ag19 Ag23 Ag22 144.66(8) . . ?
Ag19 Ag23 Ag26 64.14(5) . . ?
Ag22 Ag23 Au10 91.01(6) . . ?
Ag22 Ag23 Ag26 103.66(7) . . ?
Ag26 Ag23 Au10 51.47(4) . . ?
S11 Ag23 Au10 81.54(13) . . ?
S11 Ag23 Ag19 101.42(14) . . ?
S11 Ag23 Ag22 60.31(13) . . ?
S11 Ag23 Ag26 131.36(14) . . ?
S11 Ag23 S12 132.30(19) . . ?
S12 Ag23 Au10 105.60(13) . . ?
S12 Ag23 Ag19 54.60(12) . . ?
S12 Ag23 Ag22 159.91(14) . . ?
S12 Ag23 Ag26 79.15(13) . . ?
S15 Ag23 Au10 77.40(12) . . ?
S15 Ag23 Ag19 114.26(13) . . ?
S15 Ag23 Ag22 58.66(12) . . ?
S15 Ag23 Ag26 50.61(12) . . ?
S15 Ag23 S11 114.24(18) . . ?
S15 Ag23 S12 113.33(18) . . ?
Au9 Ag24 Ag26 52.01(4) . . ?
Ag18 Ag24 Au9 53.66(4) . . ?
Ag18 Ag24 Ag26 101.82(6) . . ?
Ag19 Ag24 Au9 58.20(4) . . ?
Ag19 Ag24 Ag18 61.05(5) . . ?
Ag19 Ag24 Ag25 157.88(8) . . ?
Ag19 Ag24 Ag26 62.61(5) . . ?
Ag25 Ag24 Au9 100.05(7) . . ?
Ag25 Ag24 Ag18 104.12(7) . . ?
Ag25 Ag24 Ag26 108.75(7) . . ?
S12 Ag24 Au9 106.66(12) . . ?
S12 Ag24 Ag18 106.24(12) . . ?
S12 Ag24 Ag19 53.13(11) . . ?
S12 Ag24 Ag25 147.69(13) . . ?
S12 Ag24 Ag26 75.52(12) . . ?
S13 Ag24 Au9 94.28(13) . . ?
S13 Ag24 Ag18 52.63(12) . . ?
S13 Ag24 Ag19 110.32(14) . . ?
S13 Ag24 Ag25 64.03(14) . . ?
S13 Ag24 Ag26 145.16(14) . . ?
S13 Ag24 S12 129.99(19) . . ?
S13 Ag24 S14 127.22(19) . . ?
S14 Ag24 Au9 81.33(13) . . ?
S14 Ag24 Ag18 132.20(14) . . ?
S14 Ag24 Ag19 111.20(13) . . ?
S14 Ag24 Ag25 65.12(13) . . ?
S14 Ag24 Ag26 48.75(12) . . ?
S14 Ag24 S12 100.98(17) . . ?
Ag24 Ag25 S14 52.00(11) . . ?
S8 Ag25 Ag24 95.50(13) . . ?
S8 Ag25 S13 92.35(18) . . ?
S8 Ag25 S14 83.01(17) . . ?
S13 Ag25 Ag24 51.91(11) . . ?
S13 Ag25 S14 102.72(15) . . ?
P3 Ag25 Ag24 131.62(17) . . ?
P3 Ag25 S8 132.9(2) . . ?
P3 Ag25 S13 116.3(2) . . ?
P3 Ag25 S14 121.7(2) . . ?
Au8 Ag26 Ag1 54.63(4) . . ?
Au8 Ag26 Ag16 53.31(4) . . ?
Au8 Ag26 Ag19 100.51(5) . . ?
Au8 Ag26 Ag23 121.96(6) . . ?
Au8 Ag26 Ag24 115.84(6) . . ?
Au9 Ag26 Au8 57.51(4) . . ?
Au9 Ag26 Au10 62.17(4) . . ?
Au9 Ag26 Ag1 104.89(5) . . ?
Au9 Ag26 Ag16 55.48(4) . . ?
Au9 Ag26 Ag19 56.38(4) . . ?
Au9 Ag26 Ag23 105.56(6) . . ?
Au9 Ag26 Ag24 59.60(4) . . ?
Au10 Ag26 Au8 57.90(4) . . ?
Au10 Ag26 Ag1 57.35(4) . . ?
Au10 Ag26 Ag16 103.41(5) . . ?
Au10 Ag26 Ag19 55.41(4) . . ?
Au10 Ag26 Ag23 65.31(5) . . ?
Au10 Ag26 Ag24 101.92(6) . . ?
Ag1 Ag26 Ag16 101.17(6) . . ?
Ag1 Ag26 Ag24 159.25(6) . . ?
Ag19 Ag26 Ag1 110.25(6) . . ?
Ag19 Ag26 Ag16 109.77(6) . . ?
Ag19 Ag26 Ag23 51.16(5) . . ?
Ag19 Ag26 Ag24 50.51(4) . . ?
Ag23 Ag26 Ag1 85.94(5) . . ?
Ag23 Ag26 Ag16 160.81(7) . . ?
Ag23 Ag26 Ag24 85.53(6) . . ?
Ag24 Ag26 Ag16 81.70(5) . . ?
S14 Ag26 Au8 116.15(13) . . ?
S14 Ag26 Au9 86.60(13) . . ?
S14 Ag26 Au10 146.67(14) . . ?
S14 Ag26 Ag1 150.63(14) . . ?
S14 Ag26 Ag16 62.87(13) . . ?
S14 Ag26 Ag19 98.68(14) . . ?
S14 Ag26 Ag23 117.43(14) . . ?
S14 Ag26 Ag24 48.29(13) . . ?
S14 Ag26 S15 122.04(17) . . ?
S15 Ag26 Au8 113.22(13) . . ?
S15 Ag26 Au9 147.36(13) . . ?
S15 Ag26 Au10 86.10(12) . . ?
S15 Ag26 Ag1 58.61(12) . . ?
S15 Ag26 Ag16 148.54(14) . . ?
S15 Ag26 Ag19 100.37(13) . . ?
S15 Ag26 Ag23 49.59(13) . . ?
S15 Ag26 Ag24 126.21(13) . . ?
Au1 Ag27 Au2 56.78(4) . . ?
Au1 Ag27 Au11 57.64(4) . . ?
Au1 Ag27 Ag5 57.49(4) . . ?
Au1 Ag27 Ag20 55.09(4) . . ?
Au1 Ag27 Ag28 142.55(7) . . ?
Au1 Ag27 Ag29 101.47(5) . . ?
Au1 Ag27 Ag30 139.08(7) . . ?
Au2 Ag27 Ag5 102.65(5) . . ?
Au2 Ag27 Ag20 54.74(4) . . ?
Au2 Ag27 Ag28 112.19(6) . . ?
Au2 Ag27 Ag29 54.53(4) . . ?
Au2 Ag27 Ag30 83.97(5) . . ?
Au11 Ag27 Au2 56.82(4) . . ?
Au11 Ag27 Ag5 56.15(4) . . ?
Au11 Ag27 Ag20 101.23(5) . . ?
Au11 Ag27 Ag28 85.86(5) . . ?
Au11 Ag27 Ag29 55.80(4) . . ?
Au11 Ag27 Ag30 112.42(6) . . ?
Ag5 Ag27 Ag20 108.89(6) . . ?
Ag5 Ag27 Ag29 107.80(6) . . ?
Ag20 Ag27 Ag29 104.82(6) . . ?
Ag28 Ag27 Ag5 96.85(6) . . ?
Ag28 Ag27 Ag20 152.89(7) . . ?
Ag28 Ag27 Ag29 57.66(5) . . ?
Ag28 Ag27 Ag30 58.97(5) . . ?
Ag30 Ag27 Ag5 155.27(7) . . ?
Ag30 Ag27 Ag20 94.47(6) . . ?
Ag30 Ag27 Ag29 56.63(5) . . ?
S16 Ag27 Au1 105.62(14) . . ?
S16 Ag27 Au2 81.69(13) . . ?
S16 Ag27 Au11 138.20(13) . . ?
S16 Ag27 Ag5 151.41(14) . . ?
S16 Ag27 Ag20 50.55(13) . . ?
S16 Ag27 Ag28 107.74(14) . . ?
S16 Ag27 Ag29 97.76(13) . . ?
S16 Ag27 Ag30 52.51(13) . . ?
S16 Ag27 S20 137.17(18) . . ?
S20 Ag27 Au1 108.81(13) . . ?
S20 Ag27 Au2 139.21(13) . . ?
S20 Ag27 Au11 82.87(12) . . ?
S20 Ag27 Ag5 51.33(12) . . ?
S20 Ag27 Ag20 152.97(13) . . ?
S20 Ag27 Ag28 53.30(12) . . ?
S20 Ag27 Ag29 99.55(13) . . ?
S20 Ag27 Ag30 108.78(13) . . ?
Ag27 Ag28 Ag29 67.03(5) . . ?
Ag30 Ag28 Ag27 61.46(6) . . ?
Ag30 Ag28 Ag29 60.47(5) . . ?
S18 Ag28 Ag27 110.72(16) . . ?
S18 Ag28 Ag29 95.30(15) . . ?
S18 Ag28 Ag30 52.64(15) . . ?
S18 Ag28 S19 114.12(19) . . ?
S18 Ag28 S20 139.98(19) . . ?
S19 Ag28 Ag27 104.99(15) . . ?
S19 Ag28 Ag29 52.22(15) . . ?
S19 Ag28 Ag30 109.54(15) . . ?
S20 Ag28 Ag27 55.05(13) . . ?
S20 Ag28 Ag29 108.50(13) . . ?
S20 Ag28 Ag30 112.74(14) . . ?
S20 Ag28 S19 105.88(18) . . ?
Au2 Ag29 Au11 56.35(4) . . ?
Au2 Ag29 Ag7 100.45(5) . . ?
Au2 Ag29 Ag18 54.92(4) . . ?
Au2 Ag29 Ag27 55.40(4) . . ?
Au2 Ag29 Ag28 110.71(6) . . ?
Au2 Ag29 Ag30 84.52(6) . . ?
Au3 Ag29 Au2 57.15(4) . . ?
Au3 Ag29 Au11 56.59(4) . . ?
Au3 Ag29 Ag7 55.21(4) . . ?
Au3 Ag29 Ag18 56.56(4) . . ?
Au3 Ag29 Ag27 100.49(5) . . ?
Au3 Ag29 Ag28 138.42(7) . . ?
Au3 Ag29 Ag30 140.94(7) . . ?
Au11 Ag29 Ag7 54.19(4) . . ?
Au11 Ag29 Ag18 101.13(5) . . ?
Au11 Ag29 Ag27 53.66(4) . . ?
Au11 Ag29 Ag28 83.07(5) . . ?
Au11 Ag29 Ag30 110.33(6) . . ?
Ag7 Ag29 Ag27 103.43(6) . . ?
Ag18 Ag29 Ag7 108.67(6) . . ?
Ag18 Ag29 Ag27 106.58(6) . . ?
Ag28 Ag29 Ag7 94.68(6) . . ?
Ag28 Ag29 Ag18 153.99(7) . . ?
Ag28 Ag29 Ag27 55.31(5) . . ?
Ag30 Ag29 Ag7 151.85(7) . . ?
Ag30 Ag29 Ag18 96.92(6) . . ?
Ag30 Ag29 Ag27 56.68(5) . . ?
Ag30 Ag29 Ag28 58.12(5) . . ?
S17 Ag29 Au2 79.54(14) . . ?
S17 Ag29 Au3 106.58(14) . . ?
S17 Ag29 Au11 135.43(15) . . ?
S17 Ag29 Ag7 154.07(14) . . ?
S17 Ag29 Ag18 50.05(13) . . ?
S17 Ag29 Ag27 97.82(14) . . ?
S17 Ag29 Ag28 109.70(14) . . ?
S17 Ag29 Ag30 54.01(13) . . ?
S19 Ag29 Au2 136.47(14) . . ?
S19 Ag29 Au3 104.45(14) . . ?
S19 Ag29 Au11 80.34(14) . . ?
S19 Ag29 Ag7 49.25(13) . . ?
S19 Ag29 Ag18 151.62(14) . . ?
S19 Ag29 Ag27 97.13(14) . . ?
S19 Ag29 Ag28 54.27(13) . . ?
S19 Ag29 Ag30 109.24(14) . . ?
S19 Ag29 S17 142.3(2) . . ?
Ag28 Ag30 Ag27 59.57(5) . . ?
Ag28 Ag30 Ag29 61.41(6) . . ?
Ag29 Ag30 Ag27 66.70(5) . . ?
S16 Ag30 Ag27 53.39(14) . . ?
S16 Ag30 Ag28 109.11(15) . . ?
S16 Ag30 Ag29 106.66(14) . . ?
S16 Ag30 S17 105.06(19) . . ?
S17 Ag30 Ag27 104.96(15) . . ?
S17 Ag30 Ag28 111.76(16) . . ?
S17 Ag30 Ag29 52.87(15) . . ?
S18 Ag30 Ag27 109.51(15) . . ?
S18 Ag30 Ag28 53.25(15) . . ?
S18 Ag30 Ag29 96.42(15) . . ?
S18 Ag30 S16 138.18(19) . . ?
S18 Ag30 S17 116.6(2) . . ?
Ag15 Ag31 Ag2 59.35(5) . . ?
Ag32 Ag31 Ag2 56.75(5) . . ?
Ag32 Ag31 Ag15 66.61(6) . . ?
S22 Ag31 Ag2 104.67(14) . . ?
S22 Ag31 Ag15 56.19(15) . . ?
S22 Ag31 Ag32 118.86(16) . . ?
S22 Ag31 S26 101.37(19) . . ?
S25 Ag31 Ag2 93.58(17) . . ?
S25 Ag31 Ag15 120.03(18) . . ?
S25 Ag31 Ag32 54.45(17) . . ?
S25 Ag31 S22 151.3(2) . . ?
S25 Ag31 S26 107.3(2) . . ?
S26 Ag31 Ag2 48.94(14) . . ?
S26 Ag31 Ag15 93.16(14) . . ?
S26 Ag31 Ag32 101.47(15) . . ?
Ag2 Ag32 Ag15 61.10(5) . . ?
Ag31 Ag32 Ag2 70.12(6) . . ?
Ag31 Ag32 Ag15 58.22(6) . . ?
S23 Ag32 Ag2 97.07(14) . . ?
S23 Ag32 Ag15 52.53(14) . . ?
S23 Ag32 Ag31 105.20(15) . . ?
S23 Ag32 S24 102.40(19) . . ?
S24 Ag32 Ag2 54.46(13) . . ?
S24 Ag32 Ag15 105.34(14) . . ?
S24 Ag32 Ag31 120.15(15) . . ?
S25 Ag32 Ag2 102.91(17) . . ?
S25 Ag32 Ag15 111.06(17) . . ?
S25 Ag32 Ag31 53.72(17) . . ?
S25 Ag32 S23 141.5(2) . . ?
S25 Ag32 S24 116.0(2) . . ?
Ag4 S1 Ag3 96.24(18) . . ?
Ag4 S1 Ag12 105.3(2) . . ?
Ag12 S1 Ag3 106.8(2) . . ?
C270 S1 Ag3 121.4(8) . . ?
C270 S1 Ag4 114.2(8) . . ?
C270 S1 Ag12 111.0(8) . . ?
Ag10 S2 Ag11 85.44(18) . . ?
Ag10 S2 Ag12 142.3(2) . . ?
Ag11 S2 Ag12 67.51(15) . . ?
C76 S2 Ag10 100.1(10) . . ?
C76 S2 Ag11 136.4(11) . . ?
C76 S2 Ag12 117.6(10) . . ?
Ag5 S3 Ag12 126.8(2) . . ?
Ag11 S3 Ag5 80.95(17) . . ?
Ag11 S3 Ag12 68.47(16) . . ?
C1 S3 Ag5 103.3(8) . . ?
C1 S3 Ag11 107.2(8) . . ?
C1 S3 Ag12 126.5(8) . . ?
Ag6 S4 Ag11 66.95(14) . . ?
Ag6 S4 Ag13 64.78(13) . . ?
Ag11 S4 Ag13 113.58(19) . . ?
C68 S4 Ag6 104.9(8) . . ?
C68 S4 Ag11 115.5(8) . . ?
C68 S4 Ag13 118.9(8) . . ?
Ag10 S5 Ag14 131.2(2) . . ?
Ag13 S5 Ag10 78.59(17) . . ?
Ag13 S5 Ag14 66.34(15) . . ?
C27 S5 Ag10 111.4(8) . . ?
C27 S5 Ag13 108.2(9) . . ?
C27 S5 Ag14 111.1(8) . . ?
Ag7 S6 Ag14 131.8(2) . . ?
Ag13 S6 Ag7 83.20(17) . . ?
Ag13 S6 Ag14 67.36(15) . . ?
C35 S6 Ag7 102.4(9) . . ?
C35 S6 Ag13 109.7(8) . . ?
C35 S6 Ag14 122.7(9) . . ?
Ag8 S7 Ag9 94.54(17) . . ?
Ag8 S7 Ag14 105.5(2) . . ?
Ag9 S7 Ag14 111.0(2) . . ?
C42 S7 Ag8 117.6(7) . . ?
C42 S7 Ag9 114.1(7) . . ?
C42 S7 Ag14 112.6(7) . . ?
Ag17 S8 Ag16 96.30(18) . . ?
Ag17 S8 Ag25 108.8(2) . . ?
Ag25 S8 Ag16 112.1(2) . . ?
C224 S8 Ag16 123.6(8) . . ?
C224 S8 Ag17 110.6(8) . . ?
C224 S8 Ag25 104.9(8) . . ?
Ag21 S9 Ag4 72.69(18) . . ?
C84 S9 Ag4 108.0(9) . . ?
C84 S9 Ag21 114.2(9) . . ?
Ag1 S10 Ag22 102.97(19) . . ?
Ag21 S10 Ag1 102.28(19) . . ?
Ag21 S10 Ag22 106.6(2) . . ?
C168 S10 Ag1 115.8(9) . . ?
C168 S10 Ag21 122.6(9) . . ?
C168 S10 Ag22 104.8(8) . . ?
Ag20 S11 Ag22 130.2(2) . . ?
Ag23 S11 Ag20 87.69(17) . . ?
Ag23 S11 Ag22 68.71(14) . . ?
C92 S11 Ag20 104.7(8) . . ?
C92 S11 Ag22 124.9(8) . . ?
C92 S11 Ag23 115.3(8) . . ?
Ag19 S12 Ag23 67.00(14) . . ?
Ag19 S12 Ag24 65.11(13) . . ?
Ag23 S12 Ag24 114.7(2) . . ?
C142 S12 Ag19 105.3(9) . . ?
C142 S12 Ag23 109.8(8) . . ?
C142 S12 Ag24 123.6(8) . . ?
Ag18 S13 Ag25 121.0(2) . . ?
Ag24 S13 Ag18 75.91(15) . . ?
Ag24 S13 Ag25 64.06(14) . . ?
C100 S13 Ag18 106.8(7) . . ?
C100 S13 Ag24 103.2(7) . . ?
C100 S13 Ag25 122.7(8) . . ?
Ag24 S14 Ag25 62.88(13) . . ?
Ag24 S14 Ag26 82.96(16) . . ?
Ag26 S14 Ag25 136.0(2) . . ?
C116 S14 Ag24 107.0(7) . . ?
C116 S14 Ag25 99.8(7) . . ?
C116 S14 Ag26 117.0(7) . . ?
Ag22 S15 Ag1 89.13(15) . . ?
Ag23 S15 Ag1 109.50(18) . . ?
Ag23 S15 Ag22 69.87(14) . . ?
Ag23 S15 Ag26 79.80(16) . . ?
Ag26 S15 Ag1 72.81(13) . . ?
Ag26 S15 Ag22 137.0(2) . . ?
C108 S15 Ag1 137.5(8) . . ?
C108 S15 Ag22 106.9(8) . . ?
C108 S15 Ag23 113.0(8) . . ?
C108 S15 Ag26 112.7(8) . . ?
Ag27 S16 Ag20 79.59(17) . . ?
Ag30 S16 Ag20 131.9(2) . . ?
Ag30 S16 Ag27 74.10(16) . . ?
C208 S16 Ag20 119.4(8) . . ?
C208 S16 Ag27 111.4(8) . . ?
C208 S16 Ag30 107.5(8) . . ?
Ag18 S17 Ag29 79.63(18) . . ?
Ag18 S17 Ag30 134.7(2) . . ?
Ag29 S17 Ag30 73.12(16) . . ?
C176 S17 Ag18 106.5(9) . . ?
C176 S17 Ag29 115.9(9) . . ?
C176 S17 Ag30 117.8(9) . . ?
Ag30 S18 Ag28 74.11(16) . . ?
C184 S18 Ag28 103.6(8) . . ?
C184 S18 Ag30 109.8(8) . . ?
Ag7 S19 Ag28 131.9(2) . . ?
Ag7 S19 Ag29 81.02(19) . . ?
Ag29 S19 Ag28 73.50(16) . . ?
C192 S19 Ag7 111.9(8) . . ?
C192 S19 Ag28 114.8(8) . . ?
C192 S19 Ag29 109.3(8) . . ?
Ag5 S20 Ag27 76.25(16) . . ?
Ag28 S20 Ag5 130.6(2) . . ?
Ag28 S20 Ag27 71.65(14) . . ?
C200 S20 Ag5 107.8(7) . . ?
C200 S20 Ag27 106.7(7) . . ?
C200 S20 Ag28 116.7(7) . . ?
Ag17 S21 Ag8 73.51(17) . . ?
C216 S21 Ag8 106.7(8) . . ?
C216 S21 Ag17 110.3(9) . . ?
Ag16 S22 Ag15 74.51(16) . . ?
Ag31 S22 Ag15 71.71(16) . . ?
Ag31 S22 Ag16 126.3(2) . . ?
C262 S22 Ag15 100.3(9) . . ?
C262 S22 Ag16 110.5(9) . . ?
C262 S22 Ag31 115.7(9) . . ?
Ag9 S23 Ag15 72.50(15) . . ?
Ag32 S23 Ag9 140.8(2) . . ?
Ag32 S23 Ag15 77.62(17) . . ?
C232 S23 Ag9 116.0(8) . . ?
C232 S23 Ag15 118.8(8) . . ?
C232 S23 Ag32 100.4(8) . . ?
Ag2 S24 Ag32 70.67(16) . . ?
Ag3 S24 Ag2 75.04(16) . . ?
Ag3 S24 Ag32 123.9(2) . . ?
C240 S24 Ag2 100.2(8) . . ?
C240 S24 Ag3 110.4(8) . . ?
C240 S24 Ag32 118.3(8) . . ?
Ag31 S25 Ag32 71.83(18) . . ?
C248 S25 Ag31 105.4(9) . . ?
C248 S25 Ag32 113.8(9) . . ?
Ag1 S26 Ag2 72.97(17) . . ?
Ag1 S26 Ag31 144.5(3) . . ?
Ag2 S26 Ag31 80.95(17) . . ?
C254 S26 Ag1 115.0(8) . . ?
C254 S26 Ag2 117.1(8) . . ?
C254 S26 Ag31 98.1(8) . . ?
C9 P1 Ag12 114.8(7) . . ?
C15 P1 Ag12 114.2(8) . . ?
C15 P1 C9 104.9(11) . . ?
C15 P1 C21 106.3(12) . . ?
C21 P1 Ag12 111.8(8) . . ?
C21 P1 C9 104.0(11) . . ?
C50 P2 Ag14 111.2(8) . . ?
C50 P2 C62 104.4(12) . . ?
C56 P2 Ag14 111.8(8) . . ?
C56 P2 C50 104.5(12) . . ?
C56 P2 C62 104.1(12) . . ?
C62 P2 Ag14 119.5(8) . . ?
C124 P3 Ag25 116.4(8) . . ?
C130 P3 Ag25 116.1(7) . . ?
C130 P3 C124 103.6(10) . . ?
C136 P3 Ag25 109.8(8) . . ?
C136 P3 C124 102.9(11) . . ?
C136 P3 C130 106.8(11) . . ?
C150 P4 Ag22 113.9(7) . . ?
C150 P4 C156 102.8(11) . . ?
C150 P4 C162 104.4(11) . . ?
C156 P4 Ag22 112.7(9) . . ?
C162 P4 Ag22 118.7(8) . . ?
C162 P4 C156 102.5(11) . . ?
C2 C1 S3 117(2) . . ?
C6 C1 S3 126(2) . . ?
C6 C1 C2 117(3) . . ?
C3 C2 C1 110(3) . . ?
C7 C2 C1 123(4) . . ?
C7 C2 C3 127(4) . . ?
C2 C3 H3 115.1 . . ?
C4 C3 C2 130(4) . . ?
C4 C3 H3 115.1 . . ?
C3 C4 H4 122.0 . . ?
C3 C4 C5 116(3) . . ?
C5 C4 H4 122.0 . . ?
C4 C5 H5 120.7 . . ?
C6 C5 C4 119(3) . . ?
C6 C5 H5 120.7 . . ?
C1 C6 H6 116.1 . . ?
C5 C6 C1 128(3) . . ?
C5 C6 H6 116.1 . . ?
C2 C7 H7A 106.9 . . ?
C2 C7 H7B 106.9 . . ?
H7A C7 H7B 106.7 . . ?
C8 C7 C2 122(5) . . ?
C8 C7 H7A 106.9 . . ?
C8 C7 H7B 106.9 . . ?
C7 C8 H8A 109.5 . . ?
C7 C8 H8B 109.5 . . ?
C7 C8 H8C 109.5 . . ?
H8A C8 H8B 109.5 . . ?
H8A C8 H8C 109.5 . . ?
H8B C8 H8C 109.5 . . ?
C10 C9 P1 121.2(18) . . ?
C10 C9 C14 117(2) . . ?
C14 C9 P1 121.2(18) . . ?
C9 C10 H10 118.6 . . ?
C9 C10 C11 123(3) . . ?
C11 C10 H10 118.6 . . ?
C10 C11 H11 120.5 . . ?
C12 C11 C10 119(3) . . ?
C12 C11 H11 120.5 . . ?
C11 C12 H12 121.6 . . ?
C13 C12 C11 117(3) . . ?
C13 C12 H12 121.6 . . ?
C12 C13 H13 117.0 . . ?
C14 C13 C12 126(3) . . ?
C14 C13 H13 117.0 . . ?
C9 C14 H14 121.1 . . ?
C13 C14 C9 118(3) . . ?
C13 C14 H14 121.1 . . ?
C16 C15 P1 126(2) . . ?
C16 C15 C20 117(3) . . ?
C20 C15 P1 117(2) . . ?
C15 C16 H16 117.4 . . ?
C15 C16 C17 125(3) . . ?
C17 C16 H16 117.4 . . ?
C16 C17 H17 121.9 . . ?
C18 C17 C16 116(3) . . ?
C18 C17 H17 121.9 . . ?
C17 C18 H18 119.3 . . ?
C17 C18 C19 121(3) . . ?
C19 C18 H18 119.3 . . ?
C18 C19 H19 120.2 . . ?
C20 C19 C18 120(3) . . ?
C20 C19 H19 120.2 . . ?
C15 C20 H20 119.9 . . ?
C19 C20 C15 120(3) . . ?
C19 C20 H20 119.9 . . ?
C22 C21 P1 120(2) . . ?
C22 C21 C26 120(3) . . ?
C26 C21 P1 120.6(19) . . ?
C21 C22 H22 119.0 . . ?
C21 C22 C23 122(3) . . ?
C23 C22 H22 119.0 . . ?
C22 C23 H23 121.9 . . ?
C22 C23 C24 116(3) . . ?
C24 C23 H23 121.9 . . ?
C23 C24 H24 119.0 . . ?
C25 C24 C23 122(3) . . ?
C25 C24 H24 119.0 . . ?
C24 C25 H25 119.8 . . ?
C24 C25 C26 120(3) . . ?
C26 C25 H25 119.8 . . ?
C21 C26 H26 120.1 . . ?
C25 C26 C21 120(3) . . ?
C25 C26 H26 120.1 . . ?
C28 C27 S5 121(2) . . ?
C28 C27 C32 116(3) . . ?
C32 C27 S5 122(2) . . ?
C27 C28 C33 118(3) . . ?
C29 C28 C27 119(3) . . ?
C29 C28 C33 123(3) . . ?
C28 C29 H29 117.6 . . ?
C30 C29 C28 125(4) . . ?
C30 C29 H29 117.6 . . ?
C29 C30 H30 120.3 . . ?
C29 C30 C31 119(4) . . ?
C31 C30 H30 120.3 . . ?
C30 C31 H31 123.3 . . ?
C32 C31 C30 113(4) . . ?
C32 C31 H31 123.3 . . ?
C27 C32 H32 116.6 . . ?
C31 C32 C27 127(3) . . ?
C31 C32 H32 116.6 . . ?
C28 C33 H33A 108.5 . . ?
C28 C33 H33B 108.5 . . ?
C28 C33 C34 115(3) . . ?
H33A C33 H33B 107.5 . . ?
C34 C33 H33A 108.5 . . ?
C34 C33 H33B 108.5 . . ?
C33 C34 H34A 109.5 . . ?
C33 C34 H34B 109.5 . . ?
C33 C34 H34C 109.5 . . ?
H34A C34 H34B 109.5 . . ?
H34A C34 H34C 109.5 . . ?
H34B C34 H34C 109.5 . . ?
C36 C35 S6 123(2) . . ?
C36 C35 C40 117(3) . . ?
C40 C35 S6 119(2) . . ?
C35 C36 C41 121(3) . . ?
C37 C36 C35 119(3) . . ?
C37 C36 C41 119(3) . . ?
C36 C37 H37 118.2 . . ?
C36 C37 C38 124(3) . . ?
C38 C37 H37 118.2 . . ?
C37 C38 H38 119.5 . . ?
C39 C38 C37 121(3) . . ?
C39 C38 H38 119.5 . . ?
C38 C39 H39 122.0 . . ?
C38 C39 C40 116(3) . . ?
C40 C39 H39 122.0 . . ?
C35 C40 H40 118.5 . . ?
C39 C40 C35 123(3) . . ?
C39 C40 H40 118.5 . . ?
C36 C41 H41A 109.7 . . ?
C36 C41 H41B 109.7 . . ?
C36 C41 C280 110(3) . . ?
H41A C41 H41B 108.2 . . ?
C280 C41 H41A 109.7 . . ?
C280 C41 H41B 109.7 . . ?
C43 C42 S7 120.1(17) . . ?
C47 C42 S7 118.4(19) . . ?
C47 C42 C43 121(2) . . ?
C42 C43 C44 116(2) . . ?
C42 C43 C48 122(2) . . ?
C44 C43 C48 122(2) . . ?
C43 C44 H44 119.2 . . ?
C45 C44 C43 122(3) . . ?
C45 C44 H44 119.2 . . ?
C44 C45 H45 119.3 . . ?
C46 C45 C44 121(3) . . ?
C46 C45 H45 119.3 . . ?
C45 C46 H46 119.3 . . ?
C45 C46 C47 121(3) . . ?
C47 C46 H46 119.3 . . ?
C42 C47 C46 118(3) . . ?
C42 C47 H47 121.1 . . ?
C46 C47 H47 121.1 . . ?
C43 C48 H48A 108.4 . . ?
C43 C48 H48B 108.4 . . ?
C43 C48 C49 116(2) . . ?
H48A C48 H48B 107.4 . . ?
C49 C48 H48A 108.4 . . ?
C49 C48 H48B 108.4 . . ?
C48 C49 H49A 109.5 . . ?
C48 C49 H49B 109.5 . . ?
C48 C49 H49C 109.5 . . ?
H49A C49 H49B 109.5 . . ?
H49A C49 H49C 109.5 . . ?
H49B C49 H49C 109.5 . . ?
C51 C50 P2 123(2) . . ?
C55 C50 P2 118(2) . . ?
C55 C50 C51 118(3) . . ?
C50 C51 H51 121.1 . . ?
C52 C51 C50 118(3) . . ?
C52 C51 H51 121.1 . . ?
C51 C52 H52 117.6 . . ?
C51 C52 C53 125(3) . . ?
C53 C52 H52 117.6 . . ?
C52 C53 H53 121.9 . . ?
C54 C53 C52 116(3) . . ?
C54 C53 H53 121.9 . . ?
C53 C54 H54 119.6 . . ?
C53 C54 C55 121(3) . . ?
C55 C54 H54 119.6 . . ?
C50 C55 C54 122(3) . . ?
C50 C55 H55 119.1 . . ?
C54 C55 H55 119.1 . . ?
C57 C56 P2 122(2) . . ?
C57 C56 C61 120(3) . . ?
C61 C56 P2 117(2) . . ?
C56 C57 H57 119.5 . . ?
C56 C57 C58 121(4) . . ?
C58 C57 H57 119.5 . . ?
C57 C58 H58 121.7 . . ?
C59 C58 C57 117(4) . . ?
C59 C58 H58 121.7 . . ?
C58 C59 H59 116.9 . . ?
C60 C59 C58 126(5) . . ?
C60 C59 H59 116.9 . . ?
C59 C60 H60 122.7 . . ?
C59 C60 C61 115(4) . . ?
C61 C60 H60 122.7 . . ?
C56 C61 C60 121(3) . . ?
C56 C61 H61 119.7 . . ?
C60 C61 H61 119.7 . . ?
C63 C62 P2 121(2) . . ?
C67 C62 P2 120(2) . . ?
C67 C62 C63 119(3) . . ?
C62 C63 H63 120.8 . . ?
C64 C63 C62 118(3) . . ?
C64 C63 H63 120.8 . . ?
C63 C64 H64 118.7 . . ?
C63 C64 C65 123(3) . . ?
C65 C64 H64 118.7 . . ?
C64 C65 H65 120.9 . . ?
C64 C65 C66 118(4) . . ?
C66 C65 H65 120.9 . . ?
C65 C66 H66 120.2 . . ?
C67 C66 C65 120(4) . . ?
C67 C66 H66 120.2 . . ?
C62 C67 C66 121(3) . . ?
C62 C67 H67 119.3 . . ?
C66 C67 H67 119.3 . . ?
C69 C68 S4 116(2) . . ?
C73 C68 S4 122(2) . . ?
C73 C68 C69 122(3) . . ?
C68 C69 C70 112(3) . . ?
C68 C69 C74 123(3) . . ?
C70 C69 C74 125(3) . . ?
C69 C70 H70 116.6 . . ?
C71 C70 C69 127(3) . . ?
C71 C70 H70 116.6 . . ?
C70 C71 H71 120.7 . . ?
C70 C71 C72 119(4) . . ?
C72 C71 H71 120.7 . . ?
C71 C72 H72 120.0 . . ?
C71 C72 C73 120(3) . . ?
C73 C72 H72 120.0 . . ?
C68 C73 C72 120(3) . . ?
C68 C73 H73 120.0 . . ?
C72 C73 H73 120.0 . . ?
C69 C74 H74A 109.3 . . ?
C69 C74 H74B 109.3 . . ?
H74A C74 H74B 107.9 . . ?
C75 C74 C69 112(4) . . ?
C75 C74 H74A 109.3 . . ?
C75 C74 H74B 109.3 . . ?
C74 C75 H75A 109.5 . . ?
C74 C75 H75B 109.5 . . ?
C74 C75 H75C 109.5 . . ?
H75A C75 H75B 109.5 . . ?
H75A C75 H75C 109.5 . . ?
H75B C75 H75C 109.5 . . ?
C81 C76 S2 113(2) . . ?
C81 C76 C77 120.0 . . ?
C77 C76 S2 127(2) . . ?
C76 C81 C82 122(2) . . ?
C80 C81 C76 120.0 . . ?
C80 C81 C82 118(2) . . ?
C81 C80 H80 120.0 . . ?
C81 C80 C79 120.0 . . ?
C79 C80 H80 120.0 . . ?
C80 C79 H79 120.0 . . ?
C80 C79 C78 120.0 . . ?
C78 C79 H79 120.0 . . ?
C79 C78 H78 120.0 . . ?
C79 C78 C77 120.0 . . ?
C77 C78 H78 120.0 . . ?
C76 C77 H77 120.0 . . ?
C78 C77 C76 120.0 . . ?
C78 C77 H77 120.0 . . ?
C81 C82 H82A 111.4 . . ?
C81 C82 H82B 111.4 . . ?
H82A C82 H82B 109.2 . . ?
C83 C82 C81 102(2) . . ?
C83 C82 H82A 111.4 . . ?
C83 C82 H82B 111.4 . . ?
C82 C83 H83A 109.5 . . ?
C82 C83 H83B 109.5 . . ?
C82 C83 H83C 109.5 . . ?
H83A C83 H83B 109.5 . . ?
H83A C83 H83C 109.5 . . ?
H83B C83 H83C 109.5 . . ?
C85 C84 S9 120(2) . . ?
C85 C84 C89 119(3) . . ?
C89 C84 S9 121(2) . . ?
C84 C85 C86 120(3) . . ?
C84 C85 C90 124(3) . . ?
C86 C85 C90 115(3) . . ?
C85 C86 H86 121.2 . . ?
C87 C86 C85 118(3) . . ?
C87 C86 H86 121.2 . . ?
C86 C87 H87 118.0 . . ?
C88 C87 C86 124(3) . . ?
C88 C87 H87 118.0 . . ?
C87 C88 H88 121.6 . . ?
C87 C88 C89 117(3) . . ?
C89 C88 H88 121.6 . . ?
C84 C89 H89 119.1 . . ?
C88 C89 C84 122(3) . . ?
C88 C89 H89 119.1 . . ?
C85 C90 H90A 105.7 . . ?
C85 C90 H90B 105.7 . . ?
C85 C90 C91 127(3) . . ?
H90A C90 H90B 106.1 . . ?
C91 C90 H90A 105.7 . . ?
C91 C90 H90B 105.7 . . ?
C90 C91 H91A 109.5 . . ?
C90 C91 H91B 109.5 . . ?
C90 C91 H91C 109.5 . . ?
H91A C91 H91B 109.5 . . ?
H91A C91 H91C 109.5 . . ?
H91B C91 H91C 109.5 . . ?
C93 C92 S11 123.6(18) . . ?
C97 C92 S11 116.6(19) . . ?
C97 C92 C93 120(2) . . ?
C92 C93 C98 122(2) . . ?
C94 C93 C92 114(3) . . ?
C94 C93 C98 124(3) . . ?
C93 C94 H94 119.0 . . ?
C95 C94 C93 122(4) . . ?
C95 C94 H94 119.0 . . ?
C94 C95 H95 117.6 . . ?
C94 C95 C96 125(4) . . ?
C96 C95 H95 117.6 . . ?
C95 C96 H96 120.8 . . ?
C95 C96 C97 118(4) . . ?
C97 C96 H96 120.8 . . ?
C92 C97 H97 119.8 . . ?
C96 C97 C92 120(3) . . ?
C96 C97 H97 119.8 . . ?
C93 C98 H98A 108.3 . . ?
C93 C98 H98B 108.3 . . ?
H98A C98 H98B 107.4 . . ?
C99 C98 C93 116(3) . . ?
C99 C98 H98A 108.3 . . ?
C99 C98 H98B 108.3 . . ?
C98 C99 H99A 109.5 . . ?
C98 C99 H99B 109.5 . . ?
C98 C99 H99C 109.5 . . ?
H99A C99 H99B 109.5 . . ?
H99A C99 H99C 109.5 . . ?
H99B C99 H99C 109.5 . . ?
C101 C100 S13 122.4(18) . . ?
C105 C100 S13 122.5(18) . . ?
C105 C100 C101 115(2) . . ?
C100 C101 C106 118(3) . . ?
C102 C101 C100 121(3) . . ?
C102 C101 C106 121(3) . . ?
C101 C102 H102 119.7 . . ?
C103 C102 C101 121(3) . . ?
C103 C102 H102 119.7 . . ?
C102 C103 H103 119.0 . . ?
C102 C103 C104 122(3) . . ?
C104 C103 H103 119.0 . . ?
C103 C104 H104 121.2 . . ?
C105 C104 C103 118(3) . . ?
C105 C104 H104 121.2 . . ?
C100 C105 H105 117.9 . . ?
C104 C105 C100 124(3) . . ?
C104 C105 H105 117.9 . . ?
C101 C106 H10A 108.3 . . ?
C101 C106 H10B 108.3 . . ?
C101 C106 C107 116(3) . . ?
H10A C106 H10B 107.4 . . ?
C107 C106 H10A 108.3 . . ?
C107 C106 H10B 108.3 . . ?
C106 C107 H10C 109.5 . . ?
C106 C107 H10D 109.5 . . ?
C106 C107 H10E 109.5 . . ?
H10C C107 H10D 109.5 . . ?
H10C C107 H10E 109.5 . . ?
H10D C107 H10E 109.5 . . ?
C109 C108 S15 118.2(18) . . ?
C113 C108 S15 119.3(18) . . ?
C113 C108 C109 122(2) . . ?
C108 C109 C110 116(3) . . ?
C108 C109 C114 123(3) . . ?
C110 C109 C114 121(3) . . ?
C109 C110 H110 119.2 . . ?
C111 C110 C109 122(3) . . ?
C111 C110 H110 119.2 . . ?
C110 C111 H111 119.0 . . ?
C110 C111 C112 122(3) . . ?
C112 C111 H111 119.0 . . ?
C111 C112 H112 122.7 . . ?
C113 C112 C111 115(3) . . ?
C113 C112 H112 122.7 . . ?
C108 C113 C112 123(2) . . ?
C108 C113 H113 118.3 . . ?
C112 C113 H113 118.3 . . ?
C109 C114 H11A 107.8 . . ?
C109 C114 H11B 107.8 . . ?
C109 C114 C115 118(3) . . ?
H11A C114 H11B 107.1 . . ?
C115 C114 H11A 107.8 . . ?
C115 C114 H11B 107.8 . . ?
C114 C115 H11C 109.5 . . ?
C114 C115 H11D 109.5 . . ?
C114 C115 H11E 109.5 . . ?
H11C C115 H11D 109.5 . . ?
H11C C115 H11E 109.5 . . ?
H11D C115 H11E 109.5 . . ?
C117 C116 S14 118.1(17) . . ?
C121 C116 S14 120.4(17) . . ?
C121 C116 C117 120(2) . . ?
C116 C117 C122 123(2) . . ?
C118 C117 C116 114(2) . . ?
C118 C117 C122 123(2) . . ?
C117 C118 H118 116.8 . . ?
C119 C118 C117 126(3) . . ?
C119 C118 H118 116.8 . . ?
C118 C119 H119 119.7 . . ?
C118 C119 C120 121(3) . . ?
C120 C119 H119 119.7 . . ?
C119 C120 H120 121.1 . . ?
C119 C120 C121 118(3) . . ?
C121 C120 H120 121.1 . . ?
C116 C121 H121 119.7 . . ?
C120 C121 C116 121(2) . . ?
C120 C121 H121 119.7 . . ?
C117 C122 H12A 109.0 . . ?
C117 C122 H12B 109.0 . . ?
C117 C122 C123 113(2) . . ?
H12A C122 H12B 107.8 . . ?
C123 C122 H12A 109.0 . . ?
C123 C122 H12B 109.0 . . ?
C122 C123 H12C 109.5 . . ?
C122 C123 H12D 109.5 . . ?
C122 C123 H12E 109.5 . . ?
H12C C123 H12D 109.5 . . ?
H12C C123 H12E 109.5 . . ?
H12D C123 H12E 109.5 . . ?
C125 C124 P3 125(2) . . ?
C129 C124 P3 113.5(18) . . ?
C129 C124 C125 122(2) . . ?
C124 C125 H125 118.7 . . ?
C124 C125 C126 123(3) . . ?
C126 C125 H125 118.7 . . ?
C125 C126 H126 121.2 . . ?
C127 C126 C125 118(4) . . ?
C127 C126 H126 121.2 . . ?
C126 C127 H127 118.6 . . ?
C128 C127 C126 123(3) . . ?
C128 C127 H127 118.6 . . ?
C127 C128 H128 120.9 . . ?
C127 C128 C129 118(3) . . ?
C129 C128 H128 120.9 . . ?
C124 C129 C128 117(2) . . ?
C124 C129 H129 121.5 . . ?
C128 C129 H129 121.5 . . ?
C131 C130 P3 120.1(18) . . ?
C131 C130 C135 118(2) . . ?
C135 C130 P3 122(2) . . ?
C130 C131 H131 119.3 . . ?
C130 C131 C132 121(2) . . ?
C132 C131 H131 119.3 . . ?
C131 C132 H132 119.8 . . ?
C131 C132 C133 120(3) . . ?
C133 C132 H132 119.8 . . ?
C132 C133 H133 120.7 . . ?
C134 C133 C132 119(3) . . ?
C134 C133 H133 120.7 . . ?
C133 C134 H134 119.8 . . ?
C133 C134 C135 120(3) . . ?
C135 C134 H134 119.8 . . ?
C130 C135 H135 119.5 . . ?
C134 C135 C130 121(3) . . ?
C134 C135 H135 119.5 . . ?
C137 C136 P3 127(2) . . ?
C137 C136 C141 116(3) . . ?
C141 C136 P3 117(2) . . ?
C136 C137 H137 118.1 . . ?
C136 C137 C138 124(3) . . ?
C138 C137 H137 118.1 . . ?
C137 C138 H138 119.2 . . ?
C139 C138 C137 122(3) . . ?
C139 C138 H138 119.2 . . ?
C138 C139 H139 122.4 . . ?
C138 C139 C140 115(3) . . ?
C140 C139 H139 122.4 . . ?
C139 C140 H140 117.9 . . ?
C141 C140 C139 124(3) . . ?
C141 C140 H140 117.9 . . ?
C136 C141 H141 120.4 . . ?
C140 C141 C136 119(3) . . ?
C140 C141 H141 120.4 . . ?
C143 C142 S12 119(2) . . ?
C147 C142 S12 123(2) . . ?
C147 C142 C143 117(2) . . ?
C142 C143 C148 122(3) . . ?
C144 C143 C142 119(3) . . ?
C144 C143 C148 119(3) . . ?
C143 C144 H144 119.7 . . ?
C143 C144 C145 121(3) . . ?
C145 C144 H144 119.7 . . ?
C144 C145 H145 120.6 . . ?
C146 C145 C144 119(3) . . ?
C146 C145 H145 120.6 . . ?
C145 C146 H146 119.3 . . ?
C145 C146 C147 121(3) . . ?
C147 C146 H146 119.3 . . ?
C142 C147 C146 122(3) . . ?
C142 C147 H147 118.9 . . ?
C146 C147 H147 118.9 . . ?
C143 C148 H14A 109.6 . . ?
C143 C148 H14B 109.6 . . ?
H14A C148 H14B 108.1 . . ?
C149 C148 C143 110(3) . . ?
C149 C148 H14A 109.6 . . ?
C149 C148 H14B 109.6 . . ?
C148 C149 H14C 109.5 . . ?
C148 C149 H14D 109.5 . . ?
C148 C149 H14E 109.5 . . ?
H14C C149 H14D 109.5 . . ?
H14C C149 H14E 109.5 . . ?
H14D C149 H14E 109.5 . . ?
C151 C150 P4 115.9(18) . . ?
C155 C150 P4 124.8(19) . . ?
C155 C150 C151 119(2) . . ?
C150 C151 H151 120.1 . . ?
C152 C151 C150 120(3) . . ?
C152 C151 H151 120.1 . . ?
C151 C152 H152 119.3 . . ?
C151 C152 C153 121(3) . . ?
C153 C152 H152 119.3 . . ?
C152 C153 H153 119.2 . . ?
C152 C153 C154 122(4) . . ?
C154 C153 H153 119.2 . . ?
C153 C154 H154 120.8 . . ?
C153 C154 C155 118(3) . . ?
C155 C154 H154 120.8 . . ?
C150 C155 C154 120(3) . . ?
C150 C155 H155 120.2 . . ?
C154 C155 H155 120.2 . . ?
C157 C156 P4 116(2) . . ?
C161 C156 P4 123(2) . . ?
C161 C156 C157 121(3) . . ?
C156 C157 H157 121.3 . . ?
C158 C157 C156 117(3) . . ?
C158 C157 H157 121.3 . . ?
C157 C158 H158 119.6 . . ?
C157 C158 C159 121(4) . . ?
C159 C158 H158 119.6 . . ?
C158 C159 H159 119.1 . . ?
C160 C159 C158 122(4) . . ?
C160 C159 H159 119.1 . . ?
C159 C160 H160 120.9 . . ?
C161 C160 C159 118(4) . . ?
C161 C160 H160 120.9 . . ?
C156 C161 C160 120(3) . . ?
C156 C161 H161 119.8 . . ?
C160 C161 H161 119.8 . . ?
C163 C162 P4 123.5(19) . . ?
C163 C162 C167 119(2) . . ?
C167 C162 P4 118.0(19) . . ?
C162 C163 H163 120.0 . . ?
C164 C163 C162 120(3) . . ?
C164 C163 H163 120.0 . . ?
C163 C164 H164 119.0 . . ?
C165 C164 C163 122(3) . . ?
C165 C164 H164 119.0 . . ?
C164 C165 H165 119.1 . . ?
C164 C165 C166 122(4) . . ?
C166 C165 H165 119.1 . . ?
C165 C166 H166 121.1 . . ?
C165 C166 C167 118(3) . . ?
C167 C166 H166 121.1 . . ?
C162 C167 H167 120.3 . . ?
C166 C167 C162 119(3) . . ?
C166 C167 H167 120.3 . . ?
C169 C168 S10 122(2) . . ?
C173 C168 S10 118(2) . . ?
C173 C168 C169 119(3) . . ?
C168 C169 C174 120(3) . . ?
C170 C169 C168 121(3) . . ?
C170 C169 C174 119(3) . . ?
C169 C170 H170 120.1 . . ?
C171 C170 C169 120(3) . . ?
C171 C170 H170 120.1 . . ?
C170 C171 H171 117.7 . . ?
C170 C171 C172 125(3) . . ?
C172 C171 H171 117.7 . . ?
C171 C172 H172 121.5 . . ?
C171 C172 C173 117(3) . . ?
C173 C172 H172 121.5 . . ?
C168 C173 C172 118(3) . . ?
C168 C173 H173 121.1 . . ?
C172 C173 H173 121.1 . . ?
C169 C174 H17A 107.9 . . ?
C169 C174 H17B 107.9 . . ?
H17A C174 H17B 107.2 . . ?
C175 C174 C169 117(3) . . ?
C175 C174 H17A 107.9 . . ?
C175 C174 H17B 107.9 . . ?
C174 C175 H17C 109.5 . . ?
C174 C175 H17D 109.5 . . ?
C174 C175 H17E 109.5 . . ?
H17C C175 H17D 109.5 . . ?
H17C C175 H17E 109.5 . . ?
H17D C175 H17E 109.5 . . ?
C177 C176 S17 121(2) . . ?
C177 C176 C181 120(3) . . ?
C181 C176 S17 118(2) . . ?
C176 C177 C178 117(3) . . ?
C176 C177 C182 122(3) . . ?
C178 C177 C182 120(4) . . ?
C177 C178 H178 119.2 . . ?
C179 C178 C177 122(4) . . ?
C179 C178 H178 119.2 . . ?
C178 C179 H179 120.5 . . ?
C180 C179 C178 119(4) . . ?
C180 C179 H179 120.5 . . ?
C179 C180 H180 120.2 . . ?
C181 C180 C179 120(4) . . ?
C181 C180 H180 120.2 . . ?
C176 C181 H181 119.1 . . ?
C180 C181 C176 122(3) . . ?
C180 C181 H181 119.1 . . ?
C177 C182 H18A 108.7 . . ?
C177 C182 H18B 108.7 . . ?
C177 C182 C183 114(3) . . ?
H18A C182 H18B 107.6 . . ?
C183 C182 H18A 108.7 . . ?
C183 C182 H18B 108.7 . . ?
C182 C183 H18C 109.5 . . ?
C182 C183 H18D 109.5 . . ?
C182 C183 H18E 109.5 . . ?
H18C C183 H18D 109.5 . . ?
H18C C183 H18E 109.5 . . ?
H18D C183 H18E 109.5 . . ?
C185 C184 S18 122(2) . . ?
C185 C184 C189 116(2) . . ?
C189 C184 S18 122(2) . . ?
C184 C185 C186 124(3) . . ?
C184 C185 C190 119(3) . . ?
C186 C185 C190 118(3) . . ?
C185 C186 H186 121.2 . . ?
C187 C186 C185 118(3) . . ?
C187 C186 H186 121.2 . . ?
C186 C187 H187 118.9 . . ?
C186 C187 C188 122(3) . . ?
C188 C187 H187 118.9 . . ?
C187 C188 H188 120.8 . . ?
C189 C188 C187 118(3) . . ?
C189 C188 H188 120.8 . . ?
C184 C189 H189 118.7 . . ?
C188 C189 C184 123(3) . . ?
C188 C189 H189 118.7 . . ?
C185 C190 H19A 108.0 . . ?
C185 C190 H19B 108.0 . . ?
H19A C190 H19B 107.3 . . ?
C191 C190 C185 117(4) . . ?
C191 C190 H19A 108.0 . . ?
C191 C190 H19B 108.0 . . ?
C190 C191 H19C 109.5 . . ?
C190 C191 H19D 109.5 . . ?
C190 C191 H19E 109.5 . . ?
H19C C191 H19D 109.5 . . ?
H19C C191 H19E 109.5 . . ?
H19D C191 H19E 109.5 . . ?
C193 C192 S19 121.3(19) . . ?
C197 C192 S19 119(2) . . ?
C197 C192 C193 120(2) . . ?
C192 C193 C194 118(3) . . ?
C192 C193 C198 121(3) . . ?
C194 C193 C198 120(3) . . ?
C193 C194 H194 120.3 . . ?
C195 C194 C193 119(3) . . ?
C195 C194 H194 120.3 . . ?
C194 C195 H195 118.0 . . ?
C196 C195 C194 124(4) . . ?
C196 C195 H195 118.0 . . ?
C195 C196 H196 123.9 . . ?
C195 C196 C197 112(3) . . ?
C197 C196 H196 123.9 . . ?
C192 C197 C196 124(3) . . ?
C192 C197 H197 117.8 . . ?
C196 C197 H197 117.8 . . ?
C193 C198 H19F 109.0 . . ?
C193 C198 H19G 109.0 . . ?
C193 C198 C199 113(3) . . ?
H19F C198 H19G 107.8 . . ?
C199 C198 H19F 109.0 . . ?
C199 C198 H19G 109.0 . . ?
C198 C199 H19H 109.5 . . ?
C198 C199 H19I 109.5 . . ?
C198 C199 H19J 109.5 . . ?
H19H C199 H19I 109.5 . . ?
H19H C199 H19J 109.5 . . ?
H19I C199 H19J 109.5 . . ?
C201 C200 S20 121.1(17) . . ?
C201 C200 C205 120(2) . . ?
C205 C200 S20 118.8(18) . . ?
C200 C201 C202 117(2) . . ?
C200 C201 C206 121(2) . . ?
C202 C201 C206 122(3) . . ?
C201 C202 H202 118.7 . . ?
C203 C202 C201 123(3) . . ?
C203 C202 H202 118.7 . . ?
C202 C203 H203 121.9 . . ?
C204 C203 C202 116(3) . . ?
C204 C203 H203 121.9 . . ?
C203 C204 H204 118.5 . . ?
C205 C204 C203 123(3) . . ?
C205 C204 H204 118.5 . . ?
C200 C205 H205 119.6 . . ?
C204 C205 C200 121(3) . . ?
C204 C205 H205 119.6 . . ?
C201 C206 H20A 107.3 . . ?
C201 C206 H20B 107.3 . . ?
C201 C206 C207 120(3) . . ?
H20A C206 H20B 106.9 . . ?
C207 C206 H20A 107.3 . . ?
C207 C206 H20B 107.3 . . ?
C206 C207 H20C 109.5 . . ?
C206 C207 H20D 109.5 . . ?
C206 C207 H20E 109.5 . . ?
H20C C207 H20D 109.5 . . ?
H20C C207 H20E 109.5 . . ?
H20D C207 H20E 109.5 . . ?
C209 C208 S16 121.2(17) . . ?
C213 C208 S16 118.6(18) . . ?
C213 C208 C209 120(2) . . ?
C208 C209 C214 120(2) . . ?
C210 C209 C208 116(2) . . ?
C210 C209 C214 124(3) . . ?
C209 C210 H210 115.8 . . ?
C209 C210 C211 128(3) . . ?
C211 C210 H210 115.8 . . ?
C210 C211 H211 123.1 . . ?
C210 C211 C212 114(3) . . ?
C212 C211 H211 123.1 . . ?
C211 C212 H212 118.7 . . ?
C213 C212 C211 123(3) . . ?
C213 C212 H212 118.7 . . ?
C208 C213 C212 119(2) . . ?
C208 C213 H213 120.4 . . ?
C212 C213 H213 120.4 . . ?
C209 C214 H21A 108.5 . . ?
C209 C214 H21B 108.5 . . ?
H21A C214 H21B 107.5 . . ?
C215 C214 C209 115(3) . . ?
C215 C214 H21A 108.5 . . ?
C215 C214 H21B 108.5 . . ?
C214 C215 H21C 109.5 . . ?
C214 C215 H21D 109.5 . . ?
C214 C215 H21E 109.5 . . ?
H21C C215 H21D 109.5 . . ?
H21C C215 H21E 109.5 . . ?
H21D C215 H21E 109.5 . . ?
C217 C216 S21 125(2) . . ?
C221 C216 S21 120(2) . . ?
C221 C216 C217 116(3) . . ?
C216 C217 C218 122(3) . . ?
C216 C217 C222 119(3) . . ?
C222 C217 C218 119(3) . . ?
C217 C218 H218 120.3 . . ?
C219 C218 C217 119(3) . . ?
C219 C218 H218 120.3 . . ?
C218 C219 H219 119.1 . . ?
C218 C219 C220 122(4) . . ?
C220 C219 H219 119.1 . . ?
C219 C220 H220 123.5 . . ?
C219 C220 C221 113(4) . . ?
C221 C220 H220 123.5 . . ?
C216 C221 C220 128(3) . . ?
C216 C221 H221 116.1 . . ?
C220 C221 H221 116.1 . . ?
C217 C222 H22A 108.2 . . ?
C217 C222 H22B 108.2 . . ?
C217 C222 C223 116(3) . . ?
H22A C222 H22B 107.4 . . ?
C223 C222 H22A 108.2 . . ?
C223 C222 H22B 108.2 . . ?
C222 C223 H22C 109.5 . . ?
C222 C223 H22D 109.5 . . ?
C222 C223 H22E 109.5 . . ?
H22C C223 H22D 109.5 . . ?
H22C C223 H22E 109.5 . . ?
H22D C223 H22E 109.5 . . ?
C225 C224 S8 122.7(18) . . ?
C225 C224 C229 119(2) . . ?
C229 C224 S8 118.0(19) . . ?
C224 C225 C226 120(2) . . ?
C224 C225 C230 120(2) . . ?
C226 C225 C230 119(2) . . ?
C225 C226 H226 119.7 . . ?
C227 C226 C225 121(3) . . ?
C227 C226 H226 119.7 . . ?
C226 C227 H227 118.1 . . ?
C226 C227 C228 124(3) . . ?
C228 C227 H227 118.1 . . ?
C227 C228 H228 122.3 . . ?
C227 C228 C229 115(2) . . ?
C229 C228 H228 122.3 . . ?
C224 C229 C228 121(2) . . ?
C224 C229 H229 119.5 . . ?
C228 C229 H229 119.5 . . ?
C225 C230 H23A 108.3 . . ?
C225 C230 H23B 108.3 . . ?
H23A C230 H23B 107.4 . . ?
C231 C230 C225 116(2) . . ?
C231 C230 H23A 108.3 . . ?
C231 C230 H23B 108.3 . . ?
C230 C231 H23C 109.5 . . ?
C230 C231 H23D 109.5 . . ?
C230 C231 H23E 109.5 . . ?
H23C C231 H23D 109.5 . . ?
H23C C231 H23E 109.5 . . ?
H23D C231 H23E 109.5 . . ?
C233 C232 S23 120(2) . . ?
C233 C232 C237 123(3) . . ?
C237 C232 S23 116.9(19) . . ?
C232 C233 C234 120(3) . . ?
C232 C233 C238 128(3) . . ?
C234 C233 C238 112(3) . . ?
C233 C234 H234 120.2 . . ?
C235 C234 C233 120(4) . . ?
C235 C234 H234 120.2 . . ?
C234 C235 H235 120.4 . . ?
C234 C235 C236 119(5) . . ?
C236 C235 H235 120.4 . . ?
C235 C236 H236 119.0 . . ?
C235 C236 C237 122(4) . . ?
C237 C236 H236 119.0 . . ?
C232 C237 C236 116(3) . . ?
C232 C237 H237 122.0 . . ?
C236 C237 H237 122.0 . . ?
C233 C238 H23F 108.2 . . ?
C233 C238 H23G 108.2 . . ?
H23F C238 H23G 107.4 . . ?
C239 C238 C233 116(3) . . ?
C239 C238 H23F 108.2 . . ?
C239 C238 H23G 108.2 . . ?
C238 C239 H23H 109.5 . . ?
C238 C239 H23I 109.5 . . ?
C238 C239 H23J 109.5 . . ?
H23H C239 H23I 109.5 . . ?
H23H C239 H23J 109.5 . . ?
H23I C239 H23J 109.5 . . ?
C241 C240 S24 119.6(19) . . ?
C241 C240 C245 119(2) . . ?
C245 C240 S24 121.0(19) . . ?
C240 C241 C242 117(3) . . ?
C240 C241 C246 125(3) . . ?
C242 C241 C246 118(3) . . ?
C241 C242 H242 119.8 . . ?
C243 C242 C241 120(3) . . ?
C243 C242 H242 119.8 . . ?
C242 C243 H243 118.7 . . ?
C244 C243 C242 123(3) . . ?
C244 C243 H243 118.7 . . ?
C243 C244 H244 121.4 . . ?
C243 C244 C245 117(3) . . ?
C245 C244 H244 121.4 . . ?
C240 C245 C244 124(2) . . ?
C240 C245 H245 118.1 . . ?
C244 C245 H245 118.1 . . ?
C241 C246 H24A 108.8 . . ?
C241 C246 H24B 108.8 . . ?
H24A C246 H24B 107.7 . . ?
C247 C246 C241 114(3) . . ?
C247 C246 H24A 108.8 . . ?
C247 C246 H24B 108.8 . . ?
C246 C247 H24C 109.5 . . ?
C246 C247 H24D 109.5 . . ?
C246 C247 H24E 109.5 . . ?
H24C C247 H24D 109.5 . . ?
H24C C247 H24E 109.5 . . ?
H24D C247 H24E 109.5 . . ?
C249 C248 S25 117.8(16) . . ?
C249 C248 C253 120.0 . . ?
C253 C248 S25 122.2(16) . . ?
C248 C249 C250 120.0 . . ?
C248 C249 C278 122(3) . . ?
C250 C249 C278 117(3) . . ?
C249 C250 H250 120.0 . . ?
C251 C250 C249 120.0 . . ?
C251 C250 H250 120.0 . . ?
C250 C251 H251 120.0 . . ?
C250 C251 C252 120.0 . . ?
C252 C251 H251 120.0 . . ?
C251 C252 H252 120.0 . . ?
C251 C252 C253 120.0 . . ?
C253 C252 H252 120.0 . . ?
C248 C253 H253 120.0 . . ?
C252 C253 C248 120.0 . . ?
C252 C253 H253 120.0 . . ?
C255 C254 S26 120.2(18) . . ?
C259 C254 S26 122.6(19) . . ?
C259 C254 C255 117(2) . . ?
C254 C255 C260 121(3) . . ?
C256 C255 C254 122(3) . . ?
C256 C255 C260 117(3) . . ?
C255 C256 H256 120.8 . . ?
C255 C256 C257 118(4) . . ?
C257 C256 H256 120.8 . . ?
C256 C257 H257 120.8 . . ?
C258 C257 C256 118(4) . . ?
C258 C257 H257 120.8 . . ?
C257 C258 H258 120.2 . . ?
C259 C258 C257 120(3) . . ?
C259 C258 H258 120.2 . . ?
C254 C259 H259 118.0 . . ?
C258 C259 C254 124(3) . . ?
C258 C259 H259 118.0 . . ?
C255 C260 H26A 109.8 . . ?
C255 C260 H26B 109.8 . . ?
H26A C260 H26B 108.2 . . ?
C261 C260 C255 110(3) . . ?
C261 C260 H26A 109.8 . . ?
C261 C260 H26B 109.8 . . ?
C260 C261 H26C 109.5 . . ?
C260 C261 H26D 109.5 . . ?
C260 C261 H26E 109.5 . . ?
H26C C261 H26D 109.5 . . ?
H26C C261 H26E 109.5 . . ?
H26D C261 H26E 109.5 . . ?
C263 C262 S22 120(2) . . ?
C267 C262 S22 120(2) . . ?
C267 C262 C263 120(3) . . ?
C262 C263 C264 114(3) . . ?
C262 C263 C268 126(3) . . ?
C268 C263 C264 119(3) . . ?
C263 C264 H264 119.1 . . ?
C265 C264 C263 122(4) . . ?
C265 C264 H264 119.1 . . ?
C264 C265 H265 120.2 . . ?
C264 C265 C266 120(4) . . ?
C266 C265 H265 120.2 . . ?
C265 C266 H266 121.2 . . ?
C267 C266 C265 118(3) . . ?
C267 C266 H266 121.2 . . ?
C262 C267 H267 116.7 . . ?
C266 C267 C262 127(3) . . ?
C266 C267 H267 116.7 . . ?
C263 C268 H26F 108.1 . . ?
C263 C268 H26G 108.1 . . ?
C263 C268 C269 117(3) . . ?
H26F C268 H26G 107.3 . . ?
C269 C268 H26F 108.1 . . ?
C269 C268 H26G 108.1 . . ?
C268 C269 H26H 109.5 . . ?
C268 C269 H26I 109.5 . . ?
C268 C269 H26J 109.5 . . ?
H26H C269 H26I 109.5 . . ?
H26H C269 H26J 109.5 . . ?
H26I C269 H26J 109.5 . . ?
C271 C270 S1 118.9(17) . . ?
C271 C270 C275 122(2) . . ?
C275 C270 S1 119.0(18) . . ?
C270 C271 C272 116(2) . . ?
C270 C271 C276 122(2) . . ?
C272 C271 C276 122(2) . . ?
C271 C272 H272 119.4 . . ?
C273 C272 C271 121(3) . . ?
C273 C272 H272 119.4 . . ?
C272 C273 H273 120.8 . . ?
C272 C273 C274 118(3) . . ?
C274 C273 H273 120.8 . . ?
C273 C274 H274 118.1 . . ?
C275 C274 C273 124(3) . . ?
C275 C274 H274 118.1 . . ?
C270 C275 H275 121.3 . . ?
C274 C275 C270 117(2) . . ?
C274 C275 H275 121.3 . . ?
C271 C276 H27A 107.8 . . ?
C271 C276 H27B 107.8 . . ?
H27A C276 H27B 107.2 . . ?
C277 C276 C271 118(2) . . ?
C277 C276 H27A 107.8 . . ?
C277 C276 H27B 107.8 . . ?
C276 C277 H27C 109.5 . . ?
C276 C277 H27D 109.5 . . ?
C276 C277 H27E 109.5 . . ?
H27C C277 H27D 109.5 . . ?
H27C C277 H27E 109.5 . . ?
H27D C277 H27E 109.5 . . ?
C249 C278 H27F 113.2 . . ?
C249 C278 H27G 113.2 . . ?
H27F C278 H27G 110.6 . . ?
C279 C278 C249 92(4) . . ?
C279 C278 H27F 113.2 . . ?
C279 C278 H27G 113.2 . . ?
C278 C279 H27H 109.5 . . ?
C278 C279 H27I 109.5 . . ?
C278 C279 H27J 109.5 . . ?
H27H C279 H27I 109.5 . . ?
H27H C279 H27J 109.5 . . ?
H27I C279 H27J 109.5 . . ?
C41 C280 H28A 109.5 . . ?
C41 C280 H28B 109.5 . . ?
C41 C280 H28C 109.5 . . ?
H28A C280 H28B 109.5 . . ?
H28A C280 H28C 109.5 . . ?
H28B C280 H28C 109.5 . . ?

loop_
_geom_bond_atom_site_label_1
_geom_bond_atom_site_label_2
_geom_bond_distance
_geom_bond_site_symmetry_2
_geom_bond_publ_flag
Au1 Au2 2.7499(12) . ?
Au1 Au5 2.7983(13) . ?
Au1 Au6 2.7769(15) . ?
Au1 Au10 2.7755(13) . ?
Au1 Au11 2.7531(12) . ?
Au1 Ag4 2.7795(18) . ?
Au1 Ag5 2.9055(17) . ?
Au1 Ag20 2.8549(17) . ?
Au1 Ag21 2.8586(18) . ?
Au1 Ag27 2.8512(18) . ?
Au2 Au3 2.7577(12) . ?
Au2 Au9 2.8684(12) . ?
Au2 Au10 2.8630(12) . ?
Au2 Au11 2.7552(12) . ?
Au2 Ag18 2.8475(16) . ?
Au2 Ag19 2.6808(16) . ?
Au2 Ag20 2.8664(16) . ?
Au2 Ag27 2.9303(17) . ?
Au2 Ag29 2.8993(18) . ?
Au3 Au4 2.8018(13) . ?
Au3 Au9 2.7906(13) . ?
Au3 Au11 2.7507(12) . ?
Au3 Au12 2.7858(15) . ?
Au3 Ag7 2.8701(17) . ?
Au3 Ag8 2.8597(17) . ?
Au3 Ag17 2.7657(17) . ?
Au3 Ag18 2.9119(17) . ?
Au3 Ag29 2.8656(18) . ?
Au4 Au5 2.9088(12) . ?
Au4 Au7 2.7936(13) . ?
Au4 Au11 2.8472(12) . ?
Au4 Au12 2.7635(14) . ?
Au4 Ag6 2.8394(17) . ?
Au4 Ag7 2.7926(17) . ?
Au4 Ag8 2.9834(17) . ?
Au4 Ag9 2.9037(18) . ?
Au4 Ag10 2.7966(17) . ?
Au4 Ag13 3.235(2) . ?
Au5 Au6 2.8070(15) . ?
Au5 Au7 2.7558(13) . ?
Au5 Au11 2.8750(13) . ?
Au5 Ag3 2.9321(19) . ?
Au5 Ag4 2.9728(19) . ?
Au5 Ag5 2.8110(17) . ?
Au5 Ag6 2.8493(18) . ?
Au5 Ag10 2.8782(17) . ?
Au5 Ag11 3.304(2) . ?
Au6 Au7 2.8354(15) . ?
Au6 Au8 2.8691(15) . ?
Au6 Au10 2.7885(15) . ?
Au6 Ag1 2.916(2) . ?
Au6 Ag2 2.8948(19) . ?
Au6 Ag3 2.8864(19) . ?
Au6 Ag4 3.056(2) . ?
Au6 Ag21 3.086(2) . ?
Au7 Au8 2.7702(13) . ?
Au7 Au12 2.8608(15) . ?
Au7 Ag2 2.8649(18) . ?
Au7 Ag3 2.8239(18) . ?
Au7 Ag9 2.8286(17) . ?
Au7 Ag10 2.9541(18) . ?
Au7 Ag15 2.8519(17) . ?
Au8 Au9 2.7704(13) . ?
Au8 Au10 2.7911(13) . ?
Au8 Au12 2.8250(15) . ?
Au8 Ag1 2.8442(18) . ?
Au8 Ag2 2.8485(18) . ?
Au8 Ag15 2.8906(17) . ?
Au8 Ag16 2.8362(17) . ?
Au8 Ag26 2.9228(17) . ?
Au9 Au10 2.9300(13) . ?
Au9 Au12 2.8148(14) . ?
Au9 Ag16 2.9107(18) . ?
Au9 Ag17 3.0555(18) . ?
Au9 Ag18 2.7912(17) . ?
Au9 Ag19 2.8844(17) . ?
Au9 Ag24 3.1014(19) . ?
Au9 Ag26 2.8337(17) . ?
Au10 Ag1 2.9414(18) . ?
Au10 Ag19 2.8426(17) . ?
Au10 Ag20 2.8181(17) . ?
Au10 Ag21 3.1587(19) . ?
Au10 Ag23 3.300(2) . ?
Au10 Ag26 2.8416(17) . ?
Au11 Ag5 2.8471(16) . ?
Au11 Ag6 2.6787(16) . ?
Au11 Ag7 2.8463(16) . ?
Au11 Ag27 2.8594(17) . ?
Au11 Ag29 2.9359(18) . ?
Au12 Ag8 2.976(2) . ?
Au12 Ag9 2.9264(19) . ?
Au12 Ag15 2.8786(19) . ?
Au12 Ag16 2.8421(19) . ?
Au12 Ag17 3.092(2) . ?
Ag1 Ag2 3.032(2) . ?
Ag1 Ag26 3.244(2) . ?
Ag1 S10 2.522(6) . ?
Ag1 S15 2.899(5) . ?
Ag1 S26 2.528(6) . ?
Ag2 Ag3 3.121(2) . ?
Ag2 Ag15 3.155(2) . ?
Ag2 Ag31 3.367(2) . ?
Ag2 Ag32 2.994(2) . ?
Ag2 S24 2.582(6) . ?
Ag2 S26 2.571(6) . ?
Ag3 S1 2.549(5) . ?
Ag3 S24 2.541(6) . ?
Ag4 Ag5 3.001(2) . ?
Ag4 Ag21 2.950(2) . ?
Ag4 S1 2.447(6) . ?
Ag4 S9 2.497(6) . ?
Ag5 Ag6 2.984(2) . ?
Ag5 Ag11 3.258(2) . ?
Ag5 Ag27 3.164(2) . ?
Ag5 S3 2.536(5) . ?
Ag5 S20 2.543(6) . ?
Ag6 Ag7 3.007(2) . ?
Ag6 Ag10 3.186(2) . ?
Ag6 Ag11 2.808(2) . ?
Ag6 Ag13 2.786(2) . ?
Ag6 S4 2.462(5) . ?
Ag7 Ag8 3.086(2) . ?
Ag7 Ag13 3.302(2) . ?
Ag7 Ag29 3.278(2) . ?
Ag7 S6 2.495(5) . ?
Ag7 S19 2.514(6) . ?
Ag8 Ag17 2.988(2) . ?
Ag8 S7 2.486(5) . ?
Ag8 S21 2.497(6) . ?
Ag9 Ag10 3.135(2) . ?
Ag9 Ag15 3.050(2) . ?
Ag9 S7 2.502(5) . ?
Ag9 S23 2.556(6) . ?
Ag10 Ag13 3.205(2) . ?
Ag10 S2 2.525(6) . ?
Ag10 S5 2.566(6) . ?
Ag11 Ag12 3.006(3) . ?
Ag11 S2 2.558(6) . ?
Ag11 S3 2.483(6) . ?
Ag11 S4 2.623(6) . ?
Ag12 S1 2.517(6) . ?
Ag12 S2 2.836(6) . ?
Ag12 S3 2.835(6) . ?
Ag12 P1 2.407(6) . ?
Ag13 Ag14 2.931(3) . ?
Ag13 S4 2.724(6) . ?
Ag13 S5 2.494(6) . ?
Ag13 S6 2.479(6) . ?
Ag14 S5 2.837(6) . ?
Ag14 S6 2.786(6) . ?
Ag14 S7 2.566(6) . ?
Ag14 P2 2.408(6) . ?
Ag15 Ag16 3.106(2) . ?
Ag15 Ag31 2.966(2) . ?
Ag15 Ag32 3.202(2) . ?
Ag15 S22 2.596(6) . ?
Ag15 S23 2.602(6) . ?
Ag16 Ag26 3.344(2) . ?
Ag16 S8 2.564(6) . ?
Ag16 S22 2.534(6) . ?
Ag17 Ag18 3.071(2) . ?
Ag17 S8 2.443(6) . ?
Ag17 S21 2.497(6) . ?
Ag18 Ag19 3.000(2) . ?
Ag18 Ag24 3.082(2) . ?
Ag18 Ag29 3.241(2) . ?
Ag18 S13 2.526(5) . ?
Ag18 S17 2.526(6) . ?
Ag19 Ag20 3.023(2) . ?
Ag19 Ag23 2.794(2) . ?
Ag19 Ag24 2.806(2) . ?
Ag19 Ag26 3.228(2) . ?
Ag19 S12 2.474(5) . ?
Ag20 Ag21 3.113(2) . ?
Ag20 Ag27 3.270(2) . ?
Ag20 S11 2.518(5) . ?
Ag20 S16 2.567(6) . ?
Ag21 S9 2.481(6) . ?
Ag21 S10 2.461(6) . ?
Ag22 Ag23 3.011(2) . ?
Ag22 S10 2.536(6) . ?
Ag22 S11 2.807(6) . ?
Ag22 S15 2.739(5) . ?
Ag22 P4 2.404(6) . ?
Ag23 Ag26 3.243(2) . ?
Ag23 S11 2.510(6) . ?
Ag23 S12 2.585(5) . ?
Ag23 S15 2.509(6) . ?
Ag24 Ag25 2.840(2) . ?
Ag24 Ag26 3.343(2) . ?
Ag24 S12 2.725(6) . ?
Ag24 S13 2.486(5) . ?
Ag24 S14 2.515(6) . ?
Ag25 S8 2.492(6) . ?
Ag25 S13 2.839(6) . ?
Ag25 S14 2.895(6) . ?
Ag25 P3 2.390(6) . ?
Ag26 S14 2.533(5) . ?
Ag26 S15 2.547(5) . ?
Ag27 Ag28 2.989(2) . ?
Ag27 Ag29 3.347(2) . ?
Ag27 Ag30 3.045(2) . ?
Ag27 S16 2.542(6) . ?
Ag27 S20 2.581(6) . ?
Ag28 Ag29 3.071(2) . ?
Ag28 Ag30 2.970(2) . ?
Ag28 S18 2.474(6) . ?
Ag28 S19 2.600(6) . ?
Ag28 S20 2.525(5) . ?
Ag29 Ag30 3.043(2) . ?
Ag29 S17 2.536(7) . ?
Ag29 S19 2.532(7) . ?
Ag30 S16 2.512(6) . ?
Ag30 S17 2.574(5) . ?
Ag30 S18 2.455(6) . ?
Ag31 Ag32 2.864(3) . ?
Ag31 S22 2.465(6) . ?
Ag31 S25 2.430(7) . ?
Ag31 S26 2.616(6) . ?
Ag32 S23 2.506(6) . ?
Ag32 S24 2.595(6) . ?
Ag32 S25 2.452(7) . ?
S1 C270 1.80(2) . ?
S2 C76 1.80(2) . ?
S3 C1 1.78(2) . ?
S4 C68 1.82(3) . ?
S5 C27 1.81(3) . ?
S6 C35 1.78(3) . ?
S7 C42 1.80(2) . ?
S8 C224 1.80(2) . ?
S9 C84 1.80(3) . ?
S10 C168 1.78(3) . ?
S11 C92 1.79(2) . ?
S12 C142 1.77(3) . ?
S13 C100 1.80(2) . ?
S14 C116 1.81(2) . ?
S15 C108 1.80(2) . ?
S16 C208 1.80(2) . ?
S17 C176 1.78(3) . ?
S18 C184 1.76(2) . ?
S19 C192 1.78(2) . ?
S20 C200 1.79(2) . ?
S21 C216 1.83(3) . ?
S22 C262 1.85(3) . ?
S23 C232 1.80(2) . ?
S24 C240 1.80(2) . ?
S25 C248 1.82(2) . ?
S26 C254 1.77(2) . ?
P1 C9 1.83(2) . ?
P1 C15 1.82(3) . ?
P1 C21 1.82(2) . ?
P2 C50 1.84(3) . ?
P2 C56 1.84(3) . ?
P2 C62 1.85(3) . ?
P3 C124 1.85(2) . ?
P3 C130 1.84(2) . ?
P3 C136 1.82(3) . ?
P4 C150 1.82(2) . ?
P4 C156 1.84(3) . ?
P4 C162 1.84(3) . ?
C1 C2 1.47(4) . ?
C1 C6 1.31(3) . ?
C2 C3 1.47(5) . ?
C2 C7 1.41(6) . ?
C3 H3 0.9500 . ?
C3 C4 1.23(4) . ?
C4 H4 0.9500 . ?
C4 C5 1.42(4) . ?
C5 H5 0.9500 . ?
C5 C6 1.31(4) . ?
C6 H6 0.9500 . ?
C7 H7A 0.9900 . ?
C7 H7B 0.9900 . ?
C7 C8 1.36(7) . ?
C8 H8A 0.9800 . ?
C8 H8B 0.9800 . ?
C8 H8C 0.9800 . ?
C9 C10 1.37(3) . ?
C9 C14 1.44(3) . ?
C10 H10 0.9500 . ?
C10 C11 1.40(4) . ?
C11 H11 0.9500 . ?
C11 C12 1.39(4) . ?
C12 H12 0.9500 . ?
C12 C13 1.37(4) . ?
C13 H13 0.9500 . ?
C13 C14 1.33(4) . ?
C14 H14 0.9500 . ?
C15 C16 1.33(4) . ?
C15 C20 1.42(4) . ?
C16 H16 0.9500 . ?
C16 C17 1.38(4) . ?
C17 H17 0.9500 . ?
C17 C18 1.36(4) . ?
C18 H18 0.9500 . ?
C18 C19 1.42(4) . ?
C19 H19 0.9500 . ?
C19 C20 1.34(4) . ?
C20 H20 0.9500 . ?
C21 C22 1.36(4) . ?
C21 C26 1.42(4) . ?
C22 H22 0.9500 . ?
C22 C23 1.42(4) . ?
C23 H23 0.9500 . ?
C23 C24 1.44(5) . ?
C24 H24 0.9500 . ?
C24 C25 1.35(5) . ?
C25 H25 0.9500 . ?
C25 C26 1.38(4) . ?
C26 H26 0.9500 . ?
C27 C28 1.40(4) . ?
C27 C32 1.43(4) . ?
C28 C29 1.36(4) . ?
C28 C33 1.48(5) . ?
C29 H29 0.9500 . ?
C29 C30 1.32(5) . ?
C30 H30 0.9500 . ?
C30 C31 1.52(5) . ?
C31 H31 0.9500 . ?
C31 C32 1.31(4) . ?
C32 H32 0.9500 . ?
C33 H33A 0.9900 . ?
C33 H33B 0.9900 . ?
C33 C34 1.52(5) . ?
C34 H34A 0.9800 . ?
C34 H34B 0.9800 . ?
C34 H34C 0.9800 . ?
C35 C36 1.36(4) . ?
C35 C40 1.43(4) . ?
C36 C37 1.29(4) . ?
C36 C41 1.43(5) . ?
C37 H37 0.9500 . ?
C37 C38 1.43(4) . ?
C38 H38 0.9500 . ?
C38 C39 1.30(4) . ?
C39 H39 0.9500 . ?
C39 C40 1.39(4) . ?
C40 H40 0.9500 . ?
C41 H41A 0.9900 . ?
C41 H41B 0.9900 . ?
C41 C280 1.69(5) . ?
C42 C43 1.37(3) . ?
C42 C47 1.36(3) . ?
C43 C44 1.43(4) . ?
C43 C48 1.47(3) . ?
C44 H44 0.9500 . ?
C44 C45 1.35(4) . ?
C45 H45 0.9500 . ?
C45 C46 1.25(4) . ?
C46 H46 0.9500 . ?
C46 C47 1.46(4) . ?
C47 H47 0.9500 . ?
C48 H48A 0.9900 . ?
C48 H48B 0.9900 . ?
C48 C49 1.49(4) . ?
C49 H49A 0.9800 . ?
C49 H49B 0.9800 . ?
C49 H49C 0.9800 . ?
C50 C51 1.42(4) . ?
C50 C55 1.36(4) . ?
C51 H51 0.9500 . ?
C51 C52 1.38(4) . ?
C52 H52 0.9500 . ?
C52 C53 1.39(5) . ?
C53 H53 0.9500 . ?
C53 C54 1.37(4) . ?
C54 H54 0.9500 . ?
C54 C55 1.41(4) . ?
C55 H55 0.9500 . ?
C56 C57 1.27(4) . ?
C56 C61 1.34(4) . ?
C57 H57 0.9500 . ?
C57 C58 1.46(5) . ?
C58 H58 0.9500 . ?
C58 C59 1.32(5) . ?
C59 H59 0.9500 . ?
C59 C60 1.28(5) . ?
C60 H60 0.9500 . ?
C60 C61 1.49(5) . ?
C61 H61 0.9500 . ?
C62 C63 1.44(4) . ?
C62 C67 1.35(4) . ?
C63 H63 0.9500 . ?
C63 C64 1.36(4) . ?
C64 H64 0.9500 . ?
C64 C65 1.36(4) . ?
C65 H65 0.9500 . ?
C65 C66 1.44(5) . ?
C66 H66 0.9500 . ?
C66 C67 1.36(5) . ?
C67 H67 0.9500 . ?
C68 C69 1.41(4) . ?
C68 C73 1.31(3) . ?
C69 C70 1.42(4) . ?
C69 C74 1.58(5) . ?
C70 H70 0.9500 . ?
C70 C71 1.27(4) . ?
C71 H71 0.9500 . ?
C71 C72 1.31(4) . ?
C72 H72 0.9500 . ?
C72 C73 1.41(4) . ?
C73 H73 0.9500 . ?
C74 H74A 0.9900 . ?
C74 H74B 0.9900 . ?
C74 C75 1.55(6) . ?
C75 H75A 0.9800 . ?
C75 H75B 0.9800 . ?
C75 H75C 0.9800 . ?
C76 C81 1.3900 . ?
C76 C77 1.3900 . ?
C81 C80 1.3900 . ?
C81 C82 1.57(3) . ?
C80 H80 0.9500 . ?
C80 C79 1.3900 . ?
C79 H79 0.9500 . ?
C79 C78 1.3900 . ?
C78 H78 0.9500 . ?
C78 C77 1.3900 . ?
C77 H77 0.9500 . ?
C82 H82A 0.9900 . ?
C82 H82B 0.9900 . ?
C82 C83 1.43(4) . ?
C83 H83A 0.9800 . ?
C83 H83B 0.9800 . ?
C83 H83C 0.9800 . ?
C84 C85 1.35(4) . ?
C84 C89 1.40(4) . ?
C85 C86 1.41(4) . ?
C85 C90 1.48(4) . ?
C86 H86 0.9500 . ?
C86 C87 1.39(4) . ?
C87 H87 0.9500 . ?
C87 C88 1.34(4) . ?
C88 H88 0.9500 . ?
C88 C89 1.39(4) . ?
C89 H89 0.9500 . ?
C90 H90A 0.9900 . ?
C90 H90B 0.9900 . ?
C90 C91 1.49(5) . ?
C91 H91A 0.9800 . ?
C91 H91B 0.9800 . ?
C91 H91C 0.9800 . ?
C92 C93 1.46(3) . ?
C92 C97 1.39(4) . ?
C93 C94 1.42(4) . ?
C93 C98 1.51(4) . ?
C94 H94 0.9500 . ?
C94 C95 1.31(5) . ?
C95 H95 0.9500 . ?
C95 C96 1.33(5) . ?
C96 H96 0.9500 . ?
C96 C97 1.38(4) . ?
C97 H97 0.9500 . ?
C98 H98A 0.9900 . ?
C98 H98B 0.9900 . ?
C98 C99 1.50(4) . ?
C99 H99A 0.9800 . ?
C99 H99B 0.9800 . ?
C99 H99C 0.9800 . ?
C100 C101 1.41(3) . ?
C100 C105 1.40(3) . ?
C101 C102 1.34(4) . ?
C101 C106 1.47(4) . ?
C102 H102 0.9500 . ?
C102 C103 1.31(4) . ?
C103 H103 0.9500 . ?
C103 C104 1.38(4) . ?
C104 H104 0.9500 . ?
C104 C105 1.30(4) . ?
C105 H105 0.9500 . ?
C106 H10A 0.9900 . ?
C106 H10B 0.9900 . ?
C106 C107 1.54(5) . ?
C107 H10C 0.9800 . ?
C107 H10D 0.9800 . ?
C107 H10E 0.9800 . ?
C108 C109 1.38(3) . ?
C108 C113 1.35(3) . ?
C109 C110 1.40(4) . ?
C109 C114 1.47(4) . ?
C110 H110 0.9500 . ?
C110 C111 1.34(4) . ?
C111 H111 0.9500 . ?
C111 C112 1.44(4) . ?
C112 H112 0.9500 . ?
C112 C113 1.36(4) . ?
C113 H113 0.9500 . ?
C114 H11A 0.9900 . ?
C114 H11B 0.9900 . ?
C114 C115 1.48(5) . ?
C115 H11C 0.9800 . ?
C115 H11D 0.9800 . ?
C115 H11E 0.9800 . ?
C116 C117 1.43(3) . ?
C116 C121 1.39(3) . ?
C117 C118 1.36(4) . ?
C117 C122 1.51(3) . ?
C118 H118 0.9500 . ?
C118 C119 1.32(4) . ?
C119 H119 0.9500 . ?
C119 C120 1.36(4) . ?
C120 H120 0.9500 . ?
C120 C121 1.39(4) . ?
C121 H121 0.9500 . ?
C122 H12A 0.9900 . ?
C122 H12B 0.9900 . ?
C122 C123 1.56(4) . ?
C123 H12C 0.9800 . ?
C123 H12D 0.9800 . ?
C123 H12E 0.9800 . ?
C124 C125 1.37(4) . ?
C124 C129 1.35(3) . ?
C125 H125 0.9500 . ?
C125 C126 1.39(5) . ?
C126 H126 0.9500 . ?
C126 C127 1.37(5) . ?
C127 H127 0.9500 . ?
C127 C128 1.36(4) . ?
C128 H128 0.9500 . ?
C128 C129 1.51(4) . ?
C129 H129 0.9500 . ?
C130 C131 1.35(3) . ?
C130 C135 1.38(4) . ?
C131 H131 0.9500 . ?
C131 C132 1.35(4) . ?
C132 H132 0.9500 . ?
C132 C133 1.37(4) . ?
C133 H133 0.9500 . ?
C133 C134 1.35(4) . ?
C134 H134 0.9500 . ?
C134 C135 1.36(4) . ?
C135 H135 0.9500 . ?
C136 C137 1.29(4) . ?
C136 C141 1.41(4) . ?
C137 H137 0.9500 . ?
C137 C138 1.39(4) . ?
C138 H138 0.9500 . ?
C138 C139 1.31(4) . ?
C139 H139 0.9500 . ?
C139 C140 1.36(4) . ?
C140 H140 0.9500 . ?
C140 C141 1.34(4) . ?
C141 H141 0.9500 . ?
C142 C143 1.41(4) . ?
C142 C147 1.36(4) . ?
C143 C144 1.36(4) . ?
C143 C148 1.59(4) . ?
C144 H144 0.9500 . ?
C144 C145 1.41(4) . ?
C145 H145 0.9500 . ?
C145 C146 1.32(4) . ?
C146 H146 0.9500 . ?
C146 C147 1.37(4) . ?
C147 H147 0.9500 . ?
C148 H14A 0.9900 . ?
C148 H14B 0.9900 . ?
C148 C149 1.48(4) . ?
C149 H14C 0.9800 . ?
C149 H14D 0.9800 . ?
C149 H14E 0.9800 . ?
C150 C151 1.44(3) . ?
C150 C155 1.33(3) . ?
C151 H151 0.9500 . ?
C151 C152 1.34(4) . ?
C152 H152 0.9500 . ?
C152 C153 1.34(5) . ?
C153 H153 0.9500 . ?
C153 C154 1.36(5) . ?
C154 H154 0.9500 . ?
C154 C155 1.45(4) . ?
C155 H155 0.9500 . ?
C156 C157 1.47(4) . ?
C156 C161 1.37(4) . ?
C157 H157 0.9500 . ?
C157 C158 1.33(5) . ?
C158 H158 0.9500 . ?
C158 C159 1.41(5) . ?
C159 H159 0.9500 . ?
C159 C160 1.40(5) . ?
C160 H160 0.9500 . ?
C160 C161 1.37(5) . ?
C161 H161 0.9500 . ?
C162 C163 1.39(4) . ?
C162 C167 1.41(4) . ?
C163 H163 0.9500 . ?
C163 C164 1.35(4) . ?
C164 H164 0.9500 . ?
C164 C165 1.30(4) . ?
C165 H165 0.9500 . ?
C165 C166 1.39(5) . ?
C166 H166 0.9500 . ?
C166 C167 1.40(4) . ?
C167 H167 0.9500 . ?
C168 C169 1.40(4) . ?
C168 C173 1.33(4) . ?
C169 C170 1.34(4) . ?
C169 C174 1.61(4) . ?
C170 H170 0.9500 . ?
C170 C171 1.29(4) . ?
C171 H171 0.9500 . ?
C171 C172 1.32(4) . ?
C172 H172 0.9500 . ?
C172 C173 1.49(4) . ?
C173 H173 0.9500 . ?
C174 H17A 0.9900 . ?
C174 H17B 0.9900 . ?
C174 C175 1.48(4) . ?
C175 H17C 0.9800 . ?
C175 H17D 0.9800 . ?
C175 H17E 0.9800 . ?
C176 C177 1.35(4) . ?
C176 C181 1.42(4) . ?
C177 C178 1.41(5) . ?
C177 C182 1.45(5) . ?
C178 H178 0.9500 . ?
C178 C179 1.40(5) . ?
C179 H179 0.9500 . ?
C179 C180 1.38(5) . ?
C180 H180 0.9500 . ?
C180 C181 1.33(4) . ?
C181 H181 0.9500 . ?
C182 H18A 0.9900 . ?
C182 H18B 0.9900 . ?
C182 C183 1.56(5) . ?
C183 H18C 0.9800 . ?
C183 H18D 0.9800 . ?
C183 H18E 0.9800 . ?
C184 C185 1.35(4) . ?
C184 C189 1.40(4) . ?
C185 C186 1.44(4) . ?
C185 C190 1.52(5) . ?
C186 H186 0.9500 . ?
C186 C187 1.32(4) . ?
C187 H187 0.9500 . ?
C187 C188 1.39(5) . ?
C188 H188 0.9500 . ?
C188 C189 1.38(4) . ?
C189 H189 0.9500 . ?
C190 H19A 0.9900 . ?
C190 H19B 0.9900 . ?
C190 C191 1.490(19) . ?
C191 H19C 0.9800 . ?
C191 H19D 0.9800 . ?
C191 H19E 0.9800 . ?
C192 C193 1.39(4) . ?
C192 C197 1.38(4) . ?
C193 C194 1.42(4) . ?
C193 C198 1.47(4) . ?
C194 H194 0.9500 . ?
C194 C195 1.40(5) . ?
C195 H195 0.9500 . ?
C195 C196 1.39(5) . ?
C196 H196 0.9500 . ?
C196 C197 1.45(4) . ?
C197 H197 0.9500 . ?
C198 H19F 0.9900 . ?
C198 H19G 0.9900 . ?
C198 C199 1.50(5) . ?
C199 H19H 0.9800 . ?
C199 H19I 0.9800 . ?
C199 H19J 0.9800 . ?
C200 C201 1.38(3) . ?
C200 C205 1.42(3) . ?
C201 C202 1.42(4) . ?
C201 C206 1.48(4) . ?
C202 H202 0.9500 . ?
C202 C203 1.42(4) . ?
C203 H203 0.9500 . ?
C203 C204 1.38(4) . ?
C204 H204 0.9500 . ?
C204 C205 1.33(4) . ?
C205 H205 0.9500 . ?
C206 H20A 0.9900 . ?
C206 H20B 0.9900 . ?
C206 C207 1.49(5) . ?
C207 H20C 0.9800 . ?
C207 H20D 0.9800 . ?
C207 H20E 0.9800 . ?
C208 C209 1.43(3) . ?
C208 C213 1.37(3) . ?
C209 C210 1.32(4) . ?
C209 C214 1.54(4) . ?
C210 H210 0.9500 . ?
C210 C211 1.37(4) . ?
C211 H211 0.9500 . ?
C211 C212 1.40(4) . ?
C212 H212 0.9500 . ?
C212 C213 1.38(4) . ?
C213 H213 0.9500 . ?
C214 H21A 0.9900 . ?
C214 H21B 0.9900 . ?
C214 C215 1.43(5) . ?
C215 H21C 0.9800 . ?
C215 H21D 0.9800 . ?
C215 H21E 0.9800 . ?
C216 C217 1.34(4) . ?
C216 C221 1.33(4) . ?
C217 C218 1.44(4) . ?
C217 C222 1.44(5) . ?
C218 H218 0.9500 . ?
C218 C219 1.34(5) . ?
C219 H219 0.9500 . ?
C219 C220 1.41(5) . ?
C220 H220 0.9500 . ?
C220 C221 1.44(5) . ?
C221 H221 0.9500 . ?
C222 H22A 0.9900 . ?
C222 H22B 0.9900 . ?
C222 C223 1.61(6) . ?
C223 H22C 0.9800 . ?
C223 H22D 0.9800 . ?
C223 H22E 0.9800 . ?
C224 C225 1.37(3) . ?
C224 C229 1.38(3) . ?
C225 C226 1.38(3) . ?
C225 C230 1.55(3) . ?
C226 H226 0.9500 . ?
C226 C227 1.32(4) . ?
C227 H227 0.9500 . ?
C227 C228 1.38(4) . ?
C228 H228 0.9500 . ?
C228 C229 1.43(3) . ?
C229 H229 0.9500 . ?
C230 H23A 0.9900 . ?
C230 H23B 0.9900 . ?
C230 C231 1.46(4) . ?
C231 H23C 0.9800 . ?
C231 H23D 0.9800 . ?
C231 H23E 0.9800 . ?
C232 C233 1.29(4) . ?
C232 C237 1.36(3) . ?
C233 C234 1.44(5) . ?
C233 C238 1.46(4) . ?
C234 H234 0.9500 . ?
C234 C235 1.30(5) . ?
C235 H235 0.9500 . ?
C235 C236 1.37(5) . ?
C236 H236 0.9500 . ?
C236 C237 1.41(4) . ?
C237 H237 0.9500 . ?
C238 H23F 0.9900 . ?
C238 H23G 0.9900 . ?
C238 C239 1.43(5) . ?
C239 H23H 0.9800 . ?
C239 H23I 0.9800 . ?
C239 H23J 0.9800 . ?
C240 C241 1.37(4) . ?
C240 C245 1.37(3) . ?
C241 C242 1.43(4) . ?
C241 C246 1.49(4) . ?
C242 H242 0.9500 . ?
C242 C243 1.39(4) . ?
C243 H243 0.9500 . ?
C243 C244 1.30(4) . ?
C244 H244 0.9500 . ?
C244 C245 1.39(3) . ?
C245 H245 0.9500 . ?
C246 H24A 0.9900 . ?
C246 H24B 0.9900 . ?
C246 C247 1.47(5) . ?
C247 H24C 0.9800 . ?
C247 H24D 0.9800 . ?
C247 H24E 0.9800 . ?
C248 C249 1.3900 . ?
C248 C253 1.3900 . ?
C249 C250 1.3900 . ?
C249 C278 1.68(5) . ?
C250 H250 0.9500 . ?
C250 C251 1.3900 . ?
C251 H251 0.9500 . ?
C251 C252 1.3900 . ?
C252 H252 0.9500 . ?
C252 C253 1.3900 . ?
C253 H253 0.9500 . ?
C254 C255 1.39(4) . ?
C254 C259 1.35(3) . ?
C255 C256 1.36(5) . ?
C255 C260 1.57(4) . ?
C256 H256 0.9500 . ?
C256 C257 1.43(5) . ?
C257 H257 0.9500 . ?
C257 C258 1.37(5) . ?
C258 H258 0.9500 . ?
C258 C259 1.34(4) . ?
C259 H259 0.9500 . ?
C260 H26A 0.9900 . ?
C260 H26B 0.9900 . ?
C260 C261 1.502(19) . ?
C261 H26C 0.9800 . ?
C261 H26D 0.9800 . ?
C261 H26E 0.9800 . ?
C262 C263 1.36(4) . ?
C262 C267 1.33(4) . ?
C263 C264 1.47(5) . ?
C263 C268 1.46(5) . ?
C264 H264 0.9500 . ?
C264 C265 1.33(5) . ?
C265 H265 0.9500 . ?
C265 C266 1.38(5) . ?
C266 H266 0.9500 . ?
C266 C267 1.30(4) . ?
C267 H267 0.9500 . ?
C268 H26F 0.9900 . ?
C268 H26G 0.9900 . ?
C268 C269 1.501(19) . ?
C269 H26H 0.9800 . ?
C269 H26I 0.9800 . ?
C269 H26J 0.9800 . ?
C270 C271 1.38(3) . ?
C270 C275 1.39(3) . ?
C271 C272 1.43(3) . ?
C271 C276 1.53(3) . ?
C272 H272 0.9500 . ?
C272 C273 1.36(4) . ?
C273 H273 0.9500 . ?
C273 C274 1.36(4) . ?
C274 H274 0.9500 . ?
C274 C275 1.35(3) . ?
C275 H275 0.9500 . ?
C276 H27A 0.9900 . ?
C276 H27B 0.9900 . ?
C276 C277 1.499(18) . ?
C277 H27C 0.9800 . ?
C277 H27D 0.9800 . ?
C277 H27E 0.9800 . ?
C278 H27F 0.9900 . ?
C278 H27G 0.9900 . ?
C278 C279 1.53(2) . ?
C279 H27H 0.9800 . ?
C279 H27I 0.9800 . ?
C279 H27J 0.9800 . ?
C280 H28A 0.9800 . ?
C280 H28B 0.9800 . ?
C280 H28C 0.9800 . ?

loop_
_smtbx_masks_void_nr
_smtbx_masks_void_average_x
_smtbx_masks_void_average_y
_smtbx_masks_void_average_z
_smtbx_masks_void_volume
_smtbx_masks_void_count_electrons
_smtbx_masks_void_content
1 0.000 0.000 0.000 1299.3 98.6 ?
2 0.113 0.278 0.592 8.7 0.5 ?
3 0.500 0.500 0.500 1055.9 73.8 ?
4 0.887 0.722 0.408 8.7 0.0 ?
